data_7201586
loop_
_publ_author_name
'Martin, Lee'
'Day, Peter'
'Barnett, Sarah A.'
'Tocher, Derek A.'
'Horton, Peter N.'
'Hursthouse, Mike B.'

_publ_section_title
;
 Magnetic molecular charge-transfer salts containing layers of water
 and tris(oxalato)ferrate(iii) anions
;
_journal_issue 2
_journal_name_full CrystEngComm
_journal_page_first 192
_journal_paper_doi 10.1039/b711325k
_journal_volume 10
_journal_year 2008
_chemical_formula_sum 'C132 H126 Fe2 O39 S96'
_chemical_formula_weight 5525.79
_space_group_IT_number 15
_symmetry_cell_setting monoclinic
_symmetry_space_group_name_Hall '-C 2yc'
_symmetry_space_group_name_H-M 'C 1 2/c 1'
_atom_sites_solution_hydrogens geom
_atom_sites_solution_primary direct
_atom_sites_solution_secondary difmap
_audit_creation_method SHELXL-97
_cell_angle_alpha 90.00
_cell_angle_beta 93.66(3)
_cell_angle_gamma 90.00
_cell_formula_units_Z 8
_cell_length_a 36.017(10)
_cell_length_b 30.880(10)
_cell_length_c 36.183(15)
_cell_measurement_reflns_used 52912
_cell_measurement_temperature 120(2)
_cell_measurement_theta_max 27.485
_cell_measurement_theta_min 2.910
_cell_volume 40161(2)
_computing_cell_refinement 'DENZO (Otwinowski & Minor, 1997) & COLLECT (Hooft, R.W.W., 1998)'
_computing_data_collection 'COLLECT (Hooft, R.W.W., 1998)'
_computing_data_reduction 'DENZO (Otwinowski & Minor, 1997) & COLLECT (Hooft, R.W.W., 1998)'
_computing_molecular_graphics 'ORTEP3 for Windows (Farrugia, 1997)'
_computing_structure_refinement 'SHELXL-97 (Sheldrick, 1997b)'
_computing_structure_solution 'SHELXS-97 (Sheldrick, 1997a)'
_diffrn_ambient_temperature 120(2)
_diffrn_detector_area_resol_mean 9.091
_diffrn_measured_fraction_theta_full 0.997
_diffrn_measured_fraction_theta_max 0.997
_diffrn_measurement_device_type 'Bruker-Nonius 95mm CCD camera on \k-goniostat'
_diffrn_measurement_method '\f & \w scans'
_diffrn_radiation_monochromator '10cm confocal mirrors'
_diffrn_radiation_source 'Bruker-Nonius FR591 rotating anode'
_diffrn_radiation_type MoK\a
_diffrn_radiation_wavelength 0.71073
_diffrn_reflns_av_R_equivalents 0.1220
_diffrn_reflns_av_sigmaI/netI 0.0907
_diffrn_reflns_limit_h_max 46
_diffrn_reflns_limit_h_min -46
_diffrn_reflns_limit_k_max 40
_diffrn_reflns_limit_k_min -39
_diffrn_reflns_limit_l_max 46
_diffrn_reflns_limit_l_min -46
_diffrn_reflns_number 351252
_diffrn_reflns_theta_full 27.48
_diffrn_reflns_theta_max 27.48
_diffrn_reflns_theta_min 2.91
_exptl_absorpt_coefficient_mu 1.213
_exptl_absorpt_correction_T_max 0.9531
_exptl_absorpt_correction_T_min 0.8485
_exptl_absorpt_correction_type multi-scan
_exptl_absorpt_process_details 'SADABS V2.10 (Sheldrick, G.M., 2003)'
_exptl_crystal_colour 'Opaque Dark Red'
_exptl_crystal_density_diffrn 1.828
_exptl_crystal_density_method 'not measured'
_exptl_crystal_description Slab
_exptl_crystal_F_000 22544
_exptl_crystal_size_max 0.14
_exptl_crystal_size_mid 0.14
_exptl_crystal_size_min 0.04
_refine_diff_density_max 1.899
_refine_diff_density_min -1.780
_refine_diff_density_rms 0.150
_refine_ls_extinction_method none
_refine_ls_goodness_of_fit_ref 1.040
_refine_ls_hydrogen_treatment constr
_refine_ls_matrix_type full
_refine_ls_number_parameters 4714
_refine_ls_number_reflns 45928
_refine_ls_number_restraints 9468
_refine_ls_restrained_S_all 0.972
_refine_ls_R_factor_all 0.1574
_refine_ls_R_factor_gt 0.0842
_refine_ls_shift/su_max 0.163
_refine_ls_shift/su_mean 0.001
_refine_ls_structure_factor_coef Fsqd
_refine_ls_weighting_details 'calc w=1/[\s^2^(Fo^2^)+(0.0722P)^2^+541.2045P] where P=(Fo^2^+2Fc^2^)/3'
_refine_ls_weighting_scheme calc
_refine_ls_wR_factor_gt 0.1898
_refine_ls_wR_factor_ref 0.2283
_reflns_number_gt 25470
_reflns_number_total 45928
_reflns_threshold_expression >2sigma(I)
_cod_data_source_file b711325k.txt
_cod_data_source_block I
_cod_original_cell_volume 40161(23)
_cod_original_sg_symbol_H-M C2/c
_cod_database_code 7201586

loop_
_symmetry_equiv_pos_as_xyz
'x, y, z'
'-x, y, -z+1/2'
'x+1/2, y+1/2, z'
'-x+1/2, y+1/2, -z+1/2'
'-x, -y, -z'
'x, -y, z-1/2'
'-x+1/2, -y+1/2, -z'
'x+1/2, -y+1/2, z-1/2'

loop_
_atom_site_label
_atom_site_type_symbol
_atom_site_fract_x
_atom_site_fract_y
_atom_site_fract_z
_atom_site_U_iso_or_equiv
_atom_site_adp_type
_atom_site_occupancy
_atom_site_symmetry_multiplicity
_atom_site_calc_flag
_atom_site_refinement_flags
_atom_site_disorder_assembly
_atom_site_disorder_group
C1 C 0.70927(15) 0.5728(2) -0.13588(14) 0.0188(11) Uani 0.923(1) 1 d PDU A 1
H1A H 0.7233 0.5802 -0.1577 0.023 Uiso 0.923(1) 1 calc PR A 1
H1B H 0.7050 0.5411 -0.1364 0.023 Uiso 0.923(1) 1 calc PR A 1
C2 C 0.67138(15) 0.5955(2) -0.13988(15) 0.0172(11) Uani 0.923(1) 1 d PDU A 1
H2A H 0.6595 0.5886 -0.1646 0.021 Uiso 0.923(1) 1 calc PR A 1
H2B H 0.6756 0.6272 -0.1390 0.021 Uiso 0.923(1) 1 calc PR A 1
C3 C 0.66821(14) 0.5747(2) -0.06555(13) 0.0166(11) Uani 0.923(1) 1 d PDU A 1
C4 C 0.70622(15) 0.5762(2) -0.06110(14) 0.0189(11) Uani 0.923(1) 1 d PDU A 1
C5 C 0.68444(18) 0.5608(3) 0.00442(14) 0.0191(10) Uani 0.923(1) 1 d PDU A 1
C6 C 0.68306(17) 0.5549(2) 0.04169(13) 0.0190(10) Uani 0.923(1) 1 d PDU A 1
C7 C 0.70034(15) 0.5509(2) 0.11198(13) 0.0194(11) Uani 0.923(1) 1 d PDU A 1
C8 C 0.66283(15) 0.5470(2) 0.10853(13) 0.0190(11) Uani 0.923(1) 1 d PDU A 1
C9 C 0.66093(16) 0.5475(2) 0.18508(15) 0.0220(11) Uani 0.923(1) 1 d PDU A 1
H9A H 0.6653 0.5787 0.1899 0.026 Uiso 0.923(1) 1 calc PR A 1
H9B H 0.6478 0.5357 0.2061 0.026 Uiso 0.923(1) 1 calc PR A 1
C10 C 0.69851(16) 0.5248(2) 0.18372(15) 0.0218(12) Uani 0.923(1) 1 d PDU A 1
H10A H 0.6944 0.4945 0.1755 0.026 Uiso 0.923(1) 1 calc PR A 1
H10B H 0.7108 0.5241 0.2090 0.026 Uiso 0.923(1) 1 calc PR A 1
S1 S 0.73742(4) 0.58572(5) -0.09495(4) 0.0215(3) Uani 0.923(1) 1 d PDU A 1
S2 S 0.63928(4) 0.58172(5) -0.10534(4) 0.0198(3) Uani 0.923(1) 1 d PDU A 1
S3 S 0.64470(4) 0.56101(6) -0.02589(4) 0.0216(3) Uani 0.923(1) 1 d PDU A 1
S4 S 0.72641(4) 0.56652(6) -0.01672(4) 0.0217(3) Uani 0.923(1) 1 d PDU A 1
S5 S 0.72355(4) 0.55467(5) 0.07091(4) 0.0200(3) Uani 0.923(1) 1 d PDU A 1
S6 S 0.64209(4) 0.54500(5) 0.06329(4) 0.0209(3) Uani 0.923(1) 1 d PDU A 1
S7 S 0.63134(4) 0.54167(6) 0.14327(4) 0.0240(4) Uani 0.923(1) 1 d PDU A 1
S8 S 0.72910(5) 0.55122(6) 0.15288(4) 0.0254(4) Uani 0.923(1) 1 d PDU A 1
C501 C 0.6967(8) 0.5579(8) -0.1398(4) 0.0183(18) Uani 0.077(1) 1 d PDU A 2
H50A H 0.7091 0.5539 -0.1632 0.022 Uiso 0.077(1) 1 calc PR A 2
H50B H 0.6744 0.5390 -0.1410 0.022 Uiso 0.077(1) 1 calc PR A 2
C502 C 0.6836(8) 0.6050(8) -0.1380(4) 0.0182(18) Uani 0.077(1) 1 d PDU A 2
H50C H 0.6689 0.6119 -0.1613 0.022 Uiso 0.077(1) 1 calc PR A 2
H50D H 0.7058 0.6240 -0.1367 0.022 Uiso 0.077(1) 1 calc PR A 2
C503 C 0.6775(14) 0.5882(16) -0.0635(4) 0.0181(17) Uani 0.077(1) 1 d PDU A 2
C504 C 0.7043(11) 0.5568(14) -0.0645(4) 0.0179(17) Uani 0.077(1) 1 d PDU A 2
C505 C 0.6883(19) 0.561(2) 0.0042(5) 0.0196(14) Uani 0.077(1) 1 d PDU A 2
C506 C 0.6876(15) 0.5551(17) 0.0416(4) 0.0193(14) Uani 0.077(1) 1 d PDU A 2
C507 C 0.6979(12) 0.5268(12) 0.1086(3) 0.0190(17) Uani 0.077(1) 1 d PDU A 2
C508 C 0.6749(12) 0.5613(11) 0.1109(3) 0.0193(17) Uani 0.077(1) 1 d PDU A 2
C509 C 0.6696(12) 0.5440(13) 0.1856(6) 0.0218(17) Uani 0.077(1) 1 d PDU A 2
H50E H 0.6661 0.5575 0.2099 0.026 Uiso 0.077(1) 1 calc PR A 2
H50F H 0.6544 0.5173 0.1839 0.026 Uiso 0.077(1) 1 calc PR A 2
C510 C 0.7105(11) 0.5318(10) 0.1835(5) 0.0227(17) Uani 0.077(1) 1 d PDU A 2
H51A H 0.7193 0.5174 0.2069 0.027 Uiso 0.077(1) 1 calc PR A 2
H51B H 0.7254 0.5585 0.1810 0.027 Uiso 0.077(1) 1 calc PR A 2
S501 S 0.7276(4) 0.5397(5) -0.1025(3) 0.0193(16) Uani 0.077(1) 1 d PDU A 2
S502 S 0.6559(4) 0.6179(5) -0.0996(3) 0.018(2) Uani 0.077(1) 1 d PDU A 2
S503 S 0.6591(4) 0.5974(5) -0.0202(3) 0.0209(16) Uani 0.077(1) 1 d PDU A 2
S504 S 0.7167(4) 0.5299(5) -0.0230(3) 0.0194(19) Uani 0.077(1) 1 d PDU A 2
S505 S 0.7115(4) 0.5127(5) 0.0645(3) 0.0181(19) Uani 0.077(1) 1 d PDU A 2
S506 S 0.6584(4) 0.5847(5) 0.0687(3) 0.0202(16) Uani 0.077(1) 1 d PDU A 2
S507 S 0.6529(4) 0.5808(5) 0.1495(3) 0.0200(16) Uani 0.077(1) 1 d PDU A 2
S508 S 0.7183(4) 0.4961(4) 0.1451(3) 0.015(3) Uani 0.077(1) 1 d PDU A 2
C11 C 0.74867(16) 0.6978(2) -0.12702(15) 0.0222(11) Uani 0.923(1) 1 d PDU A 1
H11A H 0.7620 0.7058 -0.1491 0.027 Uiso 0.923(1) 1 calc PR A 1
H11B H 0.7449 0.6660 -0.1276 0.027 Uiso 0.923(1) 1 calc PR A 1
C12 C 0.71050(15) 0.7201(2) -0.12940(16) 0.0235(12) Uani 0.923(1) 1 d PDU A 1
H12A H 0.6984 0.7148 -0.1543 0.028 Uiso 0.923(1) 1 calc PR A 1
H12B H 0.7144 0.7517 -0.1268 0.028 Uiso 0.923(1) 1 calc PR A 1
C13 C 0.70910(15) 0.6981(2) -0.05562(14) 0.0181(10) Uani 0.923(1) 1 d PDU A 1
C14 C 0.74623(15) 0.7007(2) -0.05158(14) 0.0184(11) Uani 0.923(1) 1 d PDU A 1
C15 C 0.72570(17) 0.6831(3) 0.01388(13) 0.0180(10) Uani 0.923(1) 1 d PDU A 1
C16 C 0.7240(2) 0.6757(3) 0.05103(14) 0.0184(11) Uani 0.923(1) 1 d PDU A 1
C17 C 0.74075(15) 0.6682(2) 0.12161(13) 0.0177(12) Uani 0.923(1) 1 d PDU A 1
C18 C 0.70321(14) 0.6666(2) 0.11768(13) 0.0173(11) Uani 0.923(1) 1 d PDU A 1
C19 C 0.70233(16) 0.6914(2) 0.18948(16) 0.0256(11) Uani 0.923(1) 1 d PDU A 1
H19A H 0.7073 0.7215 0.1816 0.031 Uiso 0.923(1) 1 calc PR A 1
H19B H 0.6889 0.6929 0.2125 0.031 Uiso 0.923(1) 1 calc PR A 1
C20 C 0.73921(16) 0.6684(2) 0.19779(15) 0.0251(12) Uani 0.923(1) 1 d PDU A 1
H20A H 0.7340 0.6380 0.2044 0.030 Uiso 0.923(1) 1 calc PR A 1
H20B H 0.7520 0.6822 0.2198 0.030 Uiso 0.923(1) 1 calc PR A 1
S11 S 0.77739(4) 0.71182(6) -0.08579(4) 0.0226(3) Uani 0.923(1) 1 d PDU A 1
S12 S 0.67924(4) 0.70283(6) -0.09530(4) 0.0221(3) Uani 0.923(1) 1 d PDU A 1
S13 S 0.68554(4) 0.68383(6) -0.01588(4) 0.0209(3) Uani 0.923(1) 1 d PDU A 1
S14 S 0.76724(4) 0.69116(5) -0.00721(4) 0.0210(3) Uani 0.923(1) 1 d PDU A 1
S15 S 0.76435(4) 0.67388(5) 0.08052(4) 0.0200(3) Uani 0.923(1) 1 d PDU A 1
S16 S 0.68256(4) 0.66838(5) 0.07232(4) 0.0201(3) Uani 0.923(1) 1 d PDU A 1
S17 S 0.67293(4) 0.66499(5) 0.15377(4) 0.0208(3) Uani 0.923(1) 1 d PDU A 1
S18 S 0.77038(4) 0.66831(6) 0.16138(4) 0.0225(4) Uani 0.923(1) 1 d PDU A 1
C511 C 0.7622(9) 0.7043(9) -0.1234(6) 0.0224(17) Uani 0.077(1) 1 d PDU A 2
H51C H 0.7776 0.7302 -0.1170 0.027 Uiso 0.077(1) 1 calc PR A 2
H51D H 0.7695 0.6935 -0.1476 0.027 Uiso 0.077(1) 1 calc PR A 2
C512 C 0.7212(9) 0.7180(8) -0.1273(4) 0.0226(17) Uani 0.077(1) 1 d PDU A 2
H51E H 0.7057 0.6917 -0.1315 0.027 Uiso 0.077(1) 1 calc PR A 2
H51F H 0.7173 0.7366 -0.1494 0.027 Uiso 0.077(1) 1 calc PR A 2
C513 C 0.7238(9) 0.7146(10) -0.0512(4) 0.0183(17) Uani 0.077(1) 1 d PDU A 2
C514 C 0.7492(13) 0.6830(14) -0.0513(5) 0.0183(17) Uani 0.077(1) 1 d PDU A 2
C515 C 0.7278(17) 0.684(2) 0.0156(5) 0.0184(16) Uani 0.077(1) 1 d PDU A 2
C516 C 0.725(2) 0.680(3) 0.0530(6) 0.0188(14) Uani 0.077(1) 1 d PDU A 2
C517 C 0.7354(14) 0.6550(17) 0.1216(3) 0.0179(17) Uani 0.077(1) 1 d PDU A 2
C518 C 0.7091(11) 0.6862(13) 0.1214(3) 0.0177(17) Uani 0.077(1) 1 d PDU A 2
C519 C 0.7226(9) 0.6954(12) 0.1956(6) 0.0247(19) Uani 0.077(1) 1 d PDU A 2
H51G H 0.7438 0.7144 0.1907 0.030 Uiso 0.077(1) 1 calc PR A 2
H51H H 0.7134 0.7039 0.2198 0.030 Uiso 0.077(1) 1 calc PR A 2
C520 C 0.7360(11) 0.6487(14) 0.1979(4) 0.024(2) Uani 0.077(1) 1 d PDU A 2
H52A H 0.7143 0.6299 0.2016 0.029 Uiso 0.077(1) 1 calc PR A 2
H52B H 0.7533 0.6458 0.2201 0.029 Uiso 0.077(1) 1 calc PR A 2
S511 S 0.7727(4) 0.6631(5) -0.0888(3) 0.020(2) Uani 0.077(1) 1 d PDU A 2
S512 S 0.7054(4) 0.7466(5) -0.0877(3) 0.020(2) Uani 0.077(1) 1 d PDU A 2
S513 S 0.6998(4) 0.7211(5) -0.0103(3) 0.0204(19) Uani 0.077(1) 1 d PDU A 2
S514 S 0.7578(4) 0.6538(5) -0.0099(3) 0.0193(19) Uani 0.077(1) 1 d PDU A 2
S515 S 0.7520(5) 0.6411(5) 0.0782(3) 0.0198(19) Uani 0.077(1) 1 d PDU A 2
S516 S 0.6946(4) 0.7089(5) 0.0784(3) 0.0207(19) Uani 0.077(1) 1 d PDU A 2
S517 S 0.6858(4) 0.7038(6) 0.1598(3) 0.0201(16) Uani 0.077(1) 1 d PDU A 2
S518 S 0.7587(4) 0.6291(5) 0.1589(3) 0.019(2) Uani 0.077(1) 1 d PDU A 2
C21 C 0.53891(18) 0.5697(2) -0.19873(16) 0.0321(13) Uani 0.923(1) 1 d PDU A 1
H21A H 0.5514 0.5973 -0.2045 0.038 Uiso 0.923(1) 1 calc PR A 1
H21B H 0.5407 0.5503 -0.2203 0.038 Uiso 0.923(1) 1 calc PR A 1
C22 C 0.49858(17) 0.5789(2) -0.19400(16) 0.0275(12) Uani 0.923(1) 1 d PDU A 1
H22A H 0.4863 0.5519 -0.1864 0.033 Uiso 0.923(1) 1 calc PR A 1
H22B H 0.4865 0.5879 -0.2181 0.033 Uiso 0.923(1) 1 calc PR A 1
C23 C 0.51352(15) 0.5951(2) -0.12124(13) 0.0188(11) Uani 0.923(1) 1 d PDU A 1
C24 C 0.54055(16) 0.5651(2) -0.12157(14) 0.0190(11) Uani 0.923(1) 1 d PDU A 1
C25 C 0.52482(15) 0.5720(3) -0.05292(14) 0.0166(10) Uani 0.923(1) 1 d PDU A 1
C26 C 0.52230(15) 0.5658(3) -0.01562(13) 0.0180(10) Uani 0.923(1) 1 d PDU A 1
C27 C 0.52833(17) 0.53611(18) 0.05116(14) 0.0190(11) Uani 0.923(1) 1 d PDU A 1
C28 C 0.50167(16) 0.56709(19) 0.05167(14) 0.0190(11) Uani 0.923(1) 1 d PDU A 1
C29 C 0.49363(15) 0.55144(19) 0.12649(15) 0.0181(10) Uani 0.923(1) 1 d PDU A 1
H29A H 0.4899 0.5672 0.1498 0.022 Uiso 0.923(1) 1 calc PR A 1
H29B H 0.4785 0.5247 0.1266 0.022 Uiso 0.923(1) 1 calc PR A 1
C30 C 0.53385(15) 0.5387(2) 0.12651(14) 0.0206(11) Uani 0.923(1) 1 d PDU A 1
H30A H 0.5409 0.5235 0.1500 0.025 Uiso 0.923(1) 1 calc PR A 1
H30B H 0.5491 0.5653 0.1258 0.025 Uiso 0.923(1) 1 calc PR A 1
S21 S 0.56361(5) 0.54543(5) -0.15928(4) 0.0217(3) Uani 0.923(1) 1 d PDU A 1
S22 S 0.49135(5) 0.62082(5) -0.15996(4) 0.0214(3) Uani 0.923(1) 1 d PDU A 1
S23 S 0.49713(4) 0.60930(5) -0.07792(4) 0.0197(3) Uani 0.923(1) 1 d PDU A 1
S24 S 0.55548(4) 0.54240(5) -0.07862(4) 0.0191(3) Uani 0.923(1) 1 d PDU A 1
S25 S 0.54964(5) 0.52795(5) 0.00954(4) 0.0223(3) Uani 0.923(1) 1 d PDU A 1
S26 S 0.49240(5) 0.59601(5) 0.01017(4) 0.0218(3) Uani 0.923(1) 1 d PDU A 1
S27 S 0.47613(5) 0.58494(5) 0.08788(4) 0.0217(3) Uani 0.923(1) 1 d PDU A 1
S28 S 0.54513(5) 0.50433(5) 0.08870(4) 0.0232(4) Uani 0.923(1) 1 d PDU A 1
C521 C 0.5458(5) 0.5805(11) -0.1950(4) 0.028(2) Uani 0.077(1) 1 d PDU A 2
H52C H 0.5592 0.5913 -0.2163 0.034 Uiso 0.077(1) 1 calc PR A 2
H52D H 0.5409 0.5493 -0.1992 0.034 Uiso 0.077(1) 1 calc PR A 2
C522 C 0.5093(4) 0.6038(6) -0.1945(3) 0.0271(16) Uani 0.077(1) 1 d PDU A 2
H52E H 0.4966 0.6024 -0.2196 0.033 Uiso 0.077(1) 1 calc PR A 2
H52F H 0.5141 0.6346 -0.1885 0.033 Uiso 0.077(1) 1 calc PR A 2
C523 C 0.5075(3) 0.5896(8) -0.1207(3) 0.0189(17) Uani 0.077(1) 1 d PDU A 2
C524 C 0.5449(3) 0.5874(14) -0.1181(3) 0.0190(17) Uani 0.077(1) 1 d PDU A 2
C525 C 0.5251(3) 0.572(3) -0.0517(6) 0.0180(16) Uani 0.077(1) 1 d PDU A 2
C526 C 0.5244(3) 0.564(3) -0.0143(4) 0.0190(14) Uani 0.077(1) 1 d PDU A 2
C527 C 0.5420(3) 0.554(2) 0.0556(4) 0.0191(17) Uani 0.077(1) 1 d PDU A 2
C528 C 0.5043(3) 0.5534(14) 0.0526(4) 0.0192(17) Uani 0.077(1) 1 d PDU A 2
C529 C 0.5048(5) 0.5159(8) 0.1220(6) 0.0203(18) Uani 0.077(1) 1 d PDU A 2
H52G H 0.4911 0.5137 0.1448 0.024 Uiso 0.077(1) 1 calc PR A 2
H52H H 0.5116 0.4861 0.1148 0.024 Uiso 0.077(1) 1 calc PR A 2
C530 C 0.5398(5) 0.5408(10) 0.1308(3) 0.020(2) Uani 0.077(1) 1 d PDU A 2
H53A H 0.5531 0.5269 0.1525 0.025 Uiso 0.077(1) 1 calc PR A 2
H53B H 0.5328 0.5703 0.1384 0.025 Uiso 0.077(1) 1 calc PR A 2
S521 S 0.5757(3) 0.5864(6) -0.1537(3) 0.0209(19) Uani 0.077(1) 1 d PDU A 2
S522 S 0.4787(3) 0.5815(6) -0.1614(3) 0.0237(17) Uani 0.077(1) 1 d PDU A 2
S523 S 0.4846(3) 0.5787(6) -0.0798(3) 0.0182(19) Uani 0.077(1) 1 d PDU A 2
S524 S 0.5664(3) 0.5811(6) -0.0733(3) 0.0190(19) Uani 0.077(1) 1 d PDU A 2
S525 S 0.5646(3) 0.5666(7) 0.0153(3) 0.0228(19) Uani 0.077(1) 1 d PDU A 2
S526 S 0.4831(3) 0.5593(6) 0.0077(3) 0.0216(19) Uani 0.077(1) 1 d PDU A 2
S527 S 0.4734(3) 0.5383(6) 0.0854(3) 0.0205(16) Uani 0.077(1) 1 d PDU A 2
S528 S 0.5716(3) 0.5457(6) 0.0951(3) 0.019(2) Uani 0.077(1) 1 d PDU A 2
C31 C 0.58444(16) 0.70950(19) -0.18400(15) 0.0173(11) Uani 0.923(1) 1 d PDU A 1
H31A H 0.6001 0.7354 -0.1790 0.021 Uiso 0.923(1) 1 calc PR A 1
H31B H 0.5899 0.6983 -0.2087 0.021 Uiso 0.923(1) 1 calc PR A 1
C32 C 0.54368(16) 0.72285(19) -0.18486(14) 0.0170(10) Uani 0.923(1) 1 d PDU A 1
H32A H 0.5281 0.6965 -0.1866 0.020 Uiso 0.923(1) 1 calc PR A 1
H32B H 0.5377 0.7403 -0.2074 0.020 Uiso 0.923(1) 1 calc PR A 1
C33 C 0.55193(16) 0.7223(2) -0.10910(14) 0.0179(10) Uani 0.923(1) 1 d PDU A 1
C34 C 0.57745(16) 0.69032(19) -0.11062(13) 0.0194(11) Uani 0.923(1) 1 d PDU A 1
C35 C 0.56438(16) 0.6974(2) -0.04109(13) 0.0191(10) Uani 0.923(1) 1 d PDU A 1
C36 C 0.56281(16) 0.6909(2) -0.00361(13) 0.0185(10) Uani 0.923(1) 1 d PDU A 1
C37 C 0.57263(16) 0.6634(2) 0.06362(13) 0.0203(11) Uani 0.923(1) 1 d PDU A 1
C38 C 0.54636(16) 0.6940(2) 0.06482(14) 0.0203(11) Uani 0.923(1) 1 d PDU A 1
C39 C 0.53531(16) 0.6701(2) 0.13588(15) 0.0222(11) Uani 0.923(1) 1 d PDU A 1
H39A H 0.5278 0.6797 0.1604 0.027 Uiso 0.923(1) 1 calc PR A 1
H39B H 0.5210 0.6436 0.1291 0.027 Uiso 0.923(1) 1 calc PR A 1
C40 C 0.57621(16) 0.6586(2) 0.13940(14) 0.0180(11) Uani 0.923(1) 1 d PDU A 1
H40A H 0.5807 0.6395 0.1612 0.022 Uiso 0.923(1) 1 calc PR A 1
H40B H 0.5907 0.6854 0.1442 0.022 Uiso 0.923(1) 1 calc PR A 1
S31 S 0.59697(5) 0.66888(5) -0.14971(4) 0.0214(3) Uani 0.923(1) 1 d PDU A 1
S32 S 0.53159(4) 0.75369(5) -0.14494(4) 0.0201(3) Uani 0.923(1) 1 d PDU A 1
S33 S 0.53812(4) 0.73689(5) -0.06491(4) 0.0201(3) Uani 0.923(1) 1 d PDU A 1
S34 S 0.59195(4) 0.66554(5) -0.06815(4) 0.0193(3) Uani 0.923(1) 1 d PDU A 1
S35 S 0.59013(4) 0.65238(5) 0.02030(4) 0.0209(3) Uani 0.923(1) 1 d PDU A 1
S36 S 0.53315(5) 0.72024(5) 0.02304(4) 0.0212(3) Uani 0.923(1) 1 d PDU A 1
S37 S 0.52258(4) 0.71136(5) 0.10281(4) 0.0212(3) Uani 0.923(1) 1 d PDU A 1
S38 S 0.59342(5) 0.63194(5) 0.09963(4) 0.0213(3) Uani 0.923(1) 1 d PDU A 1
C531 C 0.5875(5) 0.7293(10) -0.1804(6) 0.0172(18) Uani 0.077(1) 1 d PDU A 2
H53C H 0.5787 0.7584 -0.1734 0.021 Uiso 0.077(1) 1 calc PR A 2
H53D H 0.6011 0.7326 -0.2032 0.021 Uiso 0.077(1) 1 calc PR A 2
C532 C 0.5539(5) 0.7003(12) -0.1888(3) 0.0173(18) Uani 0.077(1) 1 d PDU A 2
H53E H 0.5628 0.6706 -0.1932 0.021 Uiso 0.077(1) 1 calc PR A 2
H53F H 0.5407 0.7105 -0.2120 0.021 Uiso 0.077(1) 1 calc PR A 2
C533 C 0.5508(3) 0.698(2) -0.1130(3) 0.0187(17) Uani 0.077(1) 1 d PDU A 2
C534 C 0.5884(3) 0.6987(12) -0.1093(3) 0.0191(17) Uani 0.077(1) 1 d PDU A 2
C535 C 0.5672(3) 0.694(2) -0.0423(3) 0.0190(14) Uani 0.077(1) 1 d PDU A 2
C536 C 0.5655(3) 0.6917(18) -0.0044(3) 0.0190(15) Uani 0.077(1) 1 d PDU A 2
C537 C 0.5812(3) 0.6688(9) 0.0633(3) 0.0206(14) Uani 0.077(1) 1 d PDU A 2
C538 C 0.5439(3) 0.6725(16) 0.0604(4) 0.0206(16) Uani 0.077(1) 1 d PDU A 2
C539 C 0.5397(5) 0.6659(10) 0.1359(3) 0.0203(17) Uani 0.077(1) 1 d PDU A 2
H53G H 0.5247 0.6797 0.1547 0.024 Uiso 0.077(1) 1 calc PR A 2
H53H H 0.5451 0.6360 0.1443 0.024 Uiso 0.077(1) 1 calc PR A 2
C540 C 0.5760(5) 0.6898(10) 0.1355(6) 0.0206(17) Uani 0.077(1) 1 d PDU A 2
H54A H 0.5877 0.6900 0.1610 0.025 Uiso 0.077(1) 1 calc PR A 2
H54B H 0.5707 0.7203 0.1285 0.025 Uiso 0.077(1) 1 calc PR A 2
S531 S 0.6192(3) 0.7092(6) -0.1438(3) 0.0209(19) Uani 0.077(1) 1 d PDU A 2
S532 S 0.5212(3) 0.6984(5) -0.1531(3) 0.016(2) Uani 0.077(1) 1 d PDU A 2
S533 S 0.5271(3) 0.6947(6) -0.0719(3) 0.0189(16) Uani 0.077(1) 1 d PDU A 2
S534 S 0.6084(3) 0.7033(6) -0.0635(3) 0.0191(19) Uani 0.077(1) 1 d PDU A 2
S535 S 0.6049(3) 0.6896(6) 0.0259(3) 0.0212(19) Uani 0.077(1) 1 d PDU A 2
S536 S 0.5236(3) 0.6838(6) 0.0160(3) 0.0205(16) Uani 0.077(1) 1 d PDU A 2
S537 S 0.5117(3) 0.6631(6) 0.0936(3) 0.0195(19) Uani 0.077(1) 1 d PDU A 2
S538 S 0.6094(3) 0.6688(6) 0.1050(3) 0.0194(19) Uani 0.077(1) 1 d PDU A 2
C41 C 0.62897(15) 0.8378(2) -0.16953(15) 0.0207(11) Uani 0.923(1) 1 d PDU A 1
H41A H 0.6417 0.8649 -0.1613 0.025 Uiso 0.923(1) 1 calc PR A 1
H41B H 0.6384 0.8296 -0.1937 0.025 Uiso 0.923(1) 1 calc PR A 1
C42 C 0.58752(15) 0.8466(2) -0.17493(14) 0.0198(11) Uani 0.923(1) 1 d PDU A 1
H42A H 0.5745 0.8189 -0.1804 0.024 Uiso 0.923(1) 1 calc PR A 1
H42B H 0.5829 0.8658 -0.1967 0.024 Uiso 0.923(1) 1 calc PR A 1
C43 C 0.59039(16) 0.84419(19) -0.09814(14) 0.0190(12) Uani 0.923(1) 1 d PDU A 1
C44 C 0.61796(16) 0.81451(19) -0.09846(13) 0.0184(11) Uani 0.923(1) 1 d PDU A 1
C45 C 0.60362(16) 0.8214(3) -0.02981(14) 0.0197(11) Uani 0.923(1) 1 d PDU A 1
C46 C 0.60220(16) 0.8146(2) 0.00743(14) 0.0196(11) Uani 0.923(1) 1 d PDU A 1
C47 C 0.61215(16) 0.78510(18) 0.07395(14) 0.0193(11) Uani 0.923(1) 1 d PDU A 1
C48 C 0.58528(16) 0.81524(18) 0.07574(13) 0.0181(11) Uani 0.923(1) 1 d PDU A 1
C49 C 0.57876(16) 0.7957(2) 0.14980(15) 0.0235(11) Uani 0.923(1) 1 d PDU A 1
H49A H 0.5749 0.8094 0.1740 0.028 Uiso 0.923(1) 1 calc PR A 1
H49B H 0.5637 0.7688 0.1483 0.028 Uiso 0.923(1) 1 calc PR A 1
C50 C 0.61948(16) 0.7832(2) 0.14915(15) 0.0235(11) Uani 0.923(1) 1 d PDU A 1
H50G H 0.6265 0.7663 0.1718 0.028 Uiso 0.923(1) 1 calc PR A 1
H50H H 0.6346 0.8100 0.1501 0.028 Uiso 0.923(1) 1 calc PR A 1
S41 S 0.64090(4) 0.79554(5) -0.13632(4) 0.0211(3) Uani 0.923(1) 1 d PDU A 1
S42 S 0.56775(4) 0.87182(5) -0.13509(4) 0.0211(3) Uani 0.923(1) 1 d PDU A 1
S43 S 0.57640(5) 0.85949(5) -0.05404(4) 0.0214(3) Uani 0.923(1) 1 d PDU A 1
S44 S 0.63505(5) 0.79338(6) -0.05559(4) 0.0225(4) Uani 0.923(1) 1 d PDU A 1
S45 S 0.63165(5) 0.77788(6) 0.03140(4) 0.0229(4) Uani 0.923(1) 1 d PDU A 1
S46 S 0.57281(5) 0.84358(5) 0.03490(4) 0.0221(3) Uani 0.923(1) 1 d PDU A 1
S47 S 0.56121(5) 0.83183(6) 0.11365(4) 0.0245(4) Uani 0.923(1) 1 d PDU A 1
S48 S 0.63128(5) 0.75226(5) 0.10981(4) 0.0226(3) Uani 0.923(1) 1 d PDU A 1
C541 C 0.6322(5) 0.8274(11) -0.1678(4) 0.0208(16) Uani 0.077(1) 1 d PDU A 2
H54C H 0.6469 0.8353 -0.1889 0.025 Uiso 0.077(1) 1 calc PR A 2
H54D H 0.6273 0.7959 -0.1693 0.025 Uiso 0.077(1) 1 calc PR A 2
C542 C 0.5953(5) 0.8512(14) -0.1715(5) 0.0204(17) Uani 0.077(1) 1 d PDU A 2
H54E H 0.5842 0.8474 -0.1970 0.025 Uiso 0.077(1) 1 calc PR A 2
H54F H 0.6000 0.8825 -0.1676 0.025 Uiso 0.077(1) 1 calc PR A 2
C543 C 0.5894(3) 0.828(2) -0.0979(4) 0.0188(17) Uani 0.077(1) 1 d PDU A 2
C544 C 0.6270(3) 0.8267(16) -0.0929(3) 0.0187(17) Uani 0.077(1) 1 d PDU A 2
C545 C 0.6036(3) 0.815(3) -0.0277(5) 0.0198(16) Uani 0.077(1) 1 d PDU A 2
C546 C 0.6016(3) 0.808(2) 0.0094(3) 0.0205(14) Uani 0.077(1) 1 d PDU A 2
C547 C 0.6168(3) 0.7993(17) 0.0798(3) 0.0187(17) Uani 0.077(1) 1 d PDU A 2
C548 C 0.5794(3) 0.8013(19) 0.0756(3) 0.0187(17) Uani 0.077(1) 1 d PDU A 2
C549 C 0.5744(3) 0.8045(7) 0.1514(4) 0.0239(16) Uani 0.077(1) 1 d PDU A 2
H54G H 0.5756 0.8363 0.1549 0.029 Uiso 0.077(1) 1 calc PR A 2
H54H H 0.5607 0.7926 0.1720 0.029 Uiso 0.077(1) 1 calc PR A 2
C550 C 0.6136(3) 0.7872(8) 0.1554(3) 0.0232(17) Uani 0.077(1) 1 d PDU A 2
H55A H 0.6118 0.7554 0.1576 0.028 Uiso 0.077(1) 1 calc PR A 2
H55B H 0.6250 0.7981 0.1792 0.028 Uiso 0.077(1) 1 calc PR A 2
S541 S 0.6595(3) 0.8385(6) -0.1253(3) 0.0216(19) Uani 0.077(1) 1 d PDU A 2
S542 S 0.5618(3) 0.8332(6) -0.1391(3) 0.0207(16) Uani 0.077(1) 1 d PDU A 2
S543 S 0.5645(3) 0.8187(6) -0.0582(3) 0.0194(16) Uani 0.077(1) 1 d PDU A 2
S544 S 0.6461(3) 0.8225(7) -0.0471(3) 0.0199(16) Uani 0.077(1) 1 d PDU A 2
S545 S 0.6409(3) 0.8090(6) 0.0401(3) 0.0196(19) Uani 0.077(1) 1 d PDU A 2
S546 S 0.5594(3) 0.8068(6) 0.0305(3) 0.0214(19) Uani 0.077(1) 1 d PDU A 2
S547 S 0.5470(3) 0.7942(6) 0.1090(3) 0.023(2) Uani 0.077(1) 1 d PDU A 2
S548 S 0.6450(3) 0.7984(6) 0.1209(3) 0.0208(16) Uani 0.077(1) 1 d PDU A 2
C51 C 0.67173(16) 0.9537(3) -0.15136(15) 0.0232(11) Uani 0.923(1) 1 d PDU A 1
H51I H 0.6862 0.9809 -0.1488 0.028 Uiso 0.923(1) 1 calc PR A 1
H51J H 0.6766 0.9408 -0.1756 0.028 Uiso 0.923(1) 1 calc PR A 1
C52 C 0.63073(17) 0.9647(2) -0.15135(15) 0.0238(12) Uani 0.923(1) 1 d PDU A 1
H52I H 0.6162 0.9375 -0.1517 0.029 Uiso 0.923(1) 1 calc PR A 1
H52J H 0.6233 0.9808 -0.1743 0.029 Uiso 0.923(1) 1 calc PR A 1
C53 C 0.63767(15) 0.96433(19) -0.07585(14) 0.0183(11) Uani 0.923(1) 1 d PDU A 1
C54 C 0.66467(16) 0.93439(19) -0.07727(14) 0.0180(11) Uani 0.923(1) 1 d PDU A 1
C55 C 0.64800(16) 0.9357(3) -0.00886(14) 0.0202(10) Uani 0.923(1) 1 d PDU A 1
C56 C 0.64616(16) 0.9290(3) 0.02827(13) 0.0192(10) Uani 0.923(1) 1 d PDU A 1
C57 C 0.65907(15) 0.90591(19) 0.09653(13) 0.0191(11) Uani 0.923(1) 1 d PDU A 1
C58 C 0.63216(16) 0.93573(19) 0.09687(14) 0.0189(11) Uani 0.923(1) 1 d PDU A 1
C59 C 0.62085(15) 0.91221(19) 0.16764(15) 0.0187(11) Uani 0.923(1) 1 d PDU A 1
H59A H 0.6116 0.9205 0.1919 0.022 Uiso 0.923(1) 1 calc PR A 1
H59B H 0.6076 0.8855 0.1593 0.022 Uiso 0.923(1) 1 calc PR A 1
C60 C 0.66214(15) 0.9022(2) 0.17311(15) 0.0183(11) Uani 0.923(1) 1 d PDU A 1
H60A H 0.6660 0.8822 0.1944 0.022 Uiso 0.923(1) 1 calc PR A 1
H60B H 0.6756 0.9294 0.1796 0.022 Uiso 0.923(1) 1 calc PR A 1
S51 S 0.68837(5) 0.91671(5) -0.11522(4) 0.0224(4) Uani 0.923(1) 1 d PDU A 1
S52 S 0.61867(5) 0.99706(5) -0.11165(4) 0.0237(4) Uani 0.923(1) 1 d PDU A 1
S53 S 0.61858(5) 0.97229(6) -0.03296(4) 0.0229(4) Uani 0.923(1) 1 d PDU A 1
S54 S 0.67704(5) 0.90629(5) -0.03615(4) 0.0220(3) Uani 0.923(1) 1 d PDU A 1
S55 S 0.67367(5) 0.89072(5) 0.05271(4) 0.0211(3) Uani 0.923(1) 1 d PDU A 1
S56 S 0.61515(5) 0.95685(6) 0.05433(4) 0.0220(4) Uani 0.923(1) 1 d PDU A 1
S57 S 0.60926(4) 0.95418(5) 0.13522(4) 0.0208(3) Uani 0.923(1) 1 d PDU A 1
S58 S 0.68256(4) 0.87842(5) 0.13378(4) 0.0210(3) Uani 0.923(1) 1 d PDU A 1
C551 C 0.6748(5) 0.954(2) -0.1518(3) 0.0233(17) Uani 0.077(1) 1 d PDU A 2
H55C H 0.6891 0.9664 -0.1717 0.028 Uiso 0.077(1) 1 calc PR A 2
H55D H 0.6691 0.9234 -0.1585 0.028 Uiso 0.077(1) 1 calc PR A 2
C552 C 0.6385(5) 0.9785(19) -0.1503(10) 0.0232(18) Uani 0.077(1) 1 d PDU A 2
H55E H 0.6268 0.9808 -0.1758 0.028 Uiso 0.077(1) 1 calc PR A 2
H55F H 0.6440 1.0082 -0.1414 0.028 Uiso 0.077(1) 1 calc PR A 2
C553 C 0.6338(3) 0.949(2) -0.0798(4) 0.0185(17) Uani 0.077(1) 1 d PDU A 2
C554 C 0.6712(3) 0.950(2) -0.0755(3) 0.0186(17) Uani 0.077(1) 1 d PDU A 2
C555 C 0.6494(3) 0.936(3) -0.0098(4) 0.0205(14) Uani 0.077(1) 1 d PDU A 2
C556 C 0.6471(3) 0.931(3) 0.0274(4) 0.0200(16) Uani 0.077(1) 1 d PDU A 2
C557 C 0.6616(3) 0.9195(17) 0.0976(3) 0.0193(17) Uani 0.077(1) 1 d PDU A 2
C558 C 0.6246(3) 0.9170(16) 0.0925(4) 0.0193(17) Uani 0.077(1) 1 d PDU A 2
C559 C 0.6210(4) 0.8969(11) 0.1656(4) 0.0185(18) Uani 0.077(1) 1 d PDU A 2
H55G H 0.6063 0.8987 0.1878 0.022 Uiso 0.077(1) 1 calc PR A 2
H55H H 0.6274 0.8660 0.1622 0.022 Uiso 0.077(1) 1 calc PR A 2
C560 C 0.6568(5) 0.9220(12) 0.1734(4) 0.0188(18) Uani 0.077(1) 1 d PDU A 2
H56A H 0.6684 0.9126 0.1976 0.023 Uiso 0.077(1) 1 calc PR A 2
H56B H 0.6507 0.9531 0.1754 0.023 Uiso 0.077(1) 1 calc PR A 2
S551 S 0.7039(3) 0.9543(6) -0.1091(3) 0.0205(19) Uani 0.077(1) 1 d PDU A 2
S552 S 0.6054(4) 0.9537(6) -0.1206(3) 0.0215(17) Uani 0.077(1) 1 d PDU A 2
S553 S 0.6096(3) 0.9419(7) -0.0396(3) 0.0215(19) Uani 0.077(1) 1 d PDU A 2
S554 S 0.6912(3) 0.9443(6) -0.0303(3) 0.0221(19) Uani 0.077(1) 1 d PDU A 2
S555 S 0.6863(3) 0.9327(6) 0.0584(3) 0.0194(19) Uani 0.077(1) 1 d PDU A 2
S556 S 0.6050(3) 0.9278(7) 0.0480(3) 0.0207(16) Uani 0.077(1) 1 d PDU A 2
S557 S 0.5922(3) 0.9137(6) 0.1266(3) 0.022(2) Uani 0.077(1) 1 d PDU A 2
S558 S 0.6903(3) 0.9157(6) 0.1389(3) 0.0200(19) Uani 0.077(1) 1 d PDU A 2
C61 C 0.38059(16) 0.5744(2) -0.16867(15) 0.0254(11) Uani 0.923(1) 1 d PDU A 1
H61A H 0.3950 0.5812 -0.1903 0.030 Uiso 0.923(1) 1 calc PR A 1
H61B H 0.3755 0.5429 -0.1691 0.030 Uiso 0.923(1) 1 calc PR A 1
C62 C 0.34386(16) 0.5984(2) -0.17261(15) 0.0238(12) Uani 0.923(1) 1 d PDU A 1
H62A H 0.3325 0.5934 -0.1979 0.029 Uiso 0.923(1) 1 calc PR A 1
H62B H 0.3489 0.6298 -0.1700 0.029 Uiso 0.923(1) 1 calc PR A 1
C63 C 0.33866(15) 0.5776(2) -0.09854(13) 0.0192(12) Uani 0.923(1) 1 d PDU A 1
C64 C 0.37603(15) 0.57927(19) -0.09376(14) 0.0186(11) Uani 0.923(1) 1 d PDU A 1
C65 C 0.35348(18) 0.5677(3) -0.02811(13) 0.0183(11) Uani 0.923(1) 1 d PDU A 1
C66 C 0.35140(18) 0.5621(3) 0.00924(14) 0.0183(10) Uani 0.923(1) 1 d PDU A 1
C67 C 0.36701(15) 0.5521(2) 0.07927(13) 0.0189(11) Uani 0.923(1) 1 d PDU A 1
C68 C 0.32926(15) 0.5510(2) 0.07486(13) 0.0188(11) Uani 0.923(1) 1 d PDU A 1
C69 C 0.32525(15) 0.5488(2) 0.15053(14) 0.0185(11) Uani 0.923(1) 1 d PDU A 1
H69A H 0.3310 0.5797 0.1552 0.022 Uiso 0.923(1) 1 calc PR A 1
H69B H 0.3110 0.5382 0.1712 0.022 Uiso 0.923(1) 1 calc PR A 1
C70 C 0.36152(15) 0.5238(2) 0.15050(15) 0.0186(11) Uani 0.923(1) 1 d PDU A 1
H70A H 0.3560 0.4936 0.1429 0.022 Uiso 0.923(1) 1 calc PR A 1
H70B H 0.3730 0.5231 0.1761 0.022 Uiso 0.923(1) 1 calc PR A 1
S61 S 0.40849(4) 0.58715(6) -0.12707(4) 0.0232(4) Uani 0.923(1) 1 d PDU A 1
S62 S 0.31023(4) 0.58306(6) -0.13936(4) 0.0230(4) Uani 0.923(1) 1 d PDU A 1
S63 S 0.31418(4) 0.56729(6) -0.05869(4) 0.0206(3) Uani 0.923(1) 1 d PDU A 1
S64 S 0.39571(4) 0.57333(6) -0.04856(4) 0.0218(3) Uani 0.923(1) 1 d PDU A 1
S65 S 0.39113(4) 0.55912(6) 0.03918(4) 0.0212(3) Uani 0.923(1) 1 d PDU A 1
S66 S 0.30943(4) 0.55539(6) 0.02969(4) 0.0219(3) Uani 0.923(1) 1 d PDU A 1
S67 S 0.29653(4) 0.54433(5) 0.10813(4) 0.0210(3) Uani 0.923(1) 1 d PDU A 1
S68 S 0.39481(4) 0.54623(5) 0.12018(4) 0.0214(3) Uani 0.923(1) 1 d PDU A 1
C561 C 0.3745(7) 0.5823(7) -0.1722(4) 0.0235(17) Uani 0.077(1) 1 d PDU A 2
H56C H 0.3883 0.6097 -0.1677 0.028 Uiso 0.077(1) 1 calc PR A 2
H56D H 0.3813 0.5709 -0.1965 0.028 Uiso 0.077(1) 1 calc PR A 2
C562 C 0.3332(8) 0.5921(10) -0.1746(4) 0.0232(17) Uani 0.077(1) 1 d PDU A 2
H56E H 0.3194 0.5644 -0.1772 0.028 Uiso 0.077(1) 1 calc PR A 2
H56F H 0.3271 0.6094 -0.1972 0.028 Uiso 0.077(1) 1 calc PR A 2
C563 C 0.3402(13) 0.5940(17) -0.0979(3) 0.0191(18) Uani 0.077(1) 1 d PDU A 2
C564 C 0.3688(12) 0.5659(15) -0.0984(3) 0.0192(18) Uani 0.077(1) 1 d PDU A 2
C565 C 0.3545(18) 0.572(2) -0.0294(5) 0.0193(14) Uani 0.077(1) 1 d PDU A 2
C566 C 0.3521(17) 0.564(2) 0.0076(5) 0.0186(16) Uani 0.077(1) 1 d PDU A 2
C567 C 0.3591(7) 0.5314(8) 0.0731(3) 0.0192(17) Uani 0.077(1) 1 d PDU A 2
C568 C 0.3347(13) 0.5648(15) 0.0757(5) 0.0191(17) Uani 0.077(1) 1 d PDU A 2
C569 C 0.3333(8) 0.5530(8) 0.1516(3) 0.0191(17) Uani 0.077(1) 1 d PDU A 2
H56G H 0.3319 0.5705 0.1743 0.023 Uiso 0.077(1) 1 calc PR A 2
H56H H 0.3190 0.5261 0.1550 0.023 Uiso 0.077(1) 1 calc PR A 2
C570 C 0.3736(8) 0.5410(9) 0.1475(5) 0.0196(17) Uani 0.077(1) 1 d PDU A 2
H57A H 0.3839 0.5283 0.1711 0.023 Uiso 0.077(1) 1 calc PR A 2
H57B H 0.3878 0.5677 0.1430 0.023 Uiso 0.077(1) 1 calc PR A 2
S561 S 0.3893(4) 0.5441(5) -0.1368(3) 0.0214(17) Uani 0.077(1) 1 d PDU A 2
S562 S 0.3169(5) 0.6213(6) -0.1349(3) 0.021(2) Uani 0.077(1) 1 d PDU A 2
S563 S 0.3265(4) 0.6098(5) -0.0538(3) 0.0189(19) Uani 0.077(1) 1 d PDU A 2
S564 S 0.3848(4) 0.5434(6) -0.0560(3) 0.020(2) Uani 0.077(1) 1 d PDU A 2
S565 S 0.3813(4) 0.5275(5) 0.0315(3) 0.0195(16) Uani 0.077(1) 1 d PDU A 2
S566 S 0.3234(4) 0.5939(5) 0.0351(3) 0.0208(19) Uani 0.077(1) 1 d PDU A 2
S567 S 0.3111(4) 0.5826(5) 0.1136(3) 0.019(2) Uani 0.077(1) 1 d PDU A 2
S568 S 0.3806(4) 0.5029(5) 0.1103(3) 0.020(2) Uani 0.077(1) 1 d PDU A 2
C71 C 0.42451(15) 0.7006(2) -0.15202(15) 0.0205(11) Uani 0.923(1) 1 d PDU A 1
H71A H 0.4386 0.7122 -0.1724 0.025 Uiso 0.923(1) 1 calc PR A 1
H71B H 0.4195 0.6696 -0.1573 0.025 Uiso 0.923(1) 1 calc PR A 1
C72 C 0.38735(15) 0.7245(2) -0.15205(15) 0.0187(11) Uani 0.923(1) 1 d PDU A 1
H72A H 0.3757 0.7245 -0.1776 0.022 Uiso 0.923(1) 1 calc PR A 1
H72B H 0.3922 0.7550 -0.1449 0.022 Uiso 0.923(1) 1 calc PR A 1
C73 C 0.38282(14) 0.6964(2) -0.08071(14) 0.0180(11) Uani 0.923(1) 1 d PDU A 1
C74 C 0.42071(14) 0.6977(2) -0.07664(13) 0.0171(12) Uani 0.923(1) 1 d PDU A 1
C75 C 0.3983(2) 0.6880(3) -0.01033(14) 0.0188(10) Uani 0.923(1) 1 d PDU A 1
C76 C 0.39634(17) 0.6821(3) 0.02692(14) 0.0189(10) Uani 0.923(1) 1 d PDU A 1
C77 C 0.41113(15) 0.6718(2) 0.09711(14) 0.0193(11) Uani 0.923(1) 1 d PDU A 1
C78 C 0.37354(14) 0.6703(2) 0.09227(14) 0.0176(11) Uani 0.923(1) 1 d PDU A 1
C79 C 0.36920(17) 0.6734(2) 0.16708(16) 0.0298(12) Uani 0.923(1) 1 d PDU A 1
H79A H 0.3740 0.7050 0.1681 0.036 Uiso 0.923(1) 1 calc PR A 1
H79B H 0.3548 0.6660 0.1886 0.036 Uiso 0.923(1) 1 calc PR A 1
C80 C 0.40591(17) 0.6502(3) 0.17094(16) 0.0299(12) Uani 0.923(1) 1 d PDU A 1
H80A H 0.4012 0.6187 0.1684 0.036 Uiso 0.923(1) 1 calc PR A 1
H80B H 0.4172 0.6553 0.1962 0.036 Uiso 0.923(1) 1 calc PR A 1
S71 S 0.45311(4) 0.70463(6) -0.10965(4) 0.0221(3) Uani 0.923(1) 1 d PDU A 1
S72 S 0.35487(4) 0.70216(6) -0.12163(4) 0.0218(3) Uani 0.923(1) 1 d PDU A 1
S73 S 0.35883(4) 0.69053(6) -0.04035(4) 0.0205(3) Uani 0.923(1) 1 d PDU A 1
S74 S 0.44042(4) 0.69457(6) -0.03106(4) 0.0213(3) Uani 0.923(1) 1 d PDU A 1
S75 S 0.43548(4) 0.68249(5) 0.05757(4) 0.0201(3) Uani 0.923(1) 1 d PDU A 1
S76 S 0.35404(4) 0.67645(6) 0.04705(4) 0.0212(3) Uani 0.923(1) 1 d PDU A 1
S77 S 0.34077(4) 0.66158(6) 0.12509(4) 0.0242(4) Uani 0.923(1) 1 d PDU A 1
S78 S 0.43876(4) 0.66567(6) 0.13834(4) 0.0239(4) Uani 0.923(1) 1 d PDU A 1
C571 C 0.4137(7) 0.6939(7) -0.1522(3) 0.0201(18) Uani 0.077(1) 1 d PDU A 2
H57C H 0.4294 0.6941 -0.1736 0.024 Uiso 0.077(1) 1 calc PR A 2
H57D H 0.3910 0.6769 -0.1594 0.024 Uiso 0.077(1) 1 calc PR A 2
C572 C 0.4020(5) 0.7404(6) -0.1445(4) 0.0202(18) Uani 0.077(1) 1 d PDU A 2
H57E H 0.3921 0.7535 -0.1680 0.024 Uiso 0.077(1) 1 calc PR A 2
H57F H 0.4245 0.7570 -0.1359 0.024 Uiso 0.077(1) 1 calc PR A 2
C573 C 0.3859(11) 0.7124(13) -0.0753(5) 0.0177(17) Uani 0.077(1) 1 d PDU A 2
C574 C 0.4141(15) 0.6832(19) -0.0769(5) 0.0177(17) Uani 0.077(1) 1 d PDU A 2
C575 C 0.397(3) 0.685(4) -0.0082(7) 0.0193(16) Uani 0.077(1) 1 d PDU A 2
C576 C 0.3964(16) 0.679(2) 0.0292(4) 0.0197(12) Uani 0.077(1) 1 d PDU A 2
C577 C 0.4112(12) 0.6572(15) 0.0973(3) 0.0185(17) Uani 0.077(1) 1 d PDU A 2
C578 C 0.3840(7) 0.6875(9) 0.0981(3) 0.0182(17) Uani 0.077(1) 1 d PDU A 2
C579 C 0.3679(7) 0.6560(10) 0.1653(8) 0.0289(18) Uani 0.077(1) 1 d PDU A 2
H57G H 0.3564 0.6611 0.1891 0.035 Uiso 0.077(1) 1 calc PR A 2
H57H H 0.3557 0.6303 0.1536 0.035 Uiso 0.077(1) 1 calc PR A 2
C580 C 0.4084(8) 0.6461(11) 0.1733(3) 0.0290(18) Uani 0.077(1) 1 d PDU A 2
H58A H 0.4106 0.6232 0.1925 0.035 Uiso 0.077(1) 1 calc PR A 2
H58B H 0.4208 0.6724 0.1839 0.035 Uiso 0.077(1) 1 calc PR A 2
S571 S 0.4385(4) 0.6669(5) -0.1143(3) 0.021(2) Uani 0.077(1) 1 d PDU A 2
S572 S 0.3679(4) 0.7462(5) -0.1108(3) 0.020(2) Uani 0.077(1) 1 d PDU A 2
S573 S 0.3674(4) 0.7204(6) -0.0322(3) 0.0198(16) Uani 0.077(1) 1 d PDU A 2
S574 S 0.4282(4) 0.6572(5) -0.0352(3) 0.0217(19) Uani 0.077(1) 1 d PDU A 2
S575 S 0.4244(4) 0.6413(5) 0.0534(3) 0.021(2) Uani 0.077(1) 1 d PDU A 2
S576 S 0.3646(4) 0.7056(6) 0.0553(3) 0.021(2) Uani 0.077(1) 1 d PDU A 2
S577 S 0.3582(5) 0.7025(6) 0.1354(3) 0.0260(17) Uani 0.077(1) 1 d PDU A 2
S578 S 0.4330(4) 0.6288(6) 0.1345(3) 0.021(2) Uani 0.077(1) 1 d PDU A 2
C81 C 0.45849(15) 0.82170(19) -0.13659(14) 0.0177(10) Uani 0.923(1) 1 d PDU A 1
H81A H 0.4723 0.8279 -0.1588 0.021 Uiso 0.923(1) 1 calc PR A 1
H81B H 0.4536 0.7902 -0.1362 0.021 Uiso 0.923(1) 1 calc PR A 1
C82 C 0.42155(15) 0.84529(19) -0.14029(15) 0.0185(11) Uani 0.923(1) 1 d PDU A 1
H82A H 0.4096 0.8392 -0.1652 0.022 Uiso 0.923(1) 1 calc PR A 1
H82B H 0.4264 0.8768 -0.1388 0.022 Uiso 0.923(1) 1 calc PR A 1
C83 C 0.41865(15) 0.8249(2) -0.06626(14) 0.0210(11) Uani 0.923(1) 1 d PDU A 1
C84 C 0.45595(14) 0.8264(2) -0.06220(14) 0.0189(11) Uani 0.923(1) 1 d PDU A 1
C85 C 0.43434(16) 0.8109(2) 0.00364(13) 0.0192(10) Uani 0.923(1) 1 d PDU A 1
C86 C 0.43317(18) 0.8042(3) 0.04081(13) 0.0194(10) Uani 0.923(1) 1 d PDU A 1
C87 C 0.44976(15) 0.7998(2) 0.11122(14) 0.0210(11) Uani 0.923(1) 1 d PDU A 1
C88 C 0.41264(15) 0.7960(2) 0.10763(14) 0.0201(11) Uani 0.923(1) 1 d PDU A 1
C89 C 0.40982(16) 0.7950(2) 0.18371(15) 0.0226(11) Uani 0.923(1) 1 d PDU A 1
H89A H 0.4133 0.8262 0.1890 0.027 Uiso 0.923(1) 1 calc PR A 1
H89B H 0.3968 0.7822 0.2044 0.027 Uiso 0.923(1) 1 calc PR A 1
C90 C 0.44825(16) 0.7737(2) 0.18270(16) 0.0232(11) Uani 0.923(1) 1 d PDU A 1
H90A H 0.4449 0.7431 0.1750 0.028 Uiso 0.923(1) 1 calc PR A 1
H90B H 0.4604 0.7739 0.2080 0.028 Uiso 0.923(1) 1 calc PR A 1
S81 S 0.48748(4) 0.83584(5) -0.09588(4) 0.0216(3) Uani 0.923(1) 1 d PDU A 1
S82 S 0.38923(4) 0.83137(5) -0.10612(4) 0.0211(3) Uani 0.923(1) 1 d PDU A 1
S83 S 0.39472(4) 0.81117(5) -0.02675(4) 0.0215(3) Uani 0.923(1) 1 d PDU A 1
S84 S 0.47644(4) 0.81709(6) -0.01748(4) 0.0220(3) Uani 0.923(1) 1 d PDU A 1
S85 S 0.47324(4) 0.80478(5) 0.07029(4) 0.0209(3) Uani 0.923(1) 1 d PDU A 1
S86 S 0.39191(4) 0.79497(5) 0.06212(4) 0.0209(3) Uani 0.923(1) 1 d PDU A 1
S87 S 0.38054(5) 0.78924(6) 0.14172(4) 0.0249(4) Uani 0.923(1) 1 d PDU A 1
S88 S 0.47851(5) 0.79950(6) 0.15215(4) 0.0255(4) Uani 0.923(1) 1 d PDU A 1
C581 C 0.4728(4) 0.8410(5) -0.1234(3) 0.0197(17) Uani 0.077(1) 1 d PDU A 2
H58C H 0.4839 0.8623 -0.1055 0.024 Uiso 0.077(1) 1 calc PR A 2
H58D H 0.4881 0.8407 -0.1452 0.024 Uiso 0.077(1) 1 calc PR A 2
C582 C 0.4339(5) 0.8559(7) -0.1358(3) 0.0185(17) Uani 0.077(1) 1 d PDU A 2
H58E H 0.4221 0.8334 -0.1522 0.022 Uiso 0.077(1) 1 calc PR A 2
H58F H 0.4358 0.8826 -0.1506 0.022 Uiso 0.077(1) 1 calc PR A 2
C583 C 0.4224(8) 0.8321(10) -0.0639(3) 0.0203(17) Uani 0.077(1) 1 d PDU A 2
C584 C 0.4472(5) 0.7997(6) -0.0653(3) 0.0204(17) Uani 0.077(1) 1 d PDU A 2
C585 C 0.4377(13) 0.8109(16) 0.0047(4) 0.0202(14) Uani 0.077(1) 1 d PDU A 2
C586 C 0.4349(17) 0.8028(19) 0.0415(4) 0.0200(14) Uani 0.077(1) 1 d PDU A 2
C587 C 0.4499(9) 0.7790(9) 0.1091(3) 0.0205(17) Uani 0.077(1) 1 d PDU A 2
C588 C 0.4238(16) 0.8097(17) 0.1111(4) 0.0203(17) Uani 0.077(1) 1 d PDU A 2
C589 C 0.4229(11) 0.7974(11) 0.1868(3) 0.0219(18) Uani 0.077(1) 1 d PDU A 2
H58G H 0.4462 0.8117 0.1965 0.026 Uiso 0.077(1) 1 calc PR A 2
H58H H 0.4058 0.7967 0.2072 0.026 Uiso 0.077(1) 1 calc PR A 2
C590 C 0.4321(9) 0.7507(9) 0.1764(8) 0.0225(18) Uani 0.077(1) 1 d PDU A 2
H59C H 0.4093 0.7369 0.1651 0.027 Uiso 0.077(1) 1 calc PR A 2
H59D H 0.4396 0.7345 0.1993 0.027 Uiso 0.077(1) 1 calc PR A 2
S581 S 0.4749(4) 0.7881(5) -0.1022(3) 0.0194(19) Uani 0.077(1) 1 d PDU A 2
S582 S 0.4040(4) 0.8664(5) -0.0988(3) 0.020(2) Uani 0.077(1) 1 d PDU A 2
S583 S 0.4085(4) 0.8474(5) -0.0198(3) 0.0202(16) Uani 0.077(1) 1 d PDU A 2
S584 S 0.4663(4) 0.7801(5) -0.0225(3) 0.023(2) Uani 0.077(1) 1 d PDU A 2
S585 S 0.4615(5) 0.7630(5) 0.0646(3) 0.021(2) Uani 0.077(1) 1 d PDU A 2
S586 S 0.4075(4) 0.8341(5) 0.0690(3) 0.0198(16) Uani 0.077(1) 1 d PDU A 2
S587 S 0.4021(5) 0.8298(5) 0.1497(3) 0.0218(17) Uani 0.077(1) 1 d PDU A 2
S588 S 0.4683(4) 0.7458(4) 0.1450(3) 0.010(3) Uani 0.077(1) 1 d PDU A 2
C91 C 0.49873(16) 0.9479(2) -0.12733(15) 0.0201(11) Uani 0.923(1) 1 d PDU A 1
H91A H 0.5121 0.9559 -0.1494 0.024 Uiso 0.923(1) 1 calc PR A 1
H91B H 0.4948 0.9162 -0.1280 0.024 Uiso 0.923(1) 1 calc PR A 1
C92 C 0.46080(15) 0.9705(2) -0.12940(15) 0.0204(11) Uani 0.923(1) 1 d PDU A 1
H92A H 0.4487 0.9656 -0.1544 0.024 Uiso 0.923(1) 1 calc PR A 1
H92B H 0.4649 1.0020 -0.1265 0.024 Uiso 0.923(1) 1 calc PR A 1
C93 C 0.45900(15) 0.9479(2) -0.05574(13) 0.0185(10) Uani 0.923(1) 1 d PDU A 1
C94 C 0.49639(15) 0.9505(2) -0.05207(14) 0.0196(10) Uani 0.923(1) 1 d PDU A 1
C95 C 0.47570(17) 0.9333(3) 0.01356(14) 0.0185(10) Uani 0.923(1) 1 d PDU A 1
C96 C 0.47448(17) 0.9258(2) 0.05085(13) 0.0178(10) Uani 0.923(1) 1 d PDU A 1
C97 C 0.49164(14) 0.9168(2) 0.12074(13) 0.0183(12) Uani 0.923(1) 1 d PDU A 1
C98 C 0.45428(14) 0.9162(2) 0.11760(14) 0.0180(11) Uani 0.923(1) 1 d PDU A 1
C99 C 0.45477(17) 0.9377(2) 0.18998(17) 0.0307(12) Uani 0.923(1) 1 d PDU A 1
H99A H 0.4598 0.9682 0.1833 0.037 Uiso 0.923(1) 1 calc PR A 1
H99B H 0.4417 0.9381 0.2132 0.037 Uiso 0.923(1) 1 calc PR A 1
C100 C 0.49137(16) 0.9146(2) 0.19700(16) 0.0302(13) Uani 0.923(1) 1 d PDU A 1
H10C H 0.4861 0.8840 0.2029 0.036 Uiso 0.923(1) 1 calc PR A 1
H10D H 0.5045 0.9275 0.2192 0.036 Uiso 0.923(1) 1 calc PR A 1
S91 S 0.52745(4) 0.96159(6) -0.08631(4) 0.0242(4) Uani 0.923(1) 1 d PDU A 1
S92 S 0.42934(4) 0.95323(6) -0.09563(4) 0.0217(3) Uani 0.923(1) 1 d PDU A 1
S93 S 0.43575(4) 0.93463(6) -0.01620(4) 0.0215(3) Uani 0.923(1) 1 d PDU A 1
S94 S 0.51753(4) 0.94130(6) -0.00766(4) 0.0216(3) Uani 0.923(1) 1 d PDU A 1
S95 S 0.51493(4) 0.92306(6) 0.07985(4) 0.0208(3) Uani 0.923(1) 1 d PDU A 1
S96 S 0.43308(4) 0.91893(5) 0.07230(4) 0.0199(3) Uani 0.923(1) 1 d PDU A 1
S97 S 0.42431(4) 0.91415(6) 0.15388(4) 0.0223(3) Uani 0.923(1) 1 d PDU A 1
S98 S 0.52194(4) 0.91546(6) 0.16046(4) 0.0247(4) Uani 0.923(1) 1 d PDU A 1
C591 C 0.5148(7) 0.9579(9) -0.1216(5) 0.0220(17) Uani 0.077(1) 1 d PDU A 2
H59E H 0.5285 0.9849 -0.1150 0.026 Uiso 0.077(1) 1 calc PR A 2
H59F H 0.5231 0.9479 -0.1457 0.026 Uiso 0.077(1) 1 calc PR A 2
C592 C 0.4732(7) 0.9683(8) -0.1262(4) 0.0207(17) Uani 0.077(1) 1 d PDU A 2
H59G H 0.4593 0.9408 -0.1301 0.025 Uiso 0.077(1) 1 calc PR A 2
H59H H 0.4685 0.9863 -0.1486 0.025 Uiso 0.077(1) 1 calc PR A 2
C593 C 0.4743(10) 0.9655(11) -0.0502(4) 0.0190(16) Uani 0.077(1) 1 d PDU A 2
C594 C 0.5017(10) 0.9357(12) -0.0500(5) 0.0197(14) Uani 0.077(1) 1 d PDU A 2
C595 C 0.4781(16) 0.934(2) 0.0160(6) 0.0183(16) Uani 0.077(1) 1 d PDU A 2
C596 C 0.4740(16) 0.927(2) 0.0530(5) 0.0185(14) Uani 0.077(1) 1 d PDU A 2
C597 C 0.4852(13) 0.9038(15) 0.1214(3) 0.0181(17) Uani 0.077(1) 1 d PDU A 2
C598 C 0.4599(10) 0.9359(13) 0.1217(3) 0.0180(17) Uani 0.077(1) 1 d PDU A 2
C599 C 0.4717(9) 0.9422(12) 0.1961(5) 0.0298(19) Uani 0.077(1) 1 d PDU A 2
H59I H 0.4934 0.9612 0.1928 0.036 Uiso 0.077(1) 1 calc PR A 2
H59J H 0.4618 0.9496 0.2202 0.036 Uiso 0.077(1) 1 calc PR A 2
C600 C 0.4847(11) 0.8958(13) 0.1973(4) 0.0294(19) Uani 0.077(1) 1 d PDU A 2
H60C H 0.4627 0.8770 0.1996 0.035 Uiso 0.077(1) 1 calc PR A 2
H60D H 0.5012 0.8918 0.2200 0.035 Uiso 0.077(1) 1 calc PR A 2
S591 S 0.5267(4) 0.9175(5) -0.0871(3) 0.023(2) Uani 0.077(1) 1 d PDU A 2
S592 S 0.4552(4) 0.9962(5) -0.0874(3) 0.022(2) Uani 0.077(1) 1 d PDU A 2
S593 S 0.4512(4) 0.9720(5) -0.0094(3) 0.0195(16) Uani 0.077(1) 1 d PDU A 2
S594 S 0.5080(5) 0.9035(5) -0.0099(3) 0.023(2) Uani 0.077(1) 1 d PDU A 2
S595 S 0.5021(4) 0.8900(5) 0.0785(3) 0.0197(19) Uani 0.077(1) 1 d PDU A 2
S596 S 0.4431(4) 0.9560(5) 0.0781(3) 0.0184(19) Uani 0.077(1) 1 d PDU A 2
S597 S 0.4365(4) 0.9540(6) 0.1598(3) 0.0251(17) Uani 0.077(1) 1 d PDU A 2
S598 S 0.5087(4) 0.8777(6) 0.1589(3) 0.021(2) Uani 0.077(1) 1 d PDU A 2
C101 C 0.29101(18) 0.8237(2) -0.19761(16) 0.0290(13) Uani 0.923(1) 1 d PDU A 1
H10E H 0.3039 0.8517 -0.2007 0.035 Uiso 0.923(1) 1 calc PR A 1
H10F H 0.2940 0.8064 -0.2203 0.035 Uiso 0.923(1) 1 calc PR A 1
C102 C 0.25010(17) 0.8325(2) -0.19439(16) 0.0254(12) Uani 0.923(1) 1 d PDU A 1
H10G H 0.2375 0.8050 -0.1885 0.031 Uiso 0.923(1) 1 calc PR A 1
H10H H 0.2392 0.8429 -0.2186 0.031 Uiso 0.923(1) 1 calc PR A 1
C103 C 0.26349(15) 0.84639(18) -0.12082(13) 0.0173(11) Uani 0.923(1) 1 d PDU A 1
C104 C 0.29053(16) 0.81614(19) -0.12132(14) 0.0178(11) Uani 0.923(1) 1 d PDU A 1
C105 C 0.27495(15) 0.8222(3) -0.05255(13) 0.0180(10) Uani 0.923(1) 1 d PDU A 1
C106 C 0.27261(15) 0.8157(3) -0.01542(13) 0.0180(10) Uani 0.923(1) 1 d PDU A 1
C107 C 0.27813(17) 0.78572(19) 0.05116(14) 0.0192(11) Uani 0.923(1) 1 d PDU A 1
C108 C 0.25219(16) 0.8171(2) 0.05172(14) 0.0190(11) Uani 0.923(1) 1 d PDU A 1
C109 C 0.24384(16) 0.8012(2) 0.12674(15) 0.0199(11) Uani 0.923(1) 1 d PDU A 1
H10I H 0.2406 0.8170 0.1501 0.024 Uiso 0.923(1) 1 calc PR A 1
H10J H 0.2283 0.7748 0.1271 0.024 Uiso 0.923(1) 1 calc PR A 1
C110 C 0.28430(16) 0.7875(2) 0.12616(15) 0.0207(11) Uani 0.923(1) 1 d PDU A 1
H11C H 0.2915 0.7722 0.1496 0.025 Uiso 0.923(1) 1 calc PR A 1
H11D H 0.2999 0.8138 0.1253 0.025 Uiso 0.923(1) 1 calc PR A 1
S101 S 0.31341(4) 0.79571(5) -0.15916(4) 0.0218(3) Uani 0.923(1) 1 d PDU A 1
S102 S 0.24137(4) 0.87219(5) -0.15914(4) 0.0201(3) Uani 0.923(1) 1 d PDU A 1
S103 S 0.24792(4) 0.86029(5) -0.07724(4) 0.0196(3) Uani 0.923(1) 1 d PDU A 1
S104 S 0.30549(4) 0.79268(5) -0.07853(4) 0.0191(3) Uani 0.923(1) 1 d PDU A 1
S105 S 0.29940(5) 0.77764(5) 0.00958(4) 0.0216(3) Uani 0.923(1) 1 d PDU A 1
S106 S 0.24296(5) 0.84643(5) 0.01069(4) 0.0217(3) Uani 0.923(1) 1 d PDU A 1
S107 S 0.22653(5) 0.83502(5) 0.08824(4) 0.0223(4) Uani 0.923(1) 1 d PDU A 1
S108 S 0.29442(5) 0.75313(5) 0.08824(4) 0.0231(4) Uani 0.923(1) 1 d PDU A 1
C601 C 0.2976(5) 0.8415(17) -0.1933(4) 0.027(2) Uani 0.077(1) 1 d PDU A 2
H60E H 0.2908 0.8724 -0.1964 0.032 Uiso 0.077(1) 1 calc PR A 2
H60F H 0.3117 0.8330 -0.2148 0.032 Uiso 0.077(1) 1 calc PR A 2
C602 C 0.2623(5) 0.8150(14) -0.1939(6) 0.0271(19) Uani 0.077(1) 1 d PDU A 2
H60G H 0.2688 0.7845 -0.1881 0.032 Uiso 0.077(1) 1 calc PR A 2
H60H H 0.2501 0.8159 -0.2191 0.032 Uiso 0.077(1) 1 calc PR A 2
C603 C 0.2584(3) 0.8305(12) -0.1205(3) 0.0173(17) Uani 0.077(1) 1 d PDU A 2
C604 C 0.2958(3) 0.8344(19) -0.1171(3) 0.0177(17) Uani 0.077(1) 1 d PDU A 2
C605 C 0.2755(3) 0.821(3) -0.0505(4) 0.0184(15) Uani 0.077(1) 1 d PDU A 2
C606 C 0.2747(3) 0.814(3) -0.0133(4) 0.0192(14) Uani 0.077(1) 1 d PDU A 2
C607 C 0.2916(3) 0.803(2) 0.0563(4) 0.0195(17) Uani 0.077(1) 1 d PDU A 2
C608 C 0.2542(4) 0.800(2) 0.0528(5) 0.0196(17) Uani 0.077(1) 1 d PDU A 2
C609 C 0.2533(5) 0.7753(12) 0.1265(5) 0.0207(18) Uani 0.077(1) 1 d PDU A 2
H60I H 0.2390 0.7786 0.1488 0.025 Uiso 0.077(1) 1 calc PR A 2
H60J H 0.2613 0.7447 0.1254 0.025 Uiso 0.077(1) 1 calc PR A 2
C610 C 0.2877(5) 0.8036(12) 0.1311(4) 0.0205(18) Uani 0.077(1) 1 d PDU A 2
H61C H 0.3005 0.7973 0.1556 0.025 Uiso 0.077(1) 1 calc PR A 2
H61D H 0.2797 0.8342 0.1313 0.025 Uiso 0.077(1) 1 calc PR A 2
S601 S 0.3274(3) 0.8359(6) -0.1522(3) 0.0203(19) Uani 0.077(1) 1 d PDU A 2
S602 S 0.2299(3) 0.8341(6) -0.1613(3) 0.0206(17) Uani 0.077(1) 1 d PDU A 2
S603 S 0.2353(3) 0.8270(6) -0.0792(3) 0.0174(16) Uani 0.077(1) 1 d PDU A 2
S604 S 0.3170(3) 0.8303(6) -0.0719(3) 0.0201(19) Uani 0.077(1) 1 d PDU A 2
S605 S 0.3146(3) 0.8154(6) 0.0165(3) 0.0205(19) Uani 0.077(1) 1 d PDU A 2
S606 S 0.2329(3) 0.8094(6) 0.0086(3) 0.0206(16) Uani 0.077(1) 1 d PDU A 2
S607 S 0.2226(3) 0.7867(6) 0.0858(3) 0.0206(16) Uani 0.077(1) 1 d PDU A 2
S608 S 0.3206(3) 0.7973(6) 0.0966(3) 0.021(2) Uani 0.077(1) 1 d PDU A 2
C111 C 0.33449(16) 0.9602(2) -0.18344(15) 0.0194(11) Uani 0.923(1) 1 d PDU A 1
H11E H 0.3500 0.9863 -0.1784 0.023 Uiso 0.923(1) 1 calc PR A 1
H11F H 0.3400 0.9492 -0.2082 0.023 Uiso 0.923(1) 1 calc PR A 1
C112 C 0.29401(17) 0.9729(2) -0.18405(14) 0.0216(11) Uani 0.923(1) 1 d PDU A 1
H11G H 0.2787 0.9463 -0.1858 0.026 Uiso 0.923(1) 1 calc PR A 1
H11H H 0.2878 0.9903 -0.2066 0.026 Uiso 0.923(1) 1 calc PR A 1
C113 C 0.30242(16) 0.97262(19) -0.10811(13) 0.0173(11) Uani 0.923(1) 1 d PDU A 1
C114 C 0.32789(17) 0.94051(18) -0.11010(13) 0.0189(11) Uani 0.923(1) 1 d PDU A 1
C115 C 0.31479(15) 0.9471(3) -0.04066(13) 0.0168(9) Uani 0.923(1) 1 d PDU A 1
C116 C 0.31318(15) 0.9404(3) -0.00330(13) 0.0175(10) Uani 0.923(1) 1 d PDU A 1
C117 C 0.32368(16) 0.91338(18) 0.06406(13) 0.0172(11) Uani 0.923(1) 1 d PDU A 1
C118 C 0.29659(15) 0.94344(19) 0.06521(14) 0.0183(11) Uani 0.923(1) 1 d PDU A 1
C119 C 0.28553(16) 0.9180(2) 0.13617(16) 0.0212(11) Uani 0.923(1) 1 d PDU A 1
H11I H 0.2772 0.9263 0.1607 0.025 Uiso 0.923(1) 1 calc PR A 1
H11J H 0.2719 0.8914 0.1282 0.025 Uiso 0.923(1) 1 calc PR A 1
C120 C 0.32705(16) 0.9078(2) 0.14013(14) 0.0216(11) Uani 0.923(1) 1 d PDU A 1
H12C H 0.3320 0.8889 0.1620 0.026 Uiso 0.923(1) 1 calc PR A 1
H12D H 0.3409 0.9352 0.1448 0.026 Uiso 0.923(1) 1 calc PR A 1
S111 S 0.34746(5) 0.91932(5) -0.14916(4) 0.0215(3) Uani 0.923(1) 1 d PDU A 1
S112 S 0.28148(4) 1.00348(5) -0.14435(4) 0.0207(3) Uani 0.923(1) 1 d PDU A 1
S113 S 0.28869(4) 0.98680(5) -0.06421(4) 0.0197(3) Uani 0.923(1) 1 d PDU A 1
S114 S 0.34263(4) 0.91580(5) -0.06771(4) 0.0199(3) Uani 0.923(1) 1 d PDU A 1
S115 S 0.34097(5) 0.90233(5) 0.02078(4) 0.0215(3) Uani 0.923(1) 1 d PDU A 1
S116 S 0.28368(5) 0.97004(5) 0.02364(4) 0.0206(3) Uani 0.923(1) 1 d PDU A 1
S117 S 0.27335(5) 0.96078(5) 0.10342(4) 0.0217(3) Uani 0.923(1) 1 d PDU A 1
S118 S 0.34438(5) 0.88167(5) 0.10008(4) 0.0214(3) Uani 0.923(1) 1 d PDU A 1
C611 C 0.3412(5) 0.9451(13) -0.1824(4) 0.0205(17) Uani 0.077(1) 1 d PDU A 2
H61E H 0.3547 0.9522 -0.2046 0.025 Uiso 0.077(1) 1 calc PR A 2
H61F H 0.3371 0.9134 -0.1823 0.025 Uiso 0.077(1) 1 calc PR A 2
C612 C 0.3040(5) 0.9676(11) -0.1852(4) 0.0201(17) Uani 0.077(1) 1 d PDU A 2
H61G H 0.2922 0.9628 -0.2103 0.024 Uiso 0.077(1) 1 calc PR A 2
H61H H 0.3081 0.9991 -0.1822 0.024 Uiso 0.077(1) 1 calc PR A 2
C613 C 0.3008(4) 0.952(2) -0.1107(3) 0.0182(17) Uani 0.077(1) 1 d PDU A 2
C614 C 0.3385(3) 0.954(2) -0.1071(3) 0.0185(17) Uani 0.077(1) 1 d PDU A 2
C615 C 0.3167(4) 0.948(3) -0.0404(4) 0.0174(16) Uani 0.077(1) 1 d PDU A 2
C616 C 0.3153(3) 0.943(2) -0.0028(4) 0.0175(16) Uani 0.077(1) 1 d PDU A 2
C617 C 0.3318(3) 0.926(2) 0.0662(5) 0.0179(17) Uani 0.077(1) 1 d PDU A 2
C618 C 0.2945(3) 0.9209(11) 0.0617(3) 0.0179(17) Uani 0.077(1) 1 d PDU A 2
C619 C 0.2930(5) 0.9321(12) 0.1364(5) 0.0215(15) Uani 0.077(1) 1 d PDU A 2
H61I H 0.2982 0.9634 0.1339 0.026 Uiso 0.077(1) 1 calc PR A 2
H61J H 0.2794 0.9281 0.1590 0.026 Uiso 0.077(1) 1 calc PR A 2
C620 C 0.3299(4) 0.9079(12) 0.1411(4) 0.0215(17) Uani 0.077(1) 1 d PDU A 2
H62C H 0.3247 0.8765 0.1414 0.026 Uiso 0.077(1) 1 calc PR A 2
H62D H 0.3422 0.9157 0.1654 0.026 Uiso 0.077(1) 1 calc PR A 2
S611 S 0.3700(3) 0.9597(6) -0.1415(3) 0.0205(19) Uani 0.077(1) 1 d PDU A 2
S612 S 0.2723(3) 0.9501(6) -0.1517(3) 0.0205(16) Uani 0.077(1) 1 d PDU A 2
S613 S 0.2773(3) 0.9443(6) -0.0704(3) 0.0181(16) Uani 0.077(1) 1 d PDU A 2
S614 S 0.3583(3) 0.9556(6) -0.0612(3) 0.0198(19) Uani 0.077(1) 1 d PDU A 2
S615 S 0.3553(3) 0.9387(6) 0.0266(3) 0.0215(19) Uani 0.077(1) 1 d PDU A 2
S616 S 0.2736(3) 0.9354(6) 0.0185(3) 0.0188(16) Uani 0.077(1) 1 d PDU A 2
S617 S 0.2636(3) 0.9147(6) 0.0967(3) 0.0210(16) Uani 0.077(1) 1 d PDU A 2
S618 S 0.3618(3) 0.9185(6) 0.1059(3) 0.0167(19) Uani 0.077(1) 1 d PDU A 2
C201 C 0.1763(2) 0.7936(2) 0.24368(18) 0.0318(11) Uani 0.891(3) 1 d PDU B 1
C202 C 0.1950(2) 0.7623(3) 0.27318(19) 0.0308(11) Uani 0.891(3) 1 d PDU B 1
C211 C 0.3250(2) 0.7880(2) 0.25664(18) 0.0315(11) Uani 0.891(3) 1 d PDU B 1
C212 C 0.3060(2) 0.7644(2) 0.22289(18) 0.0281(11) Uani 0.891(3) 1 d PDU B 1
C221 C 0.25405(19) 0.9004(3) 0.2316(2) 0.0430(12) Uani 0.891(3) 1 d PDU B 1
C222 C 0.2492(2) 0.9024(3) 0.2716(2) 0.0390(12) Uani 0.891(3) 1 d PDU B 1
O201 O 0.19871(14) 0.81797(17) 0.22854(13) 0.0335(10) Uani 0.891(3) 1 d PDU B 1
O202 O 0.22863(13) 0.77123(16) 0.28285(12) 0.0277(9) Uani 0.891(3) 1 d PDU B 1
O203 O 0.17678(16) 0.7320(2) 0.28461(16) 0.0538(16) Uani 0.891(3) 1 d PDU B 1
O204 O 0.14192(15) 0.7943(2) 0.23860(16) 0.0452(14) Uani 0.891(3) 1 d PDU B 1
O211 O 0.30334(13) 0.81091(17) 0.27529(13) 0.0306(10) Uani 0.891(3) 1 d PDU B 1
O212 O 0.27126(13) 0.77303(16) 0.21645(12) 0.0276(9) Uani 0.891(3) 1 d PDU B 1
O213 O 0.32407(15) 0.73988(19) 0.20464(16) 0.0422(14) Uani 0.891(3) 1 d PDU B 1
O214 O 0.35922(14) 0.7851(2) 0.26250(15) 0.0412(14) Uani 0.891(3) 1 d PDU B 1
O221 O 0.26159(15) 0.86529(17) 0.21658(13) 0.0374(10) Uani 0.891(3) 1 d PDU B 1
O222 O 0.24379(15) 0.86623(17) 0.28610(13) 0.0331(10) Uani 0.891(3) 1 d PDU B 1
O223 O 0.25149(16) 0.93812(17) 0.28803(14) 0.0399(12) Uani 0.891(3) 1 d PDU B 1
O224 O 0.24599(17) 0.93631(19) 0.21252(15) 0.0488(14) Uani 0.891(3) 1 d PDU B 1
Fe1 Fe 0.25111(3) 0.81673(5) 0.25115(2) 0.0234(3) Uani 0.891(3) 1 d PDU B 1
C301 C 0.1793(6) 0.8140(9) 0.2365(7) 0.0335(15) Uani 0.109(3) 1 d PDU B 2
C302 C 0.1958(7) 0.7854(9) 0.2691(7) 0.0308(14) Uani 0.109(3) 1 d PDU B 2
C311 C 0.3256(6) 0.8102(9) 0.2596(7) 0.0324(15) Uani 0.109(3) 1 d PDU B 2
C312 C 0.3073(7) 0.7865(9) 0.2256(7) 0.0298(14) Uani 0.109(3) 1 d PDU B 2
C321 C 0.2533(6) 0.9248(7) 0.2371(7) 0.0423(15) Uani 0.109(3) 1 d PDU B 2
C322 C 0.2468(6) 0.9235(9) 0.2761(7) 0.0405(17) Uani 0.109(3) 1 d PDU B 2
O301 O 0.2013(5) 0.8422(10) 0.2254(7) 0.0347(17) Uani 0.109(3) 1 d PDU B 2
O302 O 0.2291(6) 0.7951(9) 0.2806(7) 0.0280(13) Uani 0.109(3) 1 d PDU B 2
O303 O 0.1759(10) 0.7571(12) 0.2813(11) 0.040(3) Uani 0.109(3) 1 d PDU B 2
O304 O 0.1469(7) 0.8099(13) 0.2229(11) 0.037(3) Uani 0.109(3) 1 d PDU B 2
O311 O 0.3044(5) 0.8359(10) 0.2745(7) 0.0335(17) Uani 0.109(3) 1 d PDU B 2
O312 O 0.2734(6) 0.7973(9) 0.2166(6) 0.0274(13) Uani 0.109(3) 1 d PDU B 2
O313 O 0.3258(10) 0.7605(12) 0.2097(11) 0.034(3) Uani 0.109(3) 1 d PDU B 2
O314 O 0.3587(7) 0.8044(14) 0.2700(11) 0.035(3) Uani 0.109(3) 1 d PDU B 2
O321 O 0.2620(9) 0.8930(7) 0.2176(6) 0.0411(15) Uani 0.109(3) 1 d PDU B 2
O322 O 0.2467(9) 0.8862(7) 0.2890(6) 0.0383(15) Uani 0.109(3) 1 d PDU B 2
O323 O 0.2419(6) 0.9504(8) 0.3005(6) 0.044(3) Uani 0.109(3) 1 d PDU B 2
O324 O 0.2446(4) 0.9641(8) 0.2243(10) 0.051(3) Uani 0.109(3) 1 d PDU B 2
Fe31 Fe 0.2524(2) 0.8421(4) 0.2500(2) 0.0305(12) Uani 0.109(3) 1 d PDU B 2
C231 C 0.5544(3) 0.5357(3) 0.2274(2) 0.0315(13) Uani 0.644(5) 1 d PDU C 1
C232 C 0.5722(3) 0.5598(3) 0.2603(3) 0.0315(14) Uani 0.644(5) 1 d PDU C 1
C235 C 0.5122(2) 0.6788(4) 0.2335(2) 0.0411(17) Uani 0.644(5) 1 d PDU . 1
O231 O 0.5214(2) 0.5462(3) 0.21678(18) 0.0309(12) Uani 0.644(5) 1 d PDU C 1
O232 O 0.5498(2) 0.5849(3) 0.2767(2) 0.0336(15) Uani 0.644(5) 1 d PDU C 1
O233 O 0.6060(2) 0.5569(3) 0.2684(3) 0.0352(18) Uani 0.644(5) 1 d PDU C 1
O234 O 0.5718(3) 0.5048(3) 0.2137(3) 0.0384(18) Uani 0.644(5) 1 d PDU C 1
O235 O 0.5191(2) 0.6419(3) 0.21997(18) 0.0386(14) Uani 0.644(5) 1 d PDU C 1
O236 O 0.5273(2) 0.7134(3) 0.2222(2) 0.0481(19) Uani 0.644(5) 1 d PDU C 1
Fe2 Fe 0.5000 0.59102(12) 0.2500 0.0291(7) Uani 0.644(5) 2 d SPDU . 1
C331 C 0.5552(4) 0.5183(5) 0.2240(4) 0.0313(15) Uani 0.356(5) 1 d PDU C 2
C332 C 0.5748(4) 0.5430(5) 0.2554(4) 0.0322(15) Uani 0.356(5) 1 d PDU C 2
C335 C 0.5006(2) 0.6557(6) 0.2288(5) 0.0380(18) Uani 0.356(5) 1 d PDU . 2
O331 O 0.5205(3) 0.5249(4) 0.2175(3) 0.0318(16) Uani 0.356(5) 1 d PDU C 2
O332 O 0.5521(3) 0.5675(5) 0.2725(4) 0.0326(17) Uani 0.356(5) 1 d PDU C 2
O333 O 0.6091(4) 0.5393(5) 0.2620(5) 0.039(3) Uani 0.356(5) 1 d PDU C 2
O334 O 0.5730(5) 0.4912(6) 0.2060(5) 0.042(3) Uani 0.356(5) 1 d PDU C 2
O335 O 0.5022(3) 0.6194(4) 0.2152(3) 0.0356(15) Uani 0.356(5) 1 d PDU C 2
O336 O 0.4990(4) 0.6910(4) 0.2110(4) 0.046(2) Uani 0.356(5) 1 d PDU C 2
Fe32 Fe 0.5000 0.5689(2) 0.2500 0.0280(10) Uani 0.356(5) 2 d SPDU . 2
C241 C 0.4451(2) 0.9915(2) 0.77368(17) 0.0339(11) Uani 0.918(5) 1 d PDU D 1
C242 C 0.4257(2) 0.9623(3) 0.74424(18) 0.0324(11) Uani 0.918(5) 1 d PDU D 1
C245 C 0.49826(8) 0.8484(2) 0.77155(16) 0.0269(13) Uani 0.918(5) 1 d PDU . 1
O241 O 0.47879(14) 0.98069(16) 0.78273(12) 0.0296(10) Uani 0.918(5) 1 d PDU D 1
O242 O 0.44722(13) 0.93712(18) 0.72753(13) 0.0317(10) Uani 0.918(5) 1 d PDU D 1
O243 O 0.39129(15) 0.9644(2) 0.73846(18) 0.0442(15) Uani 0.918(5) 1 d PDU D 1
O244 O 0.42875(16) 1.0239(2) 0.78404(15) 0.0523(15) Uani 0.918(5) 1 d PDU D 1
O245 O 0.49823(8) 0.88564(15) 0.78523(12) 0.0343(11) Uani 0.918(5) 1 d PDU D 1
O246 O 0.49826(8) 0.81516(15) 0.78843(12) 0.0316(12) Uani 0.918(5) 1 d PDU D 1
Fe3 Fe 0.5000 0.93594(7) 0.7500 0.0219(5) Uani 0.918(5) 2 d SPDU . 1
C341 C 0.4462(10) 0.9789(11) 0.7731(10) 0.0335(14) Uani 0.082(5) 1 d PDU D 2
C342 C 0.4284(8) 0.9543(14) 0.7399(11) 0.0330(15) Uani 0.082(5) 1 d PDU D 2
C345 C 0.47549(18) 0.8473(8) 0.78651(19) 0.0319(18) Uani 0.082(5) 1 d PDU D 2
O341 O 0.4822(10) 0.9793(10) 0.7744(11) 0.0308(16) Uani 0.082(5) 1 d PDU D 2
O342 O 0.4524(8) 0.9386(15) 0.7185(8) 0.0315(16) Uani 0.082(5) 1 d PDU D 2
O343 O 0.3943(8) 0.950(2) 0.7345(18) 0.036(3) Uani 0.082(5) 1 d PDU D 2
O344 O 0.4269(13) 0.9968(18) 0.7958(13) 0.039(3) Uani 0.082(5) 1 d PDU D 2
O345 O 0.47550(19) 0.8861(8) 0.7863(8) 0.0311(18) Uani 0.082(5) 1 d PDU D 2
O346 O 0.47510(19) 0.8149(5) 0.8030(5) 0.036(4) Uani 0.082(5) 1 d PDU D 2
Fe33 Fe 0.5000 0.9243(8) 0.7500 0.0248(19) Uani 0.082(5) 2 d SPDU . 2
O401 O 0.39529(17) 0.62686(18) 0.75061(17) 0.0641(17) Uani 1 1 d . . .
O402 O 0.19436(17) 0.99731(18) 0.27500(15) 0.0599(16) Uani 1 1 d D . .
O403 O 0.38080(16) 0.7980(2) 0.76867(18) 0.0685(17) Uani 1 1 d . . .
O404 O 0.35707(18) 0.8813(2) 0.75080(18) 0.0718(19) Uani 1 1 d . . .
O405 O 0.35215(16) 0.6268(2) 0.25121(18) 0.0706(18) Uani 1 1 d . . .
O406 O 0.53186(18) 0.8181(4) 0.23065(16) 0.133(4) Uani 1 1 d . . .
O407 O 0.3042(2) 0.9974(3) 0.22549(19) 0.102(3) Uani 1 1 d D . .
O408 O 0.6275(2) 0.5436(2) 0.76440(19) 0.081(2) Uani 1 1 d . . .
O409 O 0.3691(2) 0.9424(4) 0.2336(2) 0.137(4) Uani 1 1 d . . .
O410 O 0.5987(2) 0.8628(3) 0.2433(2) 0.133(4) Uani 1 1 d . . .
O411 O 0.3874(3) 0.7016(2) 0.2658(3) 0.137(4) Uani 1 1 d . . .
O412 O 0.78506(11) 0.58474(14) 0.23520(11) 0.0265(10) Uani 1 1 d . . .
O413 O 0.44763(14) 0.75196(16) 0.77391(13) 0.0464(13) Uani 1 1 d D . .
O414 O 0.71395(14) 0.58192(16) 0.26581(13) 0.0434(13) Uani 1 1 d . . .
O415 O 0.53678(12) 0.66408(14) 0.73616(11) 0.0296(10) Uani 1 1 d . . .

loop_
_atom_site_aniso_label
_atom_site_aniso_U_11
_atom_site_aniso_U_22
_atom_site_aniso_U_33
_atom_site_aniso_U_23
_atom_site_aniso_U_13
_atom_site_aniso_U_12
C1 0.019(2) 0.027(3) 0.0110(19) 0.001(2) 0.0013(18) 0.005(2)
C2 0.015(2) 0.024(3) 0.012(2) 0.002(2) 0.0038(18) 0.000(2)
C3 0.019(2) 0.021(3) 0.0095(18) -0.0002(19) 0.0032(16) 0.004(2)
C4 0.021(2) 0.025(3) 0.0113(19) -0.001(2) 0.0009(16) 0.002(2)
C5 0.022(2) 0.023(2) 0.0117(17) 0.0006(18) 0.0007(15) 0.001(2)
C6 0.020(2) 0.025(2) 0.0122(17) 0.0008(19) 0.0023(15) 0.003(2)
C7 0.023(2) 0.024(3) 0.0113(18) -0.002(2) 0.0036(16) 0.003(2)
C8 0.022(2) 0.024(3) 0.0116(18) -0.002(2) 0.0042(16) 0.004(2)
C9 0.022(2) 0.031(3) 0.013(2) 0.002(2) 0.0012(18) -0.002(2)
C10 0.025(3) 0.028(3) 0.012(2) 0.002(2) -0.0002(19) 0.000(2)
S1 0.0209(8) 0.0308(9) 0.0131(7) 0.0007(6) 0.0036(6) -0.0023(7)
S2 0.0184(8) 0.0284(9) 0.0127(7) 0.0010(6) 0.0011(6) 0.0028(7)
S3 0.0198(8) 0.0324(9) 0.0127(7) 0.0029(6) 0.0015(6) -0.0011(7)
S4 0.0189(8) 0.0337(9) 0.0124(7) 0.0022(6) -0.0005(6) 0.0014(7)
S5 0.0203(8) 0.0281(9) 0.0115(7) 0.0016(6) 0.0011(6) 0.0024(7)
S6 0.0198(8) 0.0297(9) 0.0133(7) 0.0015(6) 0.0023(6) 0.0008(7)
S7 0.0216(8) 0.0353(10) 0.0155(8) 0.0041(7) 0.0042(6) 0.0007(7)
S8 0.0216(8) 0.0425(10) 0.0120(7) 0.0003(7) 0.0002(6) 0.0024(7)
C501 0.018(4) 0.026(4) 0.012(3) 0.001(3) 0.003(3) 0.002(3)
C502 0.018(4) 0.026(4) 0.012(3) 0.001(3) 0.003(3) 0.002(3)
C503 0.020(3) 0.023(4) 0.011(3) 0.000(3) 0.001(3) 0.003(3)
C504 0.020(3) 0.023(4) 0.011(2) 0.000(3) 0.001(3) 0.002(3)
C505 0.021(3) 0.027(3) 0.012(2) 0.001(2) 0.001(2) 0.001(3)
C506 0.021(3) 0.026(3) 0.012(2) 0.001(2) 0.002(2) 0.002(3)
C507 0.022(3) 0.024(4) 0.011(2) -0.001(3) 0.003(3) 0.003(3)
C508 0.023(4) 0.024(4) 0.012(2) -0.001(3) 0.003(3) 0.003(3)
C509 0.023(3) 0.030(3) 0.012(3) 0.001(3) 0.001(3) 0.001(3)
C510 0.023(3) 0.033(3) 0.012(3) 0.001(3) 0.000(3) 0.002(3)
S501 0.020(3) 0.027(3) 0.011(3) 0.003(3) 0.004(3) 0.002(3)
S502 0.014(4) 0.026(4) 0.014(3) 0.004(3) 0.006(3) 0.002(3)
S503 0.022(3) 0.028(3) 0.013(3) 0.002(3) 0.002(3) 0.003(3)
S504 0.017(4) 0.030(4) 0.011(3) 0.004(3) 0.002(3) 0.001(3)
S505 0.020(4) 0.024(4) 0.010(3) -0.001(3) 0.003(4) 0.003(3)
S506 0.021(3) 0.027(3) 0.013(3) 0.001(3) 0.003(3) 0.004(3)
S507 0.019(3) 0.030(3) 0.011(3) 0.002(3) 0.004(3) 0.002(3)
S508 0.012(6) 0.022(6) 0.011(4) 0.005(4) 0.005(5) -0.006(5)
C11 0.019(2) 0.033(3) 0.015(2) 0.001(2) 0.0029(19) 0.004(2)
C12 0.018(3) 0.037(3) 0.017(2) 0.007(2) 0.0056(19) 0.004(2)
C13 0.020(2) 0.023(3) 0.0109(19) -0.0018(19) 0.0019(16) 0.001(2)
C14 0.020(2) 0.024(3) 0.0116(19) 0.000(2) 0.0030(16) 0.003(2)
C15 0.020(2) 0.023(2) 0.0112(18) -0.0003(19) 0.0016(16) 0.002(2)
C16 0.020(2) 0.023(3) 0.0125(18) 0.001(2) 0.0038(16) 0.002(2)
C17 0.022(2) 0.021(3) 0.0107(18) 0.003(2) 0.0027(16) -0.001(2)
C18 0.020(2) 0.023(3) 0.0091(18) 0.0013(19) 0.0029(16) 0.001(2)
C19 0.027(2) 0.033(3) 0.017(2) -0.005(2) 0.006(2) -0.002(2)
C20 0.029(3) 0.033(3) 0.013(2) 0.001(2) -0.0010(19) -0.003(2)
S11 0.0210(8) 0.0338(9) 0.0136(7) 0.0033(6) 0.0049(6) -0.0013(7)
S12 0.0219(8) 0.0327(9) 0.0117(7) 0.0027(6) 0.0009(6) -0.0010(7)
S13 0.0196(8) 0.0314(9) 0.0119(7) 0.0025(6) 0.0026(6) -0.0003(7)
S14 0.0171(8) 0.0331(10) 0.0129(7) 0.0030(6) 0.0015(6) 0.0011(7)
S15 0.0184(8) 0.0300(9) 0.0117(7) 0.0020(6) 0.0022(6) 0.0020(7)
S16 0.0194(8) 0.0302(9) 0.0108(7) 0.0002(6) 0.0016(6) 0.0015(7)
S17 0.0192(8) 0.0310(9) 0.0126(7) 0.0021(6) 0.0038(6) -0.0011(7)
S18 0.0207(8) 0.0343(10) 0.0125(7) 0.0020(6) 0.0002(6) -0.0008(7)
C511 0.019(3) 0.034(3) 0.014(3) 0.002(3) 0.005(3) 0.002(3)
C512 0.019(3) 0.035(4) 0.014(3) 0.003(3) 0.005(3) 0.003(3)
C513 0.020(3) 0.023(4) 0.012(3) -0.001(3) 0.002(3) 0.002(3)
C514 0.020(3) 0.024(4) 0.012(3) -0.001(3) 0.002(3) 0.002(3)
C515 0.020(3) 0.023(3) 0.012(2) 0.000(3) 0.002(3) 0.002(3)
C516 0.020(3) 0.025(3) 0.012(2) 0.001(2) 0.003(2) 0.002(3)
C517 0.021(3) 0.022(4) 0.011(2) 0.001(3) 0.004(3) 0.000(3)
C518 0.021(3) 0.021(4) 0.011(2) 0.001(3) 0.004(3) 0.000(3)
C519 0.028(4) 0.033(4) 0.014(3) -0.002(3) 0.002(3) -0.002(3)
C520 0.028(4) 0.033(4) 0.012(3) 0.000(4) 0.001(4) -0.001(4)
S511 0.018(4) 0.030(4) 0.014(3) 0.000(3) 0.006(3) 0.002(4)
S512 0.019(4) 0.028(4) 0.013(3) 0.003(3) 0.004(4) 0.001(4)
S513 0.020(4) 0.028(4) 0.013(3) 0.002(3) 0.003(3) 0.004(3)
S514 0.014(4) 0.030(4) 0.013(3) 0.002(3) 0.001(3) 0.003(3)
S515 0.019(4) 0.029(4) 0.012(3) 0.001(3) 0.002(4) 0.004(3)
S516 0.020(4) 0.031(4) 0.011(3) -0.003(3) 0.001(3) 0.003(3)
S517 0.019(3) 0.029(3) 0.013(3) -0.002(3) 0.007(3) 0.000(3)
S518 0.016(4) 0.030(4) 0.013(3) 0.005(3) 0.004(3) -0.001(4)
C21 0.039(3) 0.038(3) 0.019(2) 0.000(2) -0.001(2) 0.013(2)
C22 0.035(3) 0.030(3) 0.017(2) -0.002(2) -0.009(2) 0.009(2)
C23 0.017(2) 0.025(3) 0.0142(18) 0.0026(18) 0.0033(17) 0.003(2)
C24 0.020(2) 0.023(3) 0.0138(19) 0.0041(19) 0.0033(18) 0.003(2)
C25 0.017(2) 0.020(2) 0.0129(18) 0.0023(18) 0.0036(17) -0.0009(19)
C26 0.019(2) 0.023(2) 0.0121(18) 0.0027(18) 0.0028(17) 0.000(2)
C27 0.026(3) 0.020(3) 0.0112(19) 0.0035(18) 0.0039(18) 0.001(2)
C28 0.023(3) 0.022(3) 0.0120(19) 0.0012(18) 0.0016(18) 0.000(2)
C29 0.022(2) 0.021(3) 0.012(2) 0.0020(18) 0.0017(19) -0.003(2)
C30 0.022(2) 0.027(3) 0.013(2) 0.0017(19) 0.002(2) -0.005(2)
S21 0.0246(9) 0.0287(9) 0.0121(7) 0.0028(6) 0.0025(6) 0.0080(7)
S22 0.0235(8) 0.0277(9) 0.0131(7) 0.0037(6) 0.0020(6) 0.0070(7)
S23 0.0217(8) 0.0245(9) 0.0132(7) 0.0029(6) 0.0031(6) 0.0051(7)
S24 0.0205(8) 0.0244(9) 0.0126(7) 0.0028(6) 0.0021(6) 0.0046(6)
S25 0.0253(9) 0.0292(9) 0.0127(7) 0.0034(6) 0.0048(6) 0.0083(7)
S26 0.0283(9) 0.0246(9) 0.0129(7) 0.0040(6) 0.0053(6) 0.0086(7)
S27 0.0250(9) 0.0285(9) 0.0119(7) 0.0006(6) 0.0037(6) 0.0063(7)
S28 0.0294(9) 0.0265(9) 0.0136(7) 0.0046(6) 0.0014(6) 0.0079(7)
C521 0.034(4) 0.035(4) 0.016(3) 0.000(4) -0.001(3) 0.011(4)
C522 0.032(3) 0.033(3) 0.015(3) 0.001(3) -0.002(3) 0.010(3)
C523 0.018(3) 0.024(4) 0.014(2) 0.003(3) 0.002(2) 0.003(3)
C524 0.018(3) 0.024(4) 0.014(2) 0.004(3) 0.003(2) 0.003(3)
C525 0.019(3) 0.022(3) 0.013(2) 0.002(3) 0.003(2) 0.000(3)
C526 0.021(3) 0.024(3) 0.013(2) 0.003(3) 0.003(2) 0.002(3)
C527 0.024(3) 0.021(4) 0.012(3) 0.003(3) 0.003(2) 0.000(3)
C528 0.024(3) 0.021(4) 0.012(3) 0.002(3) 0.003(2) 0.000(3)
C529 0.023(3) 0.025(4) 0.013(3) 0.002(3) 0.001(3) -0.004(3)
C530 0.022(4) 0.026(4) 0.013(3) 0.001(4) 0.003(3) -0.005(4)
S521 0.022(4) 0.028(4) 0.013(3) 0.006(4) 0.003(3) 0.005(4)
S522 0.026(3) 0.030(4) 0.015(3) 0.000(3) -0.004(3) 0.007(3)
S523 0.018(3) 0.023(4) 0.014(3) 0.007(4) 0.004(3) 0.004(4)
S524 0.017(3) 0.026(4) 0.014(3) 0.003(4) 0.003(3) 0.003(4)
S525 0.024(3) 0.032(5) 0.013(3) 0.007(4) 0.003(3) 0.004(4)
S526 0.023(3) 0.028(4) 0.013(3) 0.001(4) 0.003(3) 0.002(4)
S527 0.023(3) 0.025(3) 0.014(3) 0.002(3) 0.003(3) 0.001(3)
S528 0.023(4) 0.024(4) 0.011(3) 0.003(4) 0.003(3) 0.004(4)
C31 0.025(3) 0.015(3) 0.013(2) 0.0020(19) 0.005(2) 0.001(2)
C32 0.026(3) 0.015(3) 0.011(2) 0.0000(18) 0.0038(19) 0.005(2)
C33 0.020(3) 0.024(3) 0.0105(18) 0.0034(18) 0.0048(18) 0.002(2)
C34 0.022(3) 0.026(3) 0.0108(18) 0.0026(18) 0.0035(18) 0.004(2)
C35 0.022(2) 0.024(2) 0.0115(17) 0.0003(17) 0.0028(17) 0.0028(19)
C36 0.022(2) 0.024(2) 0.0098(17) 0.0010(17) 0.0017(17) 0.0031(19)
C37 0.024(3) 0.029(3) 0.0093(18) 0.0013(18) 0.0038(18) 0.003(2)
C38 0.019(2) 0.031(3) 0.0108(19) 0.0005(19) 0.0030(17) 0.004(2)
C39 0.027(3) 0.025(3) 0.015(2) 0.0037(19) 0.002(2) 0.005(2)
C40 0.024(3) 0.019(3) 0.010(2) 0.0000(19) 0.0017(19) 0.001(2)
S31 0.0242(9) 0.0272(9) 0.0129(7) 0.0000(6) 0.0020(6) 0.0090(7)
S32 0.0236(9) 0.0252(9) 0.0119(7) 0.0017(6) 0.0036(6) 0.0072(7)
S33 0.0234(8) 0.0262(9) 0.0110(7) 0.0018(6) 0.0035(6) 0.0057(7)
S34 0.0218(8) 0.0236(8) 0.0126(7) 0.0009(6) 0.0026(6) 0.0054(6)
S35 0.0239(8) 0.0281(9) 0.0109(7) 0.0010(6) 0.0031(6) 0.0073(7)
S36 0.0255(9) 0.0272(9) 0.0113(7) 0.0014(6) 0.0029(6) 0.0081(7)
S37 0.0242(9) 0.0271(9) 0.0126(7) -0.0005(6) 0.0034(6) 0.0051(7)
S38 0.0261(9) 0.0243(9) 0.0134(7) 0.0030(6) 0.0015(6) 0.0048(7)
C531 0.025(3) 0.015(4) 0.012(3) 0.001(3) 0.004(3) 0.003(3)
C532 0.025(3) 0.016(4) 0.011(3) 0.001(3) 0.005(3) 0.003(3)
C533 0.021(3) 0.025(4) 0.011(2) 0.003(3) 0.004(2) 0.004(3)
C534 0.021(3) 0.025(4) 0.011(3) 0.003(3) 0.004(2) 0.003(3)
C535 0.022(3) 0.024(3) 0.011(2) 0.001(3) 0.003(2) 0.003(3)
C536 0.023(3) 0.024(3) 0.011(2) 0.001(3) 0.003(2) 0.003(3)
C537 0.022(3) 0.029(3) 0.011(2) 0.001(3) 0.004(2) 0.004(3)
C538 0.022(3) 0.029(4) 0.011(3) 0.001(3) 0.004(2) 0.004(3)
C539 0.026(3) 0.023(4) 0.012(3) 0.002(3) 0.003(3) 0.003(3)
C540 0.026(3) 0.023(4) 0.012(3) 0.002(3) 0.003(3) 0.003(3)
S531 0.021(4) 0.029(4) 0.013(3) 0.003(4) 0.005(3) 0.009(4)
S532 0.021(4) 0.017(5) 0.010(3) 0.001(4) 0.006(3) 0.008(4)
S533 0.022(3) 0.025(3) 0.010(3) 0.002(3) 0.004(2) 0.004(3)
S534 0.021(3) 0.024(4) 0.012(3) 0.001(4) 0.002(3) 0.002(4)
S535 0.022(3) 0.030(5) 0.012(3) 0.002(4) 0.004(3) 0.007(4)
S536 0.023(3) 0.027(3) 0.012(3) 0.001(3) 0.004(2) 0.005(3)
S537 0.021(4) 0.026(4) 0.012(3) -0.002(4) 0.006(3) 0.009(4)
S538 0.024(4) 0.022(4) 0.011(3) 0.003(4) 0.003(3) 0.002(4)
C41 0.020(2) 0.028(3) 0.014(2) -0.0003(19) 0.0033(19) 0.005(2)
C42 0.020(2) 0.029(3) 0.011(2) 0.0024(19) 0.0027(19) 0.004(2)
C43 0.021(2) 0.024(3) 0.0123(18) 0.0007(19) 0.0029(18) 0.004(2)
C44 0.020(2) 0.025(3) 0.0102(18) 0.0007(19) 0.0021(17) 0.005(2)
C45 0.021(2) 0.026(3) 0.0127(17) 0.0024(17) 0.0025(16) 0.0016(18)
C46 0.022(2) 0.024(3) 0.0134(18) 0.0013(18) 0.0029(18) 0.002(2)
C47 0.024(3) 0.021(3) 0.0140(19) -0.0004(19) 0.0042(18) 0.002(2)
C48 0.023(3) 0.020(3) 0.0117(19) 0.0015(19) 0.0016(18) 0.001(2)
C49 0.027(2) 0.029(3) 0.014(2) 0.000(2) 0.003(2) 0.001(2)
C50 0.027(2) 0.028(3) 0.016(2) 0.000(2) 0.003(2) 0.001(2)
S41 0.0249(8) 0.0266(9) 0.0123(7) 0.0019(6) 0.0050(6) 0.0088(7)
S42 0.0225(8) 0.0273(9) 0.0140(7) 0.0028(6) 0.0036(6) 0.0066(7)
S43 0.0245(9) 0.0263(9) 0.0136(7) 0.0001(6) 0.0040(6) 0.0060(7)
S44 0.0227(9) 0.0327(10) 0.0123(7) 0.0001(7) 0.0027(6) 0.0089(7)
S45 0.0263(9) 0.0296(9) 0.0132(7) 0.0015(6) 0.0032(6) 0.0094(7)
S46 0.0258(9) 0.0284(9) 0.0125(7) 0.0021(6) 0.0034(6) 0.0083(7)
S47 0.0252(9) 0.0356(10) 0.0134(7) 0.0009(6) 0.0064(6) 0.0066(7)
S48 0.0249(9) 0.0271(9) 0.0163(8) 0.0047(6) 0.0042(6) 0.0046(7)
C541 0.022(3) 0.028(3) 0.013(3) 0.001(3) 0.004(3) 0.007(3)
C542 0.021(3) 0.028(4) 0.012(3) 0.001(3) 0.004(3) 0.005(3)
C543 0.020(3) 0.025(4) 0.012(2) 0.001(3) 0.002(2) 0.005(3)
C544 0.020(3) 0.025(4) 0.012(2) 0.000(3) 0.003(2) 0.005(3)
C545 0.022(3) 0.025(4) 0.013(2) 0.002(3) 0.002(2) 0.002(3)
C546 0.022(3) 0.026(3) 0.013(2) 0.002(3) 0.003(2) 0.004(3)
C547 0.023(3) 0.020(4) 0.013(2) 0.000(3) 0.003(2) 0.002(3)
C548 0.023(3) 0.020(4) 0.013(2) 0.001(3) 0.003(2) 0.002(3)
C549 0.026(3) 0.032(3) 0.014(3) 0.000(3) 0.005(3) 0.003(3)
C550 0.026(3) 0.029(4) 0.014(3) 0.000(3) 0.003(3) 0.002(3)
S541 0.023(4) 0.030(4) 0.012(3) 0.003(4) 0.004(3) 0.006(4)
S542 0.021(3) 0.029(4) 0.012(3) 0.002(3) 0.003(2) 0.004(3)
S543 0.020(3) 0.026(3) 0.012(3) 0.003(3) 0.003(2) 0.003(3)
S544 0.021(3) 0.028(4) 0.011(3) 0.003(3) 0.002(2) 0.005(3)
S545 0.022(3) 0.023(4) 0.013(3) 0.004(4) 0.002(3) 0.010(4)
S546 0.023(3) 0.028(4) 0.013(3) 0.002(4) 0.003(3) 0.006(4)
S547 0.023(4) 0.032(5) 0.014(3) 0.007(4) 0.004(3) 0.007(4)
S548 0.023(3) 0.024(3) 0.016(3) 0.003(3) 0.002(2) 0.003(3)
C51 0.025(3) 0.031(3) 0.014(2) 0.005(2) 0.005(2) 0.002(2)
C52 0.025(2) 0.032(3) 0.015(2) 0.004(2) 0.003(2) 0.002(2)
C53 0.017(2) 0.025(3) 0.0133(19) 0.0020(19) 0.0039(18) -0.001(2)
C54 0.018(2) 0.024(3) 0.0123(19) 0.0025(19) 0.0044(17) -0.002(2)
C55 0.024(2) 0.023(2) 0.0130(18) -0.0013(18) 0.0034(18) 0.000(2)
C56 0.024(2) 0.022(2) 0.0118(17) -0.0003(17) 0.0033(17) -0.0003(19)
C57 0.019(2) 0.026(3) 0.0132(18) 0.0012(19) 0.0044(18) -0.001(2)
C58 0.020(2) 0.026(3) 0.0115(19) -0.0009(19) 0.0033(17) -0.002(2)
C59 0.021(2) 0.020(3) 0.016(2) 0.003(2) 0.0066(19) 0.000(2)
C60 0.023(2) 0.016(3) 0.016(2) 0.002(2) 0.0038(19) 0.005(2)
S51 0.0252(9) 0.0293(9) 0.0132(7) 0.0002(6) 0.0050(6) 0.0063(7)
S52 0.0244(9) 0.0290(9) 0.0180(8) 0.0080(6) 0.0040(6) 0.0054(7)
S53 0.0247(9) 0.0317(10) 0.0127(7) 0.0009(7) 0.0033(6) 0.0074(7)
S54 0.0259(9) 0.0283(9) 0.0122(7) 0.0002(6) 0.0036(6) 0.0077(7)
S55 0.0237(8) 0.0277(9) 0.0122(7) 0.0001(6) 0.0038(6) 0.0058(7)
S56 0.0239(9) 0.0302(10) 0.0122(7) 0.0021(6) 0.0035(6) 0.0080(7)
S57 0.0246(9) 0.0239(8) 0.0144(7) 0.0017(6) 0.0049(6) 0.0071(7)
S58 0.0220(8) 0.0265(9) 0.0148(7) 0.0033(6) 0.0045(6) 0.0062(7)
C551 0.025(3) 0.031(4) 0.014(3) 0.005(3) 0.004(3) 0.002(3)
C552 0.025(3) 0.031(4) 0.014(3) 0.005(3) 0.003(3) 0.002(3)
C553 0.018(3) 0.024(4) 0.013(3) 0.002(3) 0.004(2) -0.001(3)
C554 0.018(3) 0.024(4) 0.013(3) 0.002(3) 0.003(2) -0.001(3)
C555 0.025(3) 0.024(3) 0.012(2) -0.001(3) 0.003(2) 0.002(3)
C556 0.025(3) 0.023(3) 0.013(2) -0.001(3) 0.003(2) 0.000(3)
C557 0.020(3) 0.026(4) 0.013(2) 0.000(3) 0.004(2) -0.001(3)
C558 0.020(3) 0.026(4) 0.013(3) 0.000(3) 0.004(2) -0.001(3)
C559 0.022(3) 0.018(4) 0.015(3) 0.003(3) 0.006(3) 0.003(3)
C560 0.023(3) 0.019(4) 0.016(3) 0.003(3) 0.006(3) 0.003(3)
S551 0.021(4) 0.027(4) 0.014(3) 0.001(4) 0.006(3) 0.006(4)
S552 0.022(3) 0.028(4) 0.015(3) 0.007(3) 0.002(3) 0.004(3)
S553 0.022(3) 0.031(5) 0.013(3) 0.001(4) 0.006(3) 0.006(4)
S554 0.024(3) 0.029(4) 0.013(3) 0.002(4) 0.001(3) 0.004(4)
S555 0.022(3) 0.026(4) 0.011(3) 0.000(4) 0.006(3) 0.000(4)
S556 0.024(3) 0.026(4) 0.012(3) 0.001(3) 0.002(2) 0.003(3)
S557 0.023(4) 0.028(4) 0.015(3) 0.007(4) 0.006(3) 0.003(4)
S558 0.020(4) 0.026(4) 0.014(3) 0.004(4) 0.004(3) 0.005(4)
C61 0.026(2) 0.036(3) 0.015(2) 0.004(2) 0.0024(19) 0.003(2)
C62 0.025(2) 0.032(3) 0.014(2) 0.005(2) 0.0025(19) 0.001(2)
C63 0.024(2) 0.025(3) 0.0089(18) 0.002(2) 0.0014(16) 0.003(2)
C64 0.023(2) 0.022(3) 0.0108(18) 0.003(2) 0.0024(16) 0.004(2)
C65 0.021(2) 0.023(3) 0.0104(17) -0.0013(19) -0.0012(15) 0.004(2)
C66 0.021(2) 0.023(2) 0.0108(17) -0.0019(19) -0.0001(15) 0.003(2)
C67 0.023(2) 0.025(3) 0.0086(18) 0.003(2) 0.0028(16) 0.001(2)
C68 0.024(2) 0.022(3) 0.0105(18) 0.000(2) 0.0031(16) 0.003(2)
C69 0.020(2) 0.024(3) 0.011(2) 0.004(2) 0.0047(19) 0.002(2)
C70 0.022(2) 0.025(3) 0.009(2) 0.0069(19) 0.0025(18) 0.005(2)
S61 0.0220(8) 0.0319(9) 0.0161(8) 0.0065(7) 0.0042(6) 0.0035(7)
S62 0.0228(8) 0.0350(10) 0.0112(7) -0.0003(6) 0.0007(6) 0.0043(7)
S63 0.0194(8) 0.0324(9) 0.0101(7) 0.0013(6) 0.0019(6) 0.0007(7)
S64 0.0207(8) 0.0326(10) 0.0122(7) 0.0013(6) 0.0007(6) 0.0015(7)
S65 0.0188(8) 0.0336(10) 0.0111(7) 0.0006(6) 0.0018(6) 0.0017(7)
S66 0.0194(8) 0.0334(9) 0.0127(7) 0.0007(6) 0.0000(6) 0.0019(7)
S67 0.0185(8) 0.0296(9) 0.0154(7) 0.0040(6) 0.0036(6) 0.0026(7)
S68 0.0202(8) 0.0319(9) 0.0120(7) 0.0038(6) 0.0006(6) 0.0002(7)
C561 0.024(3) 0.034(4) 0.013(3) 0.004(3) 0.003(3) 0.003(3)
C562 0.024(3) 0.033(3) 0.012(3) 0.003(3) 0.002(3) 0.003(3)
C563 0.023(3) 0.023(4) 0.010(2) 0.003(3) 0.001(3) 0.004(3)
C564 0.023(3) 0.023(4) 0.011(2) 0.003(3) 0.001(3) 0.004(3)
C565 0.021(3) 0.026(3) 0.011(2) 0.000(2) -0.001(2) 0.003(3)
C566 0.021(3) 0.024(3) 0.010(2) -0.001(3) -0.001(3) 0.003(3)
C567 0.024(3) 0.024(4) 0.010(3) 0.001(3) 0.002(3) 0.002(3)
C568 0.024(3) 0.023(4) 0.010(3) 0.001(3) 0.003(3) 0.002(3)
C569 0.021(3) 0.026(4) 0.011(3) 0.005(3) 0.003(3) 0.003(3)
C570 0.021(3) 0.028(3) 0.010(3) 0.005(3) 0.002(3) 0.003(3)
S561 0.020(3) 0.031(3) 0.013(3) 0.003(3) 0.003(3) 0.003(3)
S562 0.020(4) 0.032(4) 0.011(3) 0.003(3) -0.001(3) 0.006(4)
S563 0.019(4) 0.028(4) 0.010(3) 0.004(3) 0.003(3) 0.001(3)
S564 0.022(4) 0.027(4) 0.013(3) 0.005(4) 0.002(3) 0.003(3)
S565 0.021(3) 0.027(3) 0.011(3) 0.001(3) 0.001(3) 0.004(3)
S566 0.021(4) 0.030(4) 0.012(3) 0.003(3) 0.003(3) 0.004(3)
S567 0.019(4) 0.027(4) 0.012(3) 0.004(4) 0.003(3) 0.003(4)
S568 0.019(4) 0.029(4) 0.012(3) 0.005(3) 0.002(4) 0.003(4)
C71 0.018(2) 0.028(3) 0.016(2) 0.003(2) 0.0039(19) 0.002(2)
C72 0.018(2) 0.024(3) 0.015(2) 0.002(2) 0.0036(18) 0.004(2)
C73 0.020(2) 0.021(3) 0.0132(19) 0.002(2) 0.0005(16) 0.003(2)
C74 0.019(2) 0.020(3) 0.0120(19) 0.003(2) 0.0015(16) 0.003(2)
C75 0.020(2) 0.023(2) 0.0133(17) 0.0003(19) 0.0009(15) 0.002(2)
C76 0.020(2) 0.023(3) 0.0137(18) 0.001(2) 0.0009(16) 0.002(2)
C77 0.019(2) 0.024(3) 0.0145(19) -0.001(2) 0.0010(16) -0.001(2)
C78 0.017(2) 0.023(3) 0.0132(19) 0.001(2) -0.0004(16) 0.002(2)
C79 0.029(2) 0.042(3) 0.019(2) -0.001(2) 0.0072(19) 0.007(2)
C80 0.029(3) 0.042(3) 0.019(2) 0.004(2) 0.0065(19) 0.006(2)
S71 0.0198(8) 0.0308(9) 0.0161(8) 0.0058(7) 0.0045(6) 0.0014(7)
S72 0.0202(8) 0.0326(9) 0.0126(7) 0.0041(6) 0.0000(6) 0.0017(7)
S73 0.0204(8) 0.0302(10) 0.0110(7) 0.0016(6) 0.0015(6) 0.0009(7)
S74 0.0186(8) 0.0329(9) 0.0124(7) 0.0016(6) 0.0014(6) 0.0002(7)
S75 0.0182(8) 0.0300(9) 0.0120(7) 0.0020(6) 0.0008(6) 0.0032(7)
S76 0.0195(8) 0.0316(10) 0.0126(7) 0.0019(6) 0.0021(6) 0.0019(7)
S77 0.0216(8) 0.0347(10) 0.0168(8) 0.0067(7) 0.0058(6) 0.0024(7)
S78 0.0217(8) 0.0378(10) 0.0120(7) -0.0001(7) 0.0007(6) 0.0042(7)
C571 0.019(4) 0.026(4) 0.016(3) 0.003(3) 0.004(3) 0.001(3)
C572 0.019(4) 0.026(4) 0.016(3) 0.003(3) 0.004(3) 0.002(3)
C573 0.020(3) 0.021(4) 0.013(3) 0.002(3) 0.001(3) 0.002(3)
C574 0.020(3) 0.021(4) 0.013(3) 0.002(3) 0.002(3) 0.002(3)
C575 0.020(3) 0.024(3) 0.013(2) 0.001(3) 0.001(3) 0.001(3)
C576 0.020(2) 0.026(3) 0.0133(19) 0.001(2) 0.001(2) 0.002(2)
C577 0.018(3) 0.023(4) 0.014(2) 0.000(3) 0.000(3) 0.001(3)
C578 0.018(3) 0.023(4) 0.014(3) 0.000(3) 0.000(3) 0.001(3)
C579 0.028(3) 0.042(4) 0.018(3) 0.002(3) 0.008(3) 0.008(3)
C580 0.028(3) 0.042(4) 0.018(3) 0.003(3) 0.007(3) 0.007(3)
S571 0.019(4) 0.030(4) 0.016(3) 0.005(4) 0.007(3) 0.003(4)
S572 0.019(4) 0.030(4) 0.010(3) 0.004(3) 0.001(3) 0.003(4)
S573 0.022(3) 0.026(3) 0.012(3) 0.002(3) 0.003(3) 0.003(3)
S574 0.020(4) 0.033(4) 0.012(3) 0.005(4) 0.001(3) 0.005(3)
S575 0.020(4) 0.028(4) 0.014(3) -0.001(3) 0.000(4) 0.005(3)
S576 0.020(4) 0.028(4) 0.015(3) 0.003(4) 0.001(3) 0.005(3)
S577 0.022(3) 0.038(4) 0.018(3) 0.002(3) 0.006(3) 0.005(3)
S578 0.018(4) 0.031(4) 0.014(3) 0.002(4) 0.002(3) 0.005(4)
C81 0.020(2) 0.021(3) 0.012(2) -0.002(2) 0.0023(18) 0.000(2)
C82 0.018(2) 0.023(3) 0.015(2) -0.001(2) 0.0025(19) -0.002(2)
C83 0.021(2) 0.030(3) 0.0123(19) 0.001(2) 0.0039(16) 0.003(2)
C84 0.019(2) 0.027(3) 0.0116(19) 0.003(2) 0.0040(16) 0.004(2)
C85 0.021(2) 0.025(2) 0.0116(17) 0.0004(18) 0.0021(15) 0.004(2)
C86 0.021(2) 0.026(2) 0.0119(17) 0.0008(19) 0.0012(15) 0.004(2)
C87 0.025(2) 0.028(3) 0.0103(18) 0.001(2) 0.0015(16) 0.006(2)
C88 0.024(2) 0.026(3) 0.0101(18) 0.003(2) 0.0021(16) 0.006(2)
C89 0.025(2) 0.031(3) 0.012(2) 0.002(2) 0.0056(18) -0.002(2)
C90 0.027(3) 0.030(3) 0.012(2) 0.003(2) 0.0021(19) 0.002(2)
S81 0.0184(8) 0.0319(9) 0.0151(7) 0.0004(6) 0.0050(6) -0.0006(7)
S82 0.0208(8) 0.0317(9) 0.0108(7) 0.0008(6) 0.0007(6) 0.0024(7)
S83 0.0195(8) 0.0325(9) 0.0128(7) 0.0033(6) 0.0026(6) 0.0000(7)
S84 0.0209(8) 0.0324(9) 0.0128(7) 0.0018(6) 0.0024(6) 0.0020(7)
S85 0.0204(8) 0.0308(9) 0.0116(7) 0.0020(6) 0.0021(6) 0.0045(7)
S86 0.0217(8) 0.0283(9) 0.0127(7) 0.0021(6) 0.0012(6) 0.0006(7)
S87 0.0232(9) 0.0366(10) 0.0154(8) 0.0068(7) 0.0048(6) 0.0047(7)
S88 0.0231(9) 0.0417(10) 0.0118(7) -0.0014(7) 0.0017(6) 0.0032(8)
C581 0.019(3) 0.026(3) 0.014(3) -0.001(3) 0.004(3) -0.001(3)
C582 0.019(3) 0.024(3) 0.013(3) -0.001(3) 0.004(3) -0.001(3)
C583 0.020(3) 0.029(4) 0.012(3) 0.002(3) 0.004(3) 0.004(3)
C584 0.020(3) 0.029(4) 0.013(3) 0.002(3) 0.004(3) 0.003(3)
C585 0.021(3) 0.028(3) 0.012(2) 0.001(2) 0.001(2) 0.003(3)
C586 0.021(3) 0.027(3) 0.012(2) 0.001(2) 0.001(2) 0.004(3)
C587 0.024(3) 0.027(4) 0.011(3) 0.003(3) 0.002(3) 0.007(3)
C588 0.024(4) 0.026(4) 0.010(2) 0.003(3) 0.002(3) 0.007(3)
C589 0.025(4) 0.030(4) 0.011(3) 0.002(3) 0.005(3) 0.002(3)
C590 0.026(4) 0.030(4) 0.012(3) 0.002(3) 0.005(3) 0.002(3)
S581 0.017(4) 0.028(4) 0.014(3) -0.001(4) 0.004(3) 0.001(4)
S582 0.020(4) 0.031(4) 0.010(3) 0.000(4) 0.002(3) 0.004(4)
S583 0.020(3) 0.028(3) 0.013(3) 0.003(3) 0.003(3) 0.004(3)
S584 0.021(4) 0.033(4) 0.015(3) 0.006(4) 0.005(3) 0.006(3)
S585 0.021(4) 0.031(4) 0.012(3) 0.002(3) 0.003(4) 0.006(3)
S586 0.022(3) 0.026(3) 0.011(3) 0.003(3) 0.001(3) 0.004(3)
S587 0.022(3) 0.031(3) 0.012(3) 0.005(3) 0.007(3) 0.003(3)
S588 0.014(6) 0.007(6) 0.010(4) -0.003(4) 0.000(4) -0.003(4)
C91 0.024(2) 0.025(3) 0.012(2) 0.004(2) 0.0038(19) 0.002(2)
C92 0.022(3) 0.026(3) 0.013(2) 0.007(2) 0.0033(19) 0.000(2)
C93 0.020(2) 0.027(3) 0.0086(18) 0.0008(19) 0.0032(16) -0.001(2)
C94 0.019(2) 0.028(3) 0.0119(18) 0.002(2) 0.0036(16) -0.001(2)
C95 0.021(2) 0.023(2) 0.0116(17) 0.0009(19) 0.0023(15) 0.001(2)
C96 0.022(2) 0.020(2) 0.0115(18) -0.0010(19) 0.0021(16) -0.001(2)
C97 0.019(2) 0.024(3) 0.0119(18) 0.000(2) 0.0005(16) 0.000(2)
C98 0.019(2) 0.022(3) 0.0131(19) 0.003(2) 0.0004(16) 0.000(2)
C99 0.027(2) 0.047(3) 0.018(2) -0.011(2) 0.004(2) -0.004(2)
C100 0.029(3) 0.046(3) 0.015(2) -0.006(2) 0.0004(19) -0.005(3)
S91 0.0216(8) 0.0359(10) 0.0156(8) 0.0022(7) 0.0056(6) -0.0005(7)
S92 0.0200(8) 0.0337(9) 0.0114(7) 0.0024(6) 0.0003(6) 0.0003(7)
S93 0.0190(8) 0.0340(9) 0.0119(7) 0.0031(6) 0.0029(6) -0.0006(7)
S94 0.0185(8) 0.0338(10) 0.0125(7) 0.0022(6) 0.0015(6) 0.0018(7)
S95 0.0171(8) 0.0331(10) 0.0124(7) 0.0015(6) 0.0019(6) 0.0023(7)
S96 0.0187(8) 0.0281(9) 0.0129(7) 0.0025(6) 0.0019(6) 0.0005(7)
S97 0.0207(8) 0.0325(9) 0.0141(7) 0.0024(6) 0.0034(6) 0.0006(7)
S98 0.0202(8) 0.0424(10) 0.0113(7) 0.0010(7) 0.0004(6) -0.0005(7)
C591 0.023(3) 0.030(3) 0.014(3) 0.003(3) 0.005(3) 0.001(3)
C592 0.023(3) 0.027(4) 0.012(3) 0.005(3) 0.004(3) 0.000(3)
C593 0.019(3) 0.028(4) 0.011(3) 0.002(3) 0.003(3) 0.000(3)
C594 0.019(3) 0.029(3) 0.011(2) 0.002(2) 0.003(2) 0.000(3)
C595 0.021(3) 0.022(3) 0.012(2) 0.001(3) 0.002(3) 0.000(3)
C596 0.021(3) 0.023(3) 0.012(2) 0.001(2) 0.001(2) 0.001(3)
C597 0.019(3) 0.023(4) 0.013(2) 0.001(3) 0.000(3) 0.000(3)
C598 0.019(3) 0.023(4) 0.013(2) 0.001(3) 0.001(3) 0.000(3)
C599 0.028(4) 0.046(4) 0.015(3) -0.009(3) 0.002(3) -0.003(3)
C600 0.027(4) 0.046(4) 0.015(3) -0.007(3) 0.002(3) -0.003(3)
S591 0.021(4) 0.031(4) 0.016(4) 0.002(3) 0.005(3) 0.004(4)
S592 0.022(4) 0.033(4) 0.011(3) 0.004(3) 0.003(3) 0.002(4)
S593 0.022(3) 0.027(3) 0.010(3) 0.002(3) 0.002(3) 0.003(3)
S594 0.020(4) 0.033(4) 0.015(3) 0.005(3) 0.002(3) 0.006(3)
S595 0.015(4) 0.031(4) 0.013(3) 0.003(3) 0.001(3) 0.004(3)
S596 0.015(4) 0.026(4) 0.014(3) 0.004(4) 0.003(3) 0.002(3)
S597 0.023(3) 0.039(4) 0.015(3) -0.003(3) 0.007(3) -0.002(3)
S598 0.014(4) 0.040(4) 0.010(3) 0.007(4) 0.003(3) 0.003(4)
C101 0.034(3) 0.039(3) 0.014(2) -0.007(2) 0.002(2) 0.012(3)
C102 0.032(3) 0.029(3) 0.014(2) -0.006(2) -0.006(2) 0.014(2)
C103 0.018(2) 0.021(3) 0.0134(18) 0.0021(19) 0.0037(17) 0.001(2)
C104 0.018(2) 0.023(3) 0.0133(18) 0.0047(19) 0.0028(17) 0.001(2)
C105 0.019(2) 0.023(2) 0.0123(17) -0.0009(17) 0.0021(17) 0.0027(19)
C106 0.019(2) 0.023(2) 0.0122(18) 0.0012(18) 0.0049(17) 0.004(2)
C107 0.022(3) 0.024(3) 0.0122(19) 0.0030(19) 0.0033(18) 0.004(2)
C108 0.020(2) 0.026(3) 0.0115(18) 0.0008(18) 0.0046(17) 0.0034(19)
C109 0.026(2) 0.022(3) 0.012(2) 0.0009(19) 0.0015(19) 0.002(2)
C110 0.025(3) 0.025(3) 0.013(2) -0.004(2) 0.001(2) -0.001(2)
S101 0.0238(8) 0.0289(9) 0.0130(7) 0.0000(6) 0.0023(6) 0.0061(7)
S102 0.0239(8) 0.0243(8) 0.0122(7) 0.0029(6) 0.0030(6) 0.0069(7)
S103 0.0240(8) 0.0237(9) 0.0114(7) 0.0023(6) 0.0027(6) 0.0052(7)
S104 0.0211(8) 0.0255(9) 0.0109(7) 0.0009(6) 0.0021(6) 0.0058(7)
S105 0.0256(9) 0.0274(9) 0.0124(7) 0.0025(6) 0.0054(6) 0.0080(7)
S106 0.0268(9) 0.0257(9) 0.0129(7) 0.0036(6) 0.0043(6) 0.0083(7)
S107 0.0263(9) 0.0286(9) 0.0122(7) 0.0003(6) 0.0030(6) 0.0075(7)
S108 0.0295(9) 0.0254(9) 0.0144(7) 0.0028(6) 0.0019(6) 0.0066(7)
C601 0.031(4) 0.037(5) 0.012(3) -0.006(4) 0.001(3) 0.013(4)
C602 0.032(4) 0.036(4) 0.014(3) -0.007(3) -0.002(3) 0.012(4)
C603 0.018(3) 0.022(4) 0.012(2) 0.003(3) 0.003(2) 0.001(3)
C604 0.018(3) 0.022(4) 0.014(3) 0.003(3) 0.003(2) 0.001(3)
C605 0.020(3) 0.024(3) 0.012(2) 0.000(3) 0.003(2) 0.004(3)
C606 0.021(3) 0.024(3) 0.012(2) 0.001(3) 0.004(2) 0.005(3)
C607 0.022(3) 0.025(4) 0.012(2) 0.002(3) 0.004(2) 0.004(3)
C608 0.022(3) 0.025(4) 0.013(3) 0.001(3) 0.004(2) 0.004(3)
C609 0.026(3) 0.024(4) 0.012(3) -0.001(3) 0.002(3) 0.000(3)
C610 0.026(3) 0.023(4) 0.012(3) -0.002(3) 0.002(3) 0.001(3)
S601 0.020(4) 0.028(4) 0.014(3) 0.003(4) 0.004(3) 0.005(4)
S602 0.026(3) 0.024(4) 0.011(3) -0.001(3) -0.002(3) 0.008(3)
S603 0.019(3) 0.023(3) 0.011(3) 0.001(3) 0.004(2) 0.003(3)
S604 0.018(3) 0.029(4) 0.013(3) 0.001(4) 0.003(3) 0.007(4)
S605 0.023(3) 0.028(4) 0.011(3) 0.004(4) 0.005(3) 0.006(4)
S606 0.023(3) 0.027(4) 0.013(3) 0.002(3) 0.004(2) 0.004(3)
S607 0.023(3) 0.026(4) 0.013(3) 0.001(3) 0.003(3) 0.003(3)
S608 0.026(4) 0.024(4) 0.013(3) 0.005(4) 0.003(3) 0.001(4)
C111 0.025(2) 0.023(3) 0.011(2) -0.0026(19) 0.0026(19) 0.003(2)
C112 0.028(2) 0.025(3) 0.011(2) 0.0004(19) 0.001(2) 0.006(2)
C113 0.020(3) 0.021(3) 0.0105(18) -0.0004(18) 0.0043(18) 0.001(2)
C114 0.022(3) 0.024(3) 0.0110(18) -0.0003(18) 0.0013(18) 0.002(2)
C115 0.020(2) 0.020(2) 0.0103(17) -0.0014(17) 0.0011(17) -0.0020(19)
C116 0.019(2) 0.021(2) 0.0120(17) -0.0013(17) 0.0020(17) 0.0001(19)
C117 0.018(2) 0.021(3) 0.0123(19) 0.0009(18) 0.0021(18) -0.0006(19)
C118 0.018(2) 0.023(3) 0.0132(19) 0.0004(19) -0.0001(17) 0.001(2)
C119 0.021(2) 0.028(3) 0.015(2) 0.0048(18) 0.0035(19) 0.000(2)
C120 0.022(2) 0.030(3) 0.013(2) 0.003(2) 0.0043(19) 0.003(2)
S111 0.0249(9) 0.0285(9) 0.0114(7) -0.0017(6) 0.0031(6) 0.0071(7)
S112 0.0246(9) 0.0268(9) 0.0110(7) 0.0031(6) 0.0039(6) 0.0057(7)
S113 0.0241(8) 0.0242(8) 0.0112(7) -0.0004(6) 0.0025(6) 0.0057(7)
S114 0.0233(8) 0.0253(9) 0.0115(7) 0.0012(6) 0.0028(6) 0.0052(7)
S115 0.0249(9) 0.0279(9) 0.0119(7) 0.0011(6) 0.0033(6) 0.0074(7)
S116 0.0255(9) 0.0249(9) 0.0116(7) 0.0020(6) 0.0023(6) 0.0076(7)
S117 0.0259(9) 0.0262(9) 0.0135(7) 0.0018(6) 0.0045(6) 0.0058(7)
S118 0.0250(9) 0.0253(9) 0.0142(7) 0.0031(6) 0.0038(6) 0.0052(7)
C611 0.025(3) 0.025(3) 0.011(3) -0.002(3) 0.003(3) 0.005(3)
C612 0.025(3) 0.024(4) 0.010(3) -0.001(3) 0.002(3) 0.005(3)
C613 0.021(3) 0.023(4) 0.011(2) 0.000(3) 0.003(2) 0.001(3)
C614 0.022(3) 0.023(4) 0.011(2) 0.000(3) 0.003(2) 0.001(3)
C615 0.020(3) 0.020(3) 0.011(2) -0.001(3) 0.002(2) -0.001(3)
C616 0.021(3) 0.021(3) 0.012(2) -0.002(3) 0.002(2) -0.001(3)
C617 0.018(3) 0.023(4) 0.013(3) 0.001(3) 0.001(2) 0.000(3)
C618 0.018(3) 0.022(4) 0.013(3) 0.001(3) 0.001(2) 0.000(3)
C619 0.023(3) 0.028(3) 0.014(2) 0.003(3) 0.004(3) 0.003(3)
C620 0.022(3) 0.029(3) 0.014(3) 0.003(3) 0.004(3) 0.002(3)
S611 0.021(4) 0.029(4) 0.012(3) 0.001(4) 0.003(3) 0.002(4)
S612 0.025(3) 0.026(4) 0.010(3) 0.001(3) 0.003(2) 0.005(3)
S613 0.021(3) 0.024(3) 0.010(3) -0.002(3) 0.002(2) 0.000(3)
S614 0.021(3) 0.026(4) 0.012(3) 0.001(4) 0.003(3) 0.004(4)
S615 0.022(3) 0.030(5) 0.012(3) 0.006(4) 0.003(3) 0.006(4)
S616 0.021(3) 0.023(3) 0.012(3) 0.000(3) 0.002(2) 0.003(3)
S617 0.022(3) 0.028(4) 0.014(3) 0.002(3) 0.005(2) 0.003(3)
S618 0.020(3) 0.020(4) 0.010(3) 0.001(4) 0.002(3) 0.004(4)
C201 0.031(2) 0.040(3) 0.024(2) -0.005(2) -0.0028(19) 0.004(2)
C202 0.032(2) 0.039(2) 0.021(2) -0.0007(19) 0.0006(19) -0.003(2)
C211 0.031(2) 0.041(3) 0.022(2) -0.002(2) 0.0000(19) -0.004(2)
C212 0.031(2) 0.034(2) 0.019(2) -0.0025(19) 0.0017(18) -0.001(2)
C221 0.072(3) 0.031(2) 0.027(2) -0.0047(18) 0.008(2) -0.002(2)
C222 0.063(3) 0.030(2) 0.024(2) -0.0062(18) 0.003(2) 0.001(2)
O201 0.0363(19) 0.036(3) 0.027(2) 0.0027(18) -0.0064(17) 0.0082(18)
O202 0.031(2) 0.034(2) 0.0182(19) 0.0035(17) -0.0011(16) -0.0014(18)
O203 0.051(3) 0.064(4) 0.044(3) 0.018(3) -0.014(3) -0.027(3)
O204 0.030(2) 0.064(4) 0.040(3) -0.013(3) -0.007(2) 0.006(2)
O211 0.0308(18) 0.038(3) 0.023(2) -0.0070(18) -0.0011(16) -0.0056(18)
O212 0.032(2) 0.033(2) 0.0179(19) -0.0065(17) 0.0011(16) -0.0002(18)
O213 0.040(3) 0.045(3) 0.041(3) -0.013(2) 0.001(2) 0.007(3)
O214 0.030(2) 0.063(4) 0.030(3) -0.008(3) -0.003(2) -0.001(3)
O221 0.061(2) 0.030(2) 0.022(2) 0.0002(16) 0.0108(19) -0.003(2)
O222 0.049(2) 0.0289(19) 0.0214(19) -0.0071(16) 0.0068(18) 0.0019(19)
O223 0.058(3) 0.034(2) 0.027(3) -0.013(2) -0.002(2) -0.003(2)
O224 0.071(3) 0.041(3) 0.034(3) -0.001(2) 0.003(3) 0.009(3)
Fe1 0.0329(6) 0.0237(9) 0.0136(5) -0.0003(4) 0.0006(4) 0.0005(4)
C301 0.035(3) 0.039(3) 0.026(3) -0.001(3) -0.004(3) 0.006(3)
C302 0.032(2) 0.038(3) 0.022(3) 0.000(2) -0.002(2) 0.000(2)
C311 0.033(2) 0.041(3) 0.023(3) -0.005(3) 0.000(2) -0.006(3)
C312 0.032(2) 0.036(3) 0.020(3) -0.003(2) 0.000(2) -0.003(2)
C321 0.068(3) 0.031(3) 0.028(3) -0.004(2) 0.005(3) 0.001(3)
C322 0.063(3) 0.032(3) 0.027(3) -0.008(3) 0.004(3) 0.000(3)
O301 0.039(3) 0.038(4) 0.027(4) 0.002(3) -0.003(3) 0.008(3)
O302 0.032(2) 0.034(3) 0.018(3) 0.000(2) -0.001(2) -0.001(2)
O303 0.041(5) 0.047(6) 0.032(6) 0.005(5) -0.008(5) -0.011(5)
O304 0.034(4) 0.047(6) 0.028(6) -0.003(5) -0.003(5) 0.007(5)
O311 0.035(3) 0.041(4) 0.024(4) -0.007(3) 0.001(3) -0.007(3)
O312 0.032(2) 0.032(3) 0.018(2) -0.002(2) 0.001(2) -0.002(3)
O313 0.036(5) 0.038(6) 0.028(5) -0.006(5) -0.002(5) 0.002(5)
O314 0.033(4) 0.047(6) 0.026(6) -0.004(6) -0.003(4) -0.005(5)
O321 0.068(3) 0.031(3) 0.025(3) -0.002(2) 0.009(3) -0.002(3)
O322 0.058(3) 0.032(3) 0.025(3) -0.007(2) 0.004(3) 0.001(3)
O323 0.063(7) 0.035(5) 0.035(6) -0.015(5) 0.002(7) -0.003(7)
O324 0.080(7) 0.037(5) 0.035(6) -0.001(5) 0.001(7) 0.009(7)
Fe31 0.043(2) 0.028(2) 0.020(2) -0.002(2) 0.002(2) -0.003(2)
C231 0.034(2) 0.040(3) 0.020(2) -0.004(2) 0.000(2) 0.000(2)
C232 0.034(2) 0.038(4) 0.022(3) -0.004(3) -0.002(2) -0.001(3)
C235 0.056(4) 0.047(3) 0.020(3) 0.004(3) 0.006(3) -0.006(3)
O231 0.032(2) 0.042(3) 0.018(2) -0.004(2) -0.0005(18) 0.001(2)
O232 0.036(3) 0.042(4) 0.022(3) -0.007(2) -0.002(2) 0.000(3)
O233 0.035(3) 0.030(4) 0.039(4) -0.005(3) -0.007(3) -0.001(3)
O234 0.043(4) 0.039(5) 0.032(4) -0.012(3) -0.004(3) 0.004(3)
O235 0.052(4) 0.048(3) 0.017(3) 0.004(2) 0.012(2) -0.005(3)
O236 0.062(5) 0.048(4) 0.034(4) 0.005(3) 0.005(3) -0.008(3)
Fe2 0.0340(12) 0.0426(19) 0.0107(9) 0.000 0.0009(8) 0.000
C331 0.033(3) 0.041(4) 0.020(3) -0.006(3) 0.000(2) 0.001(3)
C332 0.033(2) 0.041(4) 0.022(3) -0.005(3) 0.000(2) 0.000(3)
C335 0.051(4) 0.044(3) 0.019(3) 0.004(3) 0.006(3) -0.006(3)
O331 0.033(3) 0.042(3) 0.020(3) -0.006(3) -0.001(2) 0.001(3)
O332 0.035(3) 0.041(4) 0.021(3) -0.007(3) -0.001(2) -0.001(3)
O333 0.035(3) 0.051(6) 0.030(5) -0.014(5) -0.004(4) 0.000(4)
O334 0.040(5) 0.048(7) 0.039(6) -0.017(4) 0.001(5) 0.005(5)
O335 0.047(3) 0.046(3) 0.015(3) 0.002(3) 0.006(3) -0.002(3)
O336 0.065(6) 0.048(4) 0.024(5) 0.009(4) 0.001(5) -0.010(5)
Fe32 0.0302(18) 0.038(3) 0.0155(17) 0.000 0.0043(14) 0.000
C241 0.037(2) 0.048(3) 0.017(2) -0.006(2) 0.0020(19) 0.009(2)
C242 0.032(2) 0.049(3) 0.016(2) -0.0018(19) 0.0031(18) 0.004(2)
C245 0.042(3) 0.030(2) 0.009(2) 0.0023(18) 0.003(2) -0.011(2)
O241 0.034(2) 0.042(2) 0.012(2) -0.0068(17) -0.0003(17) 0.0101(18)
O242 0.031(2) 0.047(2) 0.018(2) -0.0063(18) 0.0039(17) -0.0036(19)
O243 0.034(2) 0.066(4) 0.033(3) -0.005(3) 0.001(2) 0.002(2)
O244 0.050(3) 0.067(4) 0.038(3) -0.021(3) -0.008(2) 0.026(3)
O245 0.054(3) 0.0320(19) 0.017(2) -0.0002(16) 0.006(2) -0.008(2)
O246 0.050(3) 0.031(2) 0.015(2) 0.0032(18) 0.005(2) -0.004(2)
Fe3 0.0299(8) 0.0223(12) 0.0140(7) 0.000 0.0039(6) 0.000
C341 0.035(2) 0.048(3) 0.017(3) -0.006(2) 0.001(2) 0.008(2)
C342 0.033(3) 0.049(3) 0.018(3) -0.004(3) 0.003(3) 0.003(3)
C345 0.049(4) 0.033(3) 0.014(3) 0.000(3) 0.006(3) -0.008(3)
O341 0.035(3) 0.042(3) 0.015(3) -0.005(3) 0.000(3) 0.008(3)
O342 0.032(3) 0.047(3) 0.015(3) -0.003(3) 0.002(3) 0.001(3)
O343 0.033(4) 0.053(6) 0.022(6) -0.003(6) 0.002(5) 0.004(5)
O344 0.039(5) 0.053(6) 0.025(5) -0.010(5) 0.002(5) 0.014(6)
O345 0.048(4) 0.034(3) 0.012(3) -0.001(3) 0.005(3) -0.009(3)
O346 0.053(7) 0.036(5) 0.019(7) 0.004(6) 0.012(7) -0.006(7)
Fe33 0.033(3) 0.027(4) 0.014(4) 0.000 0.002(3) 0.000
O401 0.072(4) 0.043(3) 0.080(4) 0.004(3) 0.020(3) 0.004(3)
O402 0.079(4) 0.059(4) 0.042(3) -0.015(3) 0.009(3) 0.013(3)
O403 0.057(4) 0.071(4) 0.077(4) -0.005(3) -0.001(3) -0.004(3)
O404 0.076(4) 0.062(4) 0.079(5) -0.023(3) 0.020(4) -0.007(3)
O405 0.056(4) 0.076(4) 0.082(5) 0.024(4) 0.023(3) 0.009(3)
O406 0.062(4) 0.311(12) 0.028(3) 0.072(5) 0.009(3) 0.071(6)
O407 0.136(7) 0.116(6) 0.057(4) 0.031(4) 0.026(4) 0.017(5)
O408 0.097(5) 0.063(4) 0.082(5) 0.003(4) 0.003(4) 0.013(4)
O409 0.112(7) 0.219(11) 0.081(6) -0.004(6) 0.007(5) -0.108(7)
O410 0.126(7) 0.156(8) 0.124(7) 0.112(6) 0.073(6) 0.076(6)
O411 0.152(8) 0.037(4) 0.223(11) -0.003(5) 0.020(8) 0.012(5)
O412 0.023(2) 0.037(3) 0.020(2) 0.0114(18) 0.0039(18) -0.0043(19)
O413 0.057(3) 0.043(3) 0.040(3) 0.004(2) 0.007(2) -0.003(3)
O414 0.044(3) 0.051(3) 0.035(3) -0.014(2) 0.001(2) -0.001(2)
O415 0.041(3) 0.035(3) 0.013(2) -0.0074(18) -0.0020(19) -0.010(2)

loop_
_atom_type_symbol
_atom_type_description
_atom_type_scat_dispersion_real
_atom_type_scat_dispersion_imag
_atom_type_scat_source
C C 0.0033 0.0016 'International Tables Vol C Tables 4.2.6.8 and 6.1.1.4'
H H 0.0000 0.0000 'International Tables Vol C Tables 4.2.6.8 and 6.1.1.4'
O O 0.0106 0.0060 'International Tables Vol C Tables 4.2.6.8 and 6.1.1.4'
S S 0.1246 0.1234 'International Tables Vol C Tables 4.2.6.8 and 6.1.1.4'
Fe Fe 0.3463 0.8444 'International Tables Vol C Tables 4.2.6.8 and 6.1.1.4'

loop_
_geom_angle_atom_site_label_1
_geom_angle_atom_site_label_2
_geom_angle_atom_site_label_3
_geom_angle
_geom_angle_site_symmetry_1
_geom_angle_site_symmetry_3
_geom_angle_publ_flag
C2 C1 S1 115.5(4) . . ?
C2 C1 H1A 108.4 . . ?
S1 C1 H1A 108.4 . . ?
C2 C1 H1B 108.4 . . ?
S1 C1 H1B 108.4 . . ?
H1A C1 H1B 107.5 . . ?
C1 C2 S2 115.5(4) . . ?
C1 C2 H2A 108.4 . . ?
S2 C2 H2A 108.4 . . ?
C1 C2 H2B 108.4 . . ?
S2 C2 H2B 108.4 . . ?
H2A C2 H2B 107.5 . . ?
C4 C3 S2 129.5(4) . . ?
C4 C3 S3 116.2(4) . . ?
S2 C3 S3 114.3(3) . . ?
C3 C4 S1 127.5(4) . . ?
C3 C4 S4 117.2(4) . . ?
S1 C4 S4 115.2(3) . . ?
C6 C5 S4 122.2(5) . . ?
C6 C5 S3 122.7(5) . . ?
S4 C5 S3 115.0(3) . . ?
C5 C6 S6 123.5(5) . . ?
C5 C6 S5 121.2(5) . . ?
S6 C6 S5 115.3(3) . . ?
C8 C7 S8 127.7(4) . . ?
C8 C7 S5 117.0(4) . . ?
S8 C7 S5 115.3(3) . . ?
C7 C8 S7 129.0(4) . . ?
C7 C8 S6 116.8(4) . . ?
S7 C8 S6 114.1(3) . . ?
C10 C9 S7 113.9(4) . . ?
C10 C9 H9A 108.8 . . ?
S7 C9 H9A 108.8 . . ?
C10 C9 H9B 108.8 . . ?
S7 C9 H9B 108.8 . . ?
H9A C9 H9B 107.7 . . ?
C9 C10 S8 112.9(4) . . ?
C9 C10 H10A 109.0 . . ?
S8 C10 H10A 109.0 . . ?
C9 C10 H10B 109.0 . . ?
S8 C10 H10B 109.0 . . ?
H10A C10 H10B 107.8 . . ?
C4 S1 C1 100.8(3) . . ?
C3 S2 C2 103.1(3) . . ?
C5 S3 C3 95.5(3) . . ?
C5 S4 C4 95.7(3) . . ?
C6 S5 C7 95.1(2) . . ?
C6 S6 C8 95.2(3) . . ?
C8 S7 C9 102.5(3) . . ?
C7 S8 C10 99.6(3) . . ?
C502 C501 S501 116.5(8) . . ?
C502 C501 H50A 108.2 . . ?
S501 C501 H50A 108.2 . . ?
C502 C501 H50B 108.2 . . ?
S501 C501 H50B 108.2 . . ?
H50A C501 H50B 107.3 . . ?
C501 C502 S502 115.3(8) . . ?
C501 C502 H50C 108.5 . . ?
S502 C502 H50C 108.5 . . ?
C501 C502 H50D 108.5 . . ?
S502 C502 H50D 108.5 . . ?
H50C C502 H50D 107.5 . . ?
C504 C503 S502 129.6(7) . . ?
C504 C503 S503 116.2(6) . . ?
S502 C503 S503 114.0(5) . . ?
C503 C504 S501 127.6(6) . . ?
C503 C504 S504 117.1(6) . . ?
S501 C504 S504 115.2(5) . . ?
C506 C505 S504 122.7(7) . . ?
C506 C505 S503 122.2(6) . . ?
S504 C505 S503 115.0(5) . . ?
C505 C506 S506 122.9(6) . . ?
C505 C506 S505 121.5(10) . . ?
S506 C506 S505 115.0(6) . . ?
C508 C507 S508 127.6(6) . . ?
C508 C507 S505 117.2(6) . . ?
S508 C507 S505 115.1(5) . . ?
C507 C508 S507 128.8(7) . . ?
C507 C508 S506 116.4(6) . . ?
S507 C508 S506 113.9(7) . . ?
C510 C509 S507 113.4(8) . . ?
C510 C509 H50E 108.9 . . ?
S507 C509 H50E 108.9 . . ?
C510 C509 H50F 108.9 . . ?
S507 C509 H50F 108.9 . . ?
H50E C509 H50F 107.7 . . ?
C509 C510 S508 112.7(8) . . ?
C509 C510 H51A 109.1 . . ?
S508 C510 H51A 109.1 . . ?
C509 C510 H51B 109.1 . . ?
S508 C510 H51B 109.1 . . ?
H51A C510 H51B 107.8 . . ?
C504 S501 C501 101.2(6) . . ?
C503 S502 C502 102.6(5) . . ?
C505 S503 C503 95.6(4) . . ?
C505 S504 C504 95.7(4) . . ?
C506 S505 C507 95.0(4) . . ?
C506 S506 C508 95.2(4) . . ?
C508 S507 C509 102.3(5) . . ?
C507 S508 C510 99.8(5) . . ?
C12 C11 S11 113.6(4) . . ?
C12 C11 H11A 108.8 . . ?
S11 C11 H11A 108.8 . . ?
C12 C11 H11B 108.8 . . ?
S11 C11 H11B 108.8 . . ?
H11A C11 H11B 107.7 . . ?
C11 C12 S12 115.2(4) . . ?
C11 C12 H12A 108.5 . . ?
S12 C12 H12A 108.5 . . ?
C11 C12 H12B 108.5 . . ?
S12 C12 H12B 108.5 . . ?
H12A C12 H12B 107.5 . . ?
C14 C13 S12 130.1(4) . . ?
C14 C13 S13 117.0(4) . . ?
S12 C13 S13 112.7(3) . . ?
C13 C14 S14 117.3(4) . . ?
C13 C14 S11 127.8(4) . . ?
S14 C14 S11 114.8(3) . . ?
C16 C15 S14 123.2(5) . . ?
C16 C15 S13 121.4(5) . . ?
S14 C15 S13 115.4(3) . . ?
C15 C16 S16 123.4(5) . . ?
C15 C16 S15 121.2(5) . . ?
S16 C16 S15 115.4(3) . . ?
C18 C17 S18 130.2(4) . . ?
C18 C17 S15 116.5(4) . . ?
S18 C17 S15 113.2(3) . . ?
C17 C18 S17 126.0(4) . . ?
C17 C18 S16 117.2(4) . . ?
S17 C18 S16 116.7(3) . . ?
C20 C19 S17 113.2(4) . . ?
C20 C19 H19A 108.9 . . ?
S17 C19 H19A 108.9 . . ?
C20 C19 H19B 108.9 . . ?
S17 C19 H19B 108.9 . . ?
H19A C19 H19B 107.7 . . ?
C19 C20 S18 116.0(4) . . ?
C19 C20 H20A 108.3 . . ?
S18 C20 H20A 108.3 . . ?
C19 C20 H20B 108.3 . . ?
S18 C20 H20B 108.3 . . ?
H20A C20 H20B 107.4 . . ?
C14 S11 C11 100.2(3) . . ?
C13 S12 C12 102.0(3) . . ?
C15 S13 C13 94.7(3) . . ?
C15 S14 C14 95.3(3) . . ?
C16 S15 C17 95.2(3) . . ?
C16 S16 C18 95.4(3) . . ?
C18 S17 C19 98.9(3) . . ?
C17 S18 C20 103.3(3) . . ?
C512 C511 S511 114.5(8) . . ?
C512 C511 H51C 108.6 . . ?
S511 C511 H51C 108.6 . . ?
C512 C511 H51D 108.6 . . ?
S511 C511 H51D 108.6 . . ?
H51C C511 H51D 107.6 . . ?
C511 C512 S512 114.3(8) . . ?
C511 C512 H51E 108.7 . . ?
S512 C512 H51E 108.7 . . ?
C511 C512 H51F 108.7 . . ?
S512 C512 H51F 108.7 . . ?
H51E C512 H51F 107.6 . . ?
C514 C513 S512 129.5(6) . . ?
C514 C513 S513 117.0(7) . . ?
S512 C513 S513 112.8(6) . . ?
C513 C514 S511 128.5(7) . . ?
C513 C514 S514 117.0(6) . . ?
S511 C514 S514 114.2(6) . . ?
C516 C515 S514 123.3(7) . . ?
C516 C515 S513 121.7(7) . . ?
S514 C515 S513 115.0(5) . . ?
C515 C516 S516 123.4(6) . . ?
C515 C516 S515 121.3(9) . . ?
S516 C516 S515 115.2(5) . . ?
C518 C517 S518 129.5(8) . . ?
C518 C517 S515 116.3(5) . . ?
S518 C517 S515 113.9(5) . . ?
C517 C518 S517 126.0(7) . . ?
C517 C518 S516 117.3(5) . . ?
S517 C518 S516 116.6(5) . . ?
C520 C519 S517 113.0(8) . . ?
C520 C519 H51G 109.0 . . ?
S517 C519 H51G 109.0 . . ?
C520 C519 H51H 109.0 . . ?
S517 C519 H51H 109.0 . . ?
H51G C519 H51H 107.8 . . ?
C519 C520 S518 116.1(9) . . ?
C519 C520 H52A 108.3 . . ?
S518 C520 H52A 108.3 . . ?
C519 C520 H52B 108.3 . . ?
S518 C520 H52B 108.3 . . ?
H52A C520 H52B 107.4 . . ?
C514 S511 C511 101.4(6) . . ?
C513 S512 C512 101.5(5) . . ?
C515 S513 C513 94.5(4) . . ?
C515 S514 C514 95.3(5) . . ?
C516 S515 C517 95.4(5) . . ?
C516 S516 C518 95.5(4) . . ?
C518 S517 C519 99.1(6) . . ?
C517 S518 C520 103.6(5) . . ?
C22 C21 S21 115.0(4) . . ?
C22 C21 H21A 108.5 . . ?
S21 C21 H21A 108.5 . . ?
C22 C21 H21B 108.5 . . ?
S21 C21 H21B 108.5 . . ?
H21A C21 H21B 107.5 . . ?
C21 C22 S22 113.2(4) . . ?
C21 C22 H22A 108.9 . . ?
S22 C22 H22A 108.9 . . ?
C21 C22 H22B 108.9 . . ?
S22 C22 H22B 108.9 . . ?
H22A C22 H22B 107.8 . . ?
C24 C23 S22 126.7(4) . . ?
C24 C23 S23 117.5(4) . . ?
S22 C23 S23 115.8(3) . . ?
C23 C24 S21 128.8(4) . . ?
C23 C24 S24 116.6(4) . . ?
S21 C24 S24 114.6(3) . . ?
C26 C25 S23 122.2(5) . . ?
C26 C25 S24 122.3(5) . . ?
S23 C25 S24 115.5(3) . . ?
C25 C26 S26 122.3(5) . . ?
C25 C26 S25 122.4(5) . . ?
S26 C26 S25 115.3(3) . . ?
C28 C27 S28 126.5(4) . . ?
C28 C27 S25 117.6(4) . . ?
S28 C27 S25 115.9(3) . . ?
C27 C28 S27 130.0(4) . . ?
C27 C28 S26 116.2(4) . . ?
S27 C28 S26 113.7(3) . . ?
C30 C29 S27 115.9(4) . . ?
C30 C29 H29A 108.3 . . ?
S27 C29 H29A 108.3 . . ?
C30 C29 H29B 108.3 . . ?
S27 C29 H29B 108.3 . . ?
H29A C29 H29B 107.4 . . ?
C29 C30 S28 114.8(4) . . ?
C29 C30 H30A 108.6 . . ?
S28 C30 H30A 108.6 . . ?
C29 C30 H30B 108.6 . . ?
S28 C30 H30B 108.6 . . ?
H30A C30 H30B 107.5 . . ?
C24 S21 C21 103.8(3) . . ?
C23 S22 C22 98.1(3) . . ?
C25 S23 C23 94.8(3) . . ?
C25 S24 C24 95.3(3) . . ?
C26 S25 C27 95.1(2) . . ?
C26 S26 C28 95.5(3) . . ?
C28 S27 C29 103.0(3) . . ?
C27 S28 C30 100.1(3) . . ?
C522 C521 S521 114.9(8) . . ?
C522 C521 H52C 108.5 . . ?
S521 C521 H52C 108.5 . . ?
C522 C521 H52D 108.5 . . ?
S521 C521 H52D 108.5 . . ?
H52C C521 H52D 107.5 . . ?
C521 C522 S522 113.4(8) . . ?
C521 C522 H52E 108.9 . . ?
S522 C522 H52E 108.9 . . ?
C521 C522 H52F 108.9 . . ?
S522 C522 H52F 108.9 . . ?
H52E C522 H52F 107.7 . . ?
C524 C523 S522 125.6(8) . . ?
C524 C523 S523 116.7(6) . . ?
S522 C523 S523 113.0(6) . . ?
C523 C524 S521 128.8(6) . . ?
C523 C524 S524 116.7(6) . . ?
S521 C524 S524 114.3(6) . . ?
C526 C525 S523 122.0(6) . . ?
C526 C525 S524 122.6(8) . . ?
S523 C525 S524 115.2(6) . . ?
C525 C526 S526 122.4(7) . . ?
C525 C526 S525 122.1(10) . . ?
S526 C526 S525 114.9(6) . . ?
C528 C527 S528 128.2(6) . . ?
C528 C527 S525 116.9(6) . . ?
S528 C527 S525 114.9(5) . . ?
C527 C528 S527 129.1(7) . . ?
C527 C528 S526 116.4(6) . . ?
S527 C528 S526 113.5(6) . . ?
C530 C529 S527 115.8(8) . . ?
C530 C529 H52G 108.3 . . ?
S527 C529 H52G 108.3 . . ?
C530 C529 H52H 108.3 . . ?
S527 C529 H52H 108.3 . . ?
H52G C529 H52H 107.4 . . ?
C529 C530 S528 117.5(8) . . ?
C529 C530 H53A 107.9 . . ?
S528 C530 H53A 107.9 . . ?
C529 C530 H53B 107.9 . . ?
S528 C530 H53B 107.9 . . ?
H53A C530 H53B 107.2 . . ?
C524 S521 C521 103.9(6) . . ?
C523 S522 C522 98.6(5) . . ?
C525 S523 C523 95.4(4) . . ?
C525 S524 C524 95.4(5) . . ?
C526 S525 C527 95.3(5) . . ?
C526 S526 C528 95.6(4) . . ?
C528 S527 C529 101.7(6) . . ?
C527 S528 C530 102.5(5) . . ?
C32 C31 S31 113.7(4) . . ?
C32 C31 H31A 108.8 . . ?
S31 C31 H31A 108.8 . . ?
C32 C31 H31B 108.8 . . ?
S31 C31 H31B 108.8 . . ?
H31A C31 H31B 107.7 . . ?
C31 C32 S32 114.0(4) . . ?
C31 C32 H32A 108.7 . . ?
S32 C32 H32A 108.7 . . ?
C31 C32 H32B 108.7 . . ?
S32 C32 H32B 108.7 . . ?
H32A C32 H32B 107.6 . . ?
C34 C33 S32 129.1(4) . . ?
C34 C33 S33 117.0(4) . . ?
S32 C33 S33 113.8(3) . . ?
C33 C34 S31 128.2(4) . . ?
C33 C34 S34 116.4(4) . . ?
S31 C34 S34 115.3(3) . . ?
C36 C35 S33 122.4(4) . . ?
C36 C35 S34 122.2(5) . . ?
S33 C35 S34 115.4(3) . . ?
C35 C36 S36 122.5(4) . . ?
C35 C36 S35 122.2(4) . . ?
S36 C36 S35 115.4(3) . . ?
C38 C37 S38 129.4(4) . . ?
C38 C37 S35 117.3(4) . . ?
S38 C37 S35 113.3(3) . . ?
C37 C38 S37 128.6(4) . . ?
C37 C38 S36 116.8(4) . . ?
S37 C38 S36 114.6(3) . . ?
C40 C39 S37 115.6(4) . . ?
C40 C39 H39A 108.4 . . ?
S37 C39 H39A 108.4 . . ?
C40 C39 H39B 108.4 . . ?
S37 C39 H39B 108.4 . . ?
H39A C39 H39B 107.5 . . ?
C39 C40 S38 115.0(4) . . ?
C39 C40 H40A 108.5 . . ?
S38 C40 H40A 108.5 . . ?
C39 C40 H40B 108.5 . . ?
S38 C40 H40B 108.5 . . ?
H40A C40 H40B 107.5 . . ?
C34 S31 C31 101.4(3) . . ?
C33 S32 C32 101.0(3) . . ?
C35 S33 C33 95.4(3) . . ?
C35 S34 C34 95.6(3) . . ?
C36 S35 C37 95.0(2) . . ?
C36 S36 C38 95.4(2) . . ?
C38 S37 C39 101.0(3) . . ?
C37 S38 C40 100.9(3) . . ?
C532 C531 S531 113.7(8) . . ?
C532 C531 H53C 108.8 . . ?
S531 C531 H53C 108.8 . . ?
C532 C531 H53D 108.8 . . ?
S531 C531 H53D 108.8 . . ?
H53C C531 H53D 107.7 . . ?
C531 C532 S532 115.1(8) . . ?
C531 C532 H53E 108.5 . . ?
S532 C532 H53E 108.5 . . ?
C531 C532 H53F 108.5 . . ?
S532 C532 H53F 108.5 . . ?
H53E C532 H53F 107.5 . . ?
C534 C533 S532 129.6(6) . . ?
C534 C533 S533 116.8(5) . . ?
S532 C533 S533 113.6(5) . . ?
C533 C534 S531 127.3(8) . . ?
C533 C534 S534 116.1(7) . . ?
S531 C534 S534 114.6(7) . . ?
C536 C535 S534 122.6(9) . . ?
C536 C535 S533 121.8(6) . . ?
S534 C535 S533 114.9(6) . . ?
C535 C536 S535 123.0(7) . . ?
C535 C536 S536 121.6(8) . . ?
S535 C536 S536 114.9(4) . . ?
C538 C537 S535 116.0(7) . . ?
C538 C537 S538 125.6(8) . . ?
S535 C537 S538 112.2(7) . . ?
C537 C538 S537 129.4(8) . . ?
C537 C538 S536 116.3(6) . . ?
S537 C538 S536 114.0(5) . . ?
C540 C539 S537 117.6(8) . . ?
C540 C539 H53G 107.9 . . ?
S537 C539 H53G 107.9 . . ?
C540 C539 H53H 107.9 . . ?
S537 C539 H53H 107.9 . . ?
H53G C539 H53H 107.2 . . ?
C539 C540 S538 116.2(8) . . ?
C539 C540 H54A 108.2 . . ?
S538 C540 H54A 108.2 . . ?
C539 C540 H54B 108.2 . . ?
S538 C540 H54B 108.2 . . ?
H54A C540 H54B 107.4 . . ?
C534 S531 C531 100.9(6) . . ?
C533 S532 C532 101.8(5) . . ?
C535 S533 C533 95.4(4) . . ?
C535 S534 C534 95.3(5) . . ?
C536 S535 C537 94.8(5) . . ?
C536 S536 C538 95.5(4) . . ?
C538 S537 C539 102.7(5) . . ?
C537 S538 C540 98.9(5) . . ?
C42 C41 S41 113.9(4) . . ?
C42 C41 H41A 108.8 . . ?
S41 C41 H41A 108.8 . . ?
C42 C41 H41B 108.8 . . ?
S41 C41 H41B 108.8 . . ?
H41A C41 H41B 107.7 . . ?
C41 C42 S42 113.9(4) . . ?
C41 C42 H42A 108.8 . . ?
S42 C42 H42A 108.8 . . ?
C41 C42 H42B 108.8 . . ?
S42 C42 H42B 108.8 . . ?
H42A C42 H42B 107.7 . . ?
C44 C43 S42 129.3(4) . . ?
C44 C43 S43 116.1(4) . . ?
S42 C43 S43 114.5(3) . . ?
C43 C44 S41 128.2(4) . . ?
C43 C44 S44 117.4(4) . . ?
S41 C44 S44 114.3(3) . . ?
C46 C45 S43 123.1(5) . . ?
C46 C45 S44 121.2(4) . . ?
S43 C45 S44 115.6(3) . . ?
C45 C46 S46 123.0(4) . . ?
C45 C46 S45 121.9(4) . . ?
S46 C46 S45 114.9(3) . . ?
C48 C47 S45 117.5(4) . . ?
C48 C47 S48 127.9(4) . . ?
S45 C47 S48 114.7(3) . . ?
C47 C48 S47 129.4(4) . . ?
C47 C48 S46 116.8(4) . . ?
S47 C48 S46 113.7(3) . . ?
C50 C49 S47 116.1(4) . . ?
C50 C49 H49A 108.3 . . ?
S47 C49 H49A 108.3 . . ?
C50 C49 H49B 108.3 . . ?
S47 C49 H49B 108.3 . . ?
H49A C49 H49B 107.4 . . ?
C49 C50 S48 115.3(4) . . ?
C49 C50 H50G 108.5 . . ?
S48 C50 H50G 108.5 . . ?
C49 C50 H50H 108.5 . . ?
S48 C50 H50H 108.5 . . ?
H50G C50 H50H 107.5 . . ?
C44 S41 C41 100.1(3) . . ?
C43 S42 C42 102.2(3) . . ?
C45 S43 C43 95.2(3) . . ?
C45 S44 C44 94.9(2) . . ?
C46 S45 C47 95.1(2) . . ?
C46 S46 C48 95.3(3) . . ?
C48 S47 C49 102.7(3) . . ?
C47 S48 C50 100.3(3) . . ?
C542 C541 S541 114.1(8) . . ?
C542 C541 H54C 108.7 . . ?
S541 C541 H54C 108.7 . . ?
C542 C541 H54D 108.7 . . ?
S541 C541 H54D 108.7 . . ?
H54C C541 H54D 107.6 . . ?
C541 C542 S542 114.0(8) . . ?
C541 C542 H54E 108.8 . . ?
S542 C542 H54E 108.8 . . ?
C541 C542 H54F 108.8 . . ?
S542 C542 H54F 108.8 . . ?
H54E C542 H54F 107.7 . . ?
C544 C543 S542 128.9(7) . . ?
C544 C543 S543 116.1(6) . . ?
S542 C543 S543 114.7(5) . . ?
C543 C544 S541 127.6(9) . . ?
C543 C544 S544 117.2(6) . . ?
S541 C544 S544 114.1(6) . . ?
C546 C545 S543 122.9(7) . . ?
C546 C545 S544 121.3(7) . . ?
S543 C545 S544 115.8(5) . . ?
C545 C546 S546 122.3(7) . . ?
C545 C546 S545 122.0(9) . . ?
S546 C546 S545 114.6(6) . . ?
C548 C547 S548 128.3(9) . . ?
C548 C547 S545 116.4(7) . . ?
S548 C547 S545 114.0(6) . . ?
C547 C548 S547 128.6(8) . . ?
C547 C548 S546 117.3(6) . . ?
S547 C548 S546 113.7(5) . . ?
C550 C549 S547 118.5(7) . . ?
C550 C549 H54G 107.7 . . ?
S547 C549 H54G 107.7 . . ?
C550 C549 H54H 107.7 . . ?
S547 C549 H54H 107.7 . . ?
H54G C549 H54H 107.1 . . ?
C549 C550 S548 120.1(8) . . ?
C549 C550 H55A 107.3 . . ?
S548 C550 H55A 107.3 . . ?
C549 C550 H55B 107.3 . . ?
S548 C550 H55B 107.3 . . ?
H55A C550 H55B 106.9 . . ?
C544 S541 C541 100.3(6) . . ?
C543 S542 C542 102.2(6) . . ?
C545 S543 C543 95.4(4) . . ?
C545 S544 C544 95.0(4) . . ?
C546 S545 C547 95.3(4) . . ?
C546 S546 C548 95.2(4) . . ?
C548 S547 C549 102.3(6) . . ?
C547 S548 C550 103.7(5) . . ?
C52 C51 S51 114.8(4) . . ?
C52 C51 H51I 108.6 . . ?
S51 C51 H51I 108.6 . . ?
C52 C51 H51J 108.6 . . ?
S51 C51 H51J 108.6 . . ?
H51I C51 H51J 107.5 . . ?
C51 C52 S52 113.8(4) . . ?
C51 C52 H52I 108.8 . . ?
S52 C52 H52I 108.8 . . ?
C51 C52 H52J 108.8 . . ?
S52 C52 H52J 108.8 . . ?
H52I C52 H52J 107.7 . . ?
C54 C53 S52 128.2(4) . . ?
C54 C53 S53 117.1(4) . . ?
S52 C53 S53 114.7(3) . . ?
C53 C54 S51 129.4(4) . . ?
C53 C54 S54 116.9(4) . . ?
S51 C54 S54 113.6(3) . . ?
C56 C55 S54 123.3(5) . . ?
C56 C55 S53 121.6(5) . . ?
S54 C55 S53 115.0(3) . . ?
C55 C56 S56 122.2(5) . . ?
C55 C56 S55 122.6(5) . . ?
S56 C56 S55 115.1(3) . . ?
C58 C57 S58 129.6(4) . . ?
C58 C57 S55 116.7(4) . . ?
S58 C57 S55 113.7(3) . . ?
C57 C58 S56 117.6(4) . . ?
C57 C58 S57 127.5(4) . . ?
S56 C58 S57 114.8(3) . . ?
C60 C59 S57 114.9(4) . . ?
C60 C59 H59A 108.5 . . ?
S57 C59 H59A 108.5 . . ?
C60 C59 H59B 108.5 . . ?
S57 C59 H59B 108.5 . . ?
H59A C59 H59B 107.5 . . ?
C59 C60 S58 115.2(4) . . ?
C59 C60 H60A 108.5 . . ?
S58 C60 H60A 108.5 . . ?
C59 C60 H60B 108.5 . . ?
S58 C60 H60B 108.5 . . ?
H60A C60 H60B 107.5 . . ?
C54 S51 C51 102.4(3) . . ?
C53 S52 C52 99.5(3) . . ?
C55 S53 C53 95.3(3) . . ?
C55 S54 C54 95.4(3) . . ?
C56 S55 C57 94.8(3) . . ?
C56 S56 C58 95.3(3) . . ?
C58 S57 C59 100.5(3) . . ?
C57 S58 C60 102.0(3) . . ?
C552 C551 S551 114.9(9) . . ?
C552 C551 H55C 108.5 . . ?
S551 C551 H55C 108.5 . . ?
C552 C551 H55D 108.5 . . ?
S551 C551 H55D 108.5 . . ?
H55C C551 H55D 107.5 . . ?
C551 C552 S552 114.0(8) . . ?
C551 C552 H55E 108.7 . . ?
S552 C552 H55E 108.7 . . ?
C551 C552 H55F 108.7 . . ?
S552 C552 H55F 108.7 . . ?
H55E C552 H55F 107.6 . . ?
C554 C553 S552 128.4(6) . . ?
C554 C553 S553 117.0(6) . . ?
S552 C553 S553 114.5(5) . . ?
C553 C554 S551 129.4(7) . . ?
C553 C554 S554 116.9(6) . . ?
S551 C554 S554 113.5(6) . . ?
C556 C555 S554 123.0(9) . . ?
C556 C555 S553 121.6(6) . . ?
S554 C555 S553 115.0(6) . . ?
C555 C556 S556 122.6(6) . . ?
C555 C556 S555 122.3(9) . . ?
S556 C556 S555 114.8(6) . . ?
C558 C557 S558 129.5(6) . . ?
C558 C557 S555 116.8(6) . . ?
S558 C557 S555 113.5(6) . . ?
C557 C558 S556 117.1(6) . . ?
C557 C558 S557 127.6(8) . . ?
S556 C558 S557 114.2(6) . . ?
C560 C559 S557 116.4(8) . . ?
C560 C559 H55G 108.2 . . ?
S557 C559 H55G 108.2 . . ?
C560 C559 H55H 108.2 . . ?
S557 C559 H55H 108.2 . . ?
H55G C559 H55H 107.3 . . ?
C559 C560 S558 114.6(8) . . ?
C559 C560 H56A 108.6 . . ?
S558 C560 H56A 108.6 . . ?
C559 C560 H56B 108.6 . . ?
S558 C560 H56B 108.6 . . ?
H56A C560 H56B 107.6 . . ?
C554 S551 C551 102.3(6) . . ?
C553 S552 C552 99.5(6) . . ?
C555 S553 C553 95.3(4) . . ?
C555 S554 C554 95.5(4) . . ?
C556 S555 C557 94.7(5) . . ?
C556 S556 C558 95.3(4) . . ?
C558 S557 C559 101.2(6) . . ?
C557 S558 C560 101.5(6) . . ?
C62 C61 S61 114.1(4) . . ?
C62 C61 H61A 108.7 . . ?
S61 C61 H61A 108.7 . . ?
C62 C61 H61B 108.7 . . ?
S61 C61 H61B 108.7 . . ?
H61A C61 H61B 107.6 . . ?
C61 C62 S62 115.0(4) . . ?
C61 C62 H62A 108.5 . . ?
S62 C62 H62A 108.5 . . ?
C61 C62 H62B 108.5 . . ?
S62 C62 H62B 108.5 . . ?
H62A C62 H62B 107.5 . . ?
C64 C63 S62 129.1(4) . . ?
C64 C63 S63 116.7(4) . . ?
S62 C63 S63 114.2(3) . . ?
C63 C64 S61 128.5(4) . . ?
C63 C64 S64 117.2(4) . . ?
S61 C64 S64 114.2(3) . . ?
C66 C65 S63 122.2(5) . . ?
C66 C65 S64 122.4(5) . . ?
S63 C65 S64 115.3(3) . . ?
C65 C66 S66 122.6(5) . . ?
C65 C66 S65 121.8(5) . . ?
S66 C66 S65 115.5(3) . . ?
C68 C67 S68 127.8(4) . . ?
C68 C67 S65 116.8(4) . . ?
S68 C67 S65 115.3(3) . . ?
C67 C68 S66 117.0(4) . . ?
C67 C68 S67 129.4(4) . . ?
S66 C68 S67 113.6(3) . . ?
C70 C69 S67 114.1(4) . . ?
C70 C69 H69A 108.7 . . ?
S67 C69 H69A 108.7 . . ?
C70 C69 H69B 108.7 . . ?
S67 C69 H69B 108.7 . . ?
H69A C69 H69B 107.6 . . ?
C69 C70 S68 114.2(4) . . ?
C69 C70 H70A 108.7 . . ?
S68 C70 H70A 108.7 . . ?
C69 C70 H70B 108.7 . . ?
S68 C70 H70B 108.7 . . ?
H70A C70 H70B 107.6 . . ?
C64 S61 C61 100.6(3) . . ?
C63 S62 C62 101.8(3) . . ?
C65 S63 C63 95.1(3) . . ?
C65 S64 C64 95.4(3) . . ?
C66 S65 C67 95.2(3) . . ?
C66 S66 C68 95.3(3) . . ?
C68 S67 C69 101.6(3) . . ?
C67 S68 C70 100.8(3) . . ?
C562 C561 S561 114.5(8) . . ?
C562 C561 H56C 108.6 . . ?
S561 C561 H56C 108.6 . . ?
C562 C561 H56D 108.6 . . ?
S561 C561 H56D 108.6 . . ?
H56C C561 H56D 107.6 . . ?
C561 C562 S562 114.8(8) . . ?
C561 C562 H56E 108.6 . . ?
S562 C562 H56E 108.6 . . ?
C561 C562 H56F 108.6 . . ?
S562 C562 H56F 108.6 . . ?
H56E C562 H56F 107.6 . . ?
C564 C563 S562 128.8(7) . . ?
C564 C563 S563 116.7(6) . . ?
S562 C563 S563 114.2(5) . . ?
C563 C564 S561 128.5(8) . . ?
C563 C564 S564 116.8(6) . . ?
S561 C564 S564 114.3(5) . . ?
C566 C565 S563 122.8(6) . . ?
C566 C565 S564 122.1(8) . . ?
S563 C565 S564 115.0(5) . . ?
C565 C566 S566 123.1(9) . . ?
C565 C566 S565 121.7(6) . . ?
S566 C566 S565 114.9(6) . . ?
C568 C567 S568 125.8(8) . . ?
C568 C567 S565 116.3(7) . . ?
S568 C567 S565 114.9(7) . . ?
C567 C568 S566 116.6(5) . . ?
C567 C568 S567 129.8(7) . . ?
S566 C568 S567 113.6(5) . . ?
C570 C569 S567 115.7(8) . . ?
C570 C569 H56G 108.4 . . ?
S567 C569 H56G 108.4 . . ?
C570 C569 H56H 108.3 . . ?
S567 C569 H56H 108.3 . . ?
H56G C569 H56H 107.4 . . ?
C569 C570 S568 114.3(8) . . ?
C569 C570 H57A 108.7 . . ?
S568 C570 H57A 108.7 . . ?
C569 C570 H57B 108.7 . . ?
S568 C570 H57B 108.7 . . ?
H57A C570 H57B 107.6 . . ?
C564 S561 C561 101.1(6) . . ?
C563 S562 C562 101.7(6) . . ?
C565 S563 C563 95.0(5) . . ?
C565 S564 C564 95.7(4) . . ?
C566 S565 C567 95.0(5) . . ?
C566 S566 C568 95.5(4) . . ?
C568 S567 C569 103.0(5) . . ?
C567 S568 C570 99.7(5) . . ?
C72 C71 S71 115.0(4) . . ?
C72 C71 H71A 108.5 . . ?
S71 C71 H71A 108.5 . . ?
C72 C71 H71B 108.5 . . ?
S71 C71 H71B 108.5 . . ?
H71A C71 H71B 107.5 . . ?
C71 C72 S72 114.8(4) . . ?
C71 C72 H72A 108.6 . . ?
S72 C72 H72A 108.6 . . ?
C71 C72 H72B 108.6 . . ?
S72 C72 H72B 108.6 . . ?
H72A C72 H72B 107.5 . . ?
C74 C73 S72 127.4(4) . . ?
C74 C73 S73 117.1(4) . . ?
S72 C73 S73 115.4(3) . . ?
C73 C74 S71 129.9(4) . . ?
C73 C74 S74 116.2(4) . . ?
S71 C74 S74 113.8(3) . . ?
C76 C75 S73 122.0(6) . . ?
C76 C75 S74 122.7(6) . . ?
S73 C75 S74 115.2(3) . . ?
C75 C76 S75 122.5(5) . . ?
C75 C76 S76 121.9(5) . . ?
S75 C76 S76 115.5(3) . . ?
C78 C77 S78 128.0(4) . . ?
C78 C77 S75 116.6(4) . . ?
S78 C77 S75 115.4(3) . . ?
C77 C78 S77 129.0(4) . . ?
C77 C78 S76 117.1(4) . . ?
S77 C78 S76 113.8(3) . . ?
C80 C79 S77 115.3(5) . . ?
C80 C79 H79A 108.4 . . ?
S77 C79 H79A 108.4 . . ?
C80 C79 H79B 108.4 . . ?
S77 C79 H79B 108.4 . . ?
H79A C79 H79B 107.5 . . ?
C79 C80 S78 115.2(4) . . ?
C79 C80 H80A 108.5 . . ?
S78 C80 H80A 108.5 . . ?
C79 C80 H80B 108.5 . . ?
S78 C80 H80B 108.5 . . ?
H80A C80 H80B 107.5 . . ?
C74 S71 C71 101.8(3) . . ?
C73 S72 C72 101.3(3) . . ?
C75 S73 C73 95.6(3) . . ?
C75 S74 C74 95.7(3) . . ?
C76 S75 C77 95.3(3) . . ?
C76 S76 C78 95.3(3) . . ?
C78 S77 C79 99.7(3) . . ?
C77 S78 C80 103.1(3) . . ?
C572 C571 S571 115.2(8) . . ?
C572 C571 H57C 108.5 . . ?
S571 C571 H57C 108.5 . . ?
C572 C571 H57D 108.5 . . ?
S571 C571 H57D 108.5 . . ?
H57C C571 H57D 107.5 . . ?
C571 C572 S572 115.3(8) . . ?
C571 C572 H57E 108.5 . . ?
S572 C572 H57E 108.5 . . ?
C571 C572 H57F 108.5 . . ?
S572 C572 H57F 108.5 . . ?
H57E C572 H57F 107.5 . . ?
C574 C573 S572 127.3(7) . . ?
C574 C573 S573 117.2(5) . . ?
S572 C573 S573 115.3(6) . . ?
C573 C574 S571 129.9(6) . . ?
C573 C574 S574 116.2(5) . . ?
S571 C574 S574 113.9(5) . . ?
C576 C575 S573 121.8(7) . . ?
C576 C575 S574 123.0(7) . . ?
S573 C575 S574 115.2(4) . . ?
C575 C576 S575 122.6(9) . . ?
C575 C576 S576 122.1(6) . . ?
S575 C576 S576 115.1(6) . . ?
C578 C577 S578 128.2(6) . . ?
C578 C577 S575 116.7(6) . . ?
S578 C577 S575 115.0(6) . . ?
C577 C578 S576 116.8(6) . . ?
C577 C578 S577 128.2(8) . . ?
S576 C578 S577 113.3(6) . . ?
C580 C579 S577 115.0(8) . . ?
C580 C579 H57G 108.5 . . ?
S577 C579 H57G 108.5 . . ?
C580 C579 H57H 108.5 . . ?
S577 C579 H57H 108.5 . . ?
H57G C579 H57H 107.5 . . ?
C579 C580 S578 115.7(8) . . ?
C579 C580 H58A 108.3 . . ?
S578 C580 H58A 108.3 . . ?
C579 C580 H58B 108.4 . . ?
S578 C580 H58B 108.4 . . ?
H58A C580 H58B 107.4 . . ?
C574 S571 C571 102.0(5) . . ?
C573 S572 C572 101.6(5) . . ?
C575 S573 C573 95.6(4) . . ?
C575 S574 C574 95.8(5) . . ?
C576 S575 C577 95.1(5) . . ?
C576 S576 C578 95.1(4) . . ?
C578 S577 C579 99.2(6) . . ?
C577 S578 C580 103.6(5) . . ?
C82 C81 S81 114.5(4) . . ?
C82 C81 H81A 108.6 . . ?
S81 C81 H81A 108.6 . . ?
C82 C81 H81B 108.6 . . ?
S81 C81 H81B 108.6 . . ?
H81A C81 H81B 107.6 . . ?
C81 C82 S82 115.2(4) . . ?
C81 C82 H82A 108.5 . . ?
S82 C82 H82A 108.5 . . ?
C81 C82 H82B 108.5 . . ?
S82 C82 H82B 108.5 . . ?
H82A C82 H82B 107.5 . . ?
C84 C83 S82 129.6(4) . . ?
C84 C83 S83 117.1(4) . . ?
S82 C83 S83 113.2(3) . . ?
C83 C84 S81 128.4(4) . . ?
C83 C84 S84 116.9(4) . . ?
S81 C84 S84 114.6(3) . . ?
C86 C85 S83 123.1(5) . . ?
C86 C85 S84 121.9(4) . . ?
S83 C85 S84 114.9(3) . . ?
C85 C86 S85 121.8(5) . . ?
C85 C86 S86 122.9(5) . . ?
S85 C86 S86 115.4(3) . . ?
C88 C87 S88 127.9(4) . . ?
C88 C87 S85 117.1(4) . . ?
S88 C87 S85 115.0(3) . . ?
C87 C88 S87 129.8(4) . . ?
C87 C88 S86 116.9(4) . . ?
S87 C88 S86 113.3(3) . . ?
C90 C89 S87 114.7(4) . . ?
C90 C89 H89A 108.6 . . ?
S87 C89 H89A 108.6 . . ?
C90 C89 H89B 108.6 . . ?
S87 C89 H89B 108.6 . . ?
H89A C89 H89B 107.6 . . ?
C89 C90 S88 114.3(4) . . ?
C89 C90 H90A 108.7 . . ?
S88 C90 H90A 108.7 . . ?
C89 C90 H90B 108.7 . . ?
S88 C90 H90B 108.7 . . ?
H90A C90 H90B 107.6 . . ?
C84 S81 C81 99.3(3) . . ?
C83 S82 C82 102.1(3) . . ?
C85 S83 C83 95.1(3) . . ?
C85 S84 C84 95.5(2) . . ?
C86 S85 C87 95.2(3) . . ?
C86 S86 C88 95.0(3) . . ?
C88 S87 C89 101.8(3) . . ?
C87 S88 C90 100.0(3) . . ?
C582 C581 S581 114.4(8) . . ?
C582 C581 H58C 108.7 . . ?
S581 C581 H58C 108.6 . . ?
C582 C581 H58D 108.7 . . ?
S581 C581 H58D 108.7 . . ?
H58C C581 H58D 107.6 . . ?
C581 C582 S582 115.0(7) . . ?
C581 C582 H58E 108.5 . . ?
S582 C582 H58E 108.6 . . ?
C581 C582 H58F 108.5 . . ?
S582 C582 H58F 108.5 . . ?
H58E C582 H58F 107.5 . . ?
C584 C583 S582 130.3(6) . . ?
C584 C583 S583 117.3(5) . . ?
S582 C583 S583 112.1(6) . . ?
C583 C584 S581 126.2(7) . . ?
C583 C584 S584 116.4(6) . . ?
S581 C584 S584 113.1(6) . . ?
C586 C585 S583 122.3(7) . . ?
C586 C585 S584 122.1(8) . . ?
S583 C585 S584 115.0(4) . . ?
C585 C586 S585 121.7(6) . . ?
C585 C586 S586 122.5(9) . . ?
S585 C586 S586 115.6(4) . . ?
C588 C587 S588 127.2(7) . . ?
C588 C587 S585 117.2(7) . . ?
S588 C587 S585 114.6(6) . . ?
C587 C588 S587 130.0(6) . . ?
C587 C588 S586 116.8(5) . . ?
S587 C588 S586 113.2(6) . . ?
C590 C589 S587 115.2(8) . . ?
C590 C589 H58G 108.5 . . ?
S587 C589 H58G 108.5 . . ?
C590 C589 H58H 108.5 . . ?
S587 C589 H58H 108.5 . . ?
H58G C589 H58H 107.5 . . ?
C589 C590 S588 114.3(8) . . ?
C589 C590 H59C 108.7 . . ?
S588 C590 H59C 108.7 . . ?
C589 C590 H59D 108.7 . . ?
S588 C590 H59D 108.7 . . ?
H59C C590 H59D 107.6 . . ?
C584 S581 C581 97.4(5) . . ?
C583 S582 C582 102.1(5) . . ?
C585 S583 C583 95.2(4) . . ?
C585 S584 C584 95.6(4) . . ?
C586 S585 C587 95.0(5) . . ?
C586 S586 C588 95.0(4) . . ?
C588 S587 C589 102.2(5) . . ?
C587 S588 C590 99.6(6) . . ?
C92 C91 S91 113.4(4) . . ?
C92 C91 H91A 108.9 . . ?
S91 C91 H91A 108.9 . . ?
C92 C91 H91B 108.9 . . ?
S91 C91 H91B 108.9 . . ?
H91A C91 H91B 107.7 . . ?
C91 C92 S92 115.5(4) . . ?
C91 C92 H92A 108.4 . . ?
S92 C92 H92A 108.4 . . ?
C91 C92 H92B 108.4 . . ?
S92 C92 H92B 108.4 . . ?
H92A C92 H92B 107.5 . . ?
C94 C93 S92 129.1(4) . . ?
C94 C93 S93 117.4(4) . . ?
S92 C93 S93 113.4(3) . . ?
C93 C94 S91 128.3(4) . . ?
C93 C94 S94 116.9(4) . . ?
S91 C94 S94 114.7(3) . . ?
C96 C95 S93 122.3(5) . . ?
C96 C95 S94 122.5(5) . . ?
S93 C95 S94 115.2(3) . . ?
C95 C96 S96 122.8(5) . . ?
C95 C96 S95 121.5(5) . . ?
S96 C96 S95 115.7(3) . . ?
C98 C97 S98 129.7(4) . . ?
C98 C97 S95 117.4(4) . . ?
S98 C97 S95 112.8(3) . . ?
C97 C98 S97 126.7(4) . . ?
C97 C98 S96 116.7(4) . . ?
S97 C98 S96 116.5(3) . . ?
C100 C99 S97 114.5(5) . . ?
C100 C99 H99A 108.6 . . ?
S97 C99 H99A 108.6 . . ?
C100 C99 H99B 108.6 . . ?
S97 C99 H99B 108.6 . . ?
H99A C99 H99B 107.6 . . ?
C99 C100 S98 116.4(5) . . ?
C99 C100 H10C 108.2 . . ?
S98 C100 H10C 108.2 . . ?
C99 C100 H10D 108.2 . . ?
S98 C100 H10D 108.2 . . ?
H10C C100 H10D 107.3 . . ?
C94 S91 C91 100.2(3) . . ?
C93 S92 C92 102.1(3) . . ?
C95 S93 C93 95.2(3) . . ?
C95 S94 C94 95.1(3) . . ?
C96 S95 C97 95.0(2) . . ?
C96 S96 C98 95.0(3) . . ?
C98 S97 C99 98.8(3) . . ?
C97 S98 C100 103.2(3) . . ?
C592 C591 S591 114.0(8) . . ?
C592 C591 H59E 108.8 . . ?
S591 C591 H59E 108.8 . . ?
C592 C591 H59F 108.8 . . ?
S591 C591 H59F 108.8 . . ?
H59E C591 H59F 107.7 . . ?
C591 C592 S592 114.5(8) . . ?
C591 C592 H59G 108.6 . . ?
S592 C592 H59G 108.7 . . ?
C591 C592 H59H 108.6 . . ?
S592 C592 H59H 108.6 . . ?
H59G C592 H59H 107.6 . . ?
C594 C593 S592 128.6(6) . . ?
C594 C593 S593 117.4(6) . . ?
S592 C593 S593 113.7(6) . . ?
C593 C594 S591 128.8(7) . . ?
C593 C594 S594 116.4(7) . . ?
S591 C594 S594 113.7(7) . . ?
C596 C595 S593 122.4(6) . . ?
C596 C595 S594 122.7(8) . . ?
S593 C595 S594 114.7(6) . . ?
C595 C596 S596 122.3(9) . . ?
C595 C596 S595 121.9(7) . . ?
S596 C596 S595 115.6(4) . . ?
C598 C597 S598 128.9(8) . . ?
C598 C597 S595 117.3(6) . . ?
S598 C597 S595 113.2(5) . . ?
C597 C598 S597 126.9(8) . . ?
C597 C598 S596 116.5(6) . . ?
S597 C598 S596 115.7(6) . . ?
C600 C599 S597 114.6(8) . . ?
C600 C599 H59I 108.6 . . ?
S597 C599 H59I 108.6 . . ?
C600 C599 H59J 108.6 . . ?
S597 C599 H59J 108.6 . . ?
H59I C599 H59J 107.6 . . ?
C599 C600 S598 116.2(9) . . ?
C599 C600 H60C 108.2 . . ?
S598 C600 H60C 108.2 . . ?
C599 C600 H60D 108.2 . . ?
S598 C600 H60D 108.2 . . ?
H60C C600 H60D 107.4 . . ?
C594 S591 C591 101.4(5) . . ?
C593 S592 C592 101.4(5) . . ?
C595 S593 C593 95.2(4) . . ?
C595 S594 C594 95.0(5) . . ?
C596 S595 C597 95.0(4) . . ?
C596 S596 C598 95.1(4) . . ?
C598 S597 C599 98.9(6) . . ?
C597 S598 C600 103.0(5) . . ?
C102 C101 S101 114.9(4) . . ?
C102 C101 H10E 108.5 . . ?
S101 C101 H10E 108.5 . . ?
C102 C101 H10F 108.5 . . ?
S101 C101 H10F 108.5 . . ?
H10E C101 H10F 107.5 . . ?
C101 C102 S102 112.9(4) . . ?
C101 C102 H10G 109.0 . . ?
S102 C102 H10G 109.0 . . ?
C101 C102 H10H 109.0 . . ?
S102 C102 H10H 109.0 . . ?
H10G C102 H10H 107.8 . . ?
C104 C103 S102 126.7(4) . . ?
C104 C103 S103 116.9(4) . . ?
S102 C103 S103 116.4(3) . . ?
C103 C104 S101 129.2(4) . . ?
C103 C104 S104 116.9(4) . . ?
S101 C104 S104 113.8(3) . . ?
C106 C105 S103 122.5(5) . . ?
C106 C105 S104 122.1(5) . . ?
S103 C105 S104 115.3(3) . . ?
C105 C106 S105 123.0(5) . . ?
C105 C106 S106 122.0(5) . . ?
S105 C106 S106 115.0(3) . . ?
C108 C107 S105 117.2(4) . . ?
C108 C107 S108 127.0(4) . . ?
S105 C107 S108 115.7(3) . . ?
C107 C108 S107 129.7(4) . . ?
C107 C108 S106 116.9(4) . . ?
S107 C108 S106 113.3(3) . . ?
C110 C109 S107 115.6(4) . . ?
C110 C109 H10I 108.4 . . ?
S107 C109 H10I 108.4 . . ?
C110 C109 H10J 108.4 . . ?
S107 C109 H10J 108.4 . . ?
H10I C109 H10J 107.5 . . ?
C109 C110 S108 114.7(4) . . ?
C109 C110 H11C 108.6 . . ?
S108 C110 H11C 108.6 . . ?
C109 C110 H11D 108.6 . . ?
S108 C110 H11D 108.6 . . ?
H11C C110 H11D 107.6 . . ?
C104 S101 C101 102.8(3) . . ?
C103 S102 C102 99.2(3) . . ?
C105 S103 C103 95.5(3) . . ?
C105 S104 C104 95.2(2) . . ?
C106 S105 C107 95.3(3) . . ?
C106 S106 C108 95.1(3) . . ?
C108 S107 C109 103.0(3) . . ?
C107 S108 C110 99.9(3) . . ?
C602 C601 S601 114.9(8) . . ?
C602 C601 H60E 108.5 . . ?
S601 C601 H60E 108.5 . . ?
C602 C601 H60F 108.5 . . ?
S601 C601 H60F 108.5 . . ?
H60E C601 H60F 107.5 . . ?
C601 C602 S602 113.2(8) . . ?
C601 C602 H60G 108.9 . . ?
S602 C602 H60G 108.9 . . ?
C601 C602 H60H 108.9 . . ?
S602 C602 H60H 108.9 . . ?
H60G C602 H60H 107.8 . . ?
C604 C603 S602 127.0(7) . . ?
C604 C603 S603 116.7(6) . . ?
S602 C603 S603 116.0(5) . . ?
C603 C604 S601 128.5(8) . . ?
C603 C604 S604 116.7(6) . . ?
S601 C604 S604 114.1(6) . . ?
C606 C605 S603 122.3(6) . . ?
C606 C605 S604 122.3(8) . . ?
S603 C605 S604 115.0(6) . . ?
C605 C606 S605 122.5(9) . . ?
C605 C606 S606 122.1(6) . . ?
S605 C606 S606 115.0(6) . . ?
C608 C607 S608 128.0(6) . . ?
C608 C607 S605 117.2(6) . . ?
S608 C607 S605 114.8(6) . . ?
C607 C608 S607 129.7(7) . . ?
C607 C608 S606 117.0(5) . . ?
S607 C608 S606 113.2(5) . . ?
C610 C609 S607 115.2(8) . . ?
C610 C609 H60I 108.5 . . ?
S607 C609 H60I 108.5 . . ?
C610 C609 H60J 108.5 . . ?
S607 C609 H60J 108.5 . . ?
H60I C609 H60J 107.5 . . ?
C609 C610 S608 115.8(8) . . ?
C609 C610 H61C 108.3 . . ?
S608 C610 H61C 108.3 . . ?
C609 C610 H61D 108.3 . . ?
S608 C610 H61D 108.3 . . ?
H61C C610 H61D 107.4 . . ?
C604 S601 C601 102.8(5) . . ?
C603 S602 C602 99.2(6) . . ?
C605 S603 C603 95.3(4) . . ?
C605 S604 C604 95.1(4) . . ?
C606 S605 C607 95.2(5) . . ?
C606 S606 C608 94.9(4) . . ?
C608 S607 C609 102.1(5) . . ?
C607 S608 C610 100.6(6) . . ?
C112 C111 S111 113.5(4) . . ?
C112 C111 H11E 108.9 . . ?
S111 C111 H11E 108.9 . . ?
C112 C111 H11F 108.9 . . ?
S111 C111 H11F 108.9 . . ?
H11E C111 H11F 107.7 . . ?
C111 C112 S112 114.6(4) . . ?
C111 C112 H11G 108.6 . . ?
S112 C112 H11G 108.6 . . ?
C111 C112 H11H 108.6 . . ?
S112 C112 H11H 108.6 . . ?
H11G C112 H11H 107.6 . . ?
C114 C113 S113 117.6(4) . . ?
C114 C113 S112 128.2(4) . . ?
S113 C113 S112 114.2(3) . . ?
C113 C114 S111 128.8(4) . . ?
C113 C114 S114 115.9(4) . . ?
S111 C114 S114 115.3(3) . . ?
C116 C115 S113 122.3(5) . . ?
C116 C115 S114 122.2(5) . . ?
S113 C115 S114 115.5(3) . . ?
C115 C116 S115 122.3(5) . . ?
C115 C116 S116 122.5(5) . . ?
S115 C116 S116 115.2(3) . . ?
C118 C117 S115 117.4(4) . . ?
C118 C117 S118 129.3(4) . . ?
S115 C117 S118 113.3(3) . . ?
C117 C118 S117 128.3(4) . . ?
C117 C118 S116 116.7(4) . . ?
S117 C118 S116 115.0(3) . . ?
C120 C119 S117 114.0(4) . . ?
C120 C119 H11I 108.8 . . ?
S117 C119 H11I 108.8 . . ?
C120 C119 H11J 108.8 . . ?
S117 C119 H11J 108.8 . . ?
H11I C119 H11J 107.6 . . ?
C119 C120 S118 113.8(4) . . ?
C119 C120 H12C 108.8 . . ?
S118 C120 H12C 108.8 . . ?
C119 C120 H12D 108.8 . . ?
S118 C120 H12D 108.8 . . ?
H12C C120 H12D 107.7 . . ?
C114 S111 C111 101.2(3) . . ?
C113 S112 C112 101.2(3) . . ?
C115 S113 C113 95.4(3) . . ?
C115 S114 C114 95.5(3) . . ?
C116 S115 C117 95.1(3) . . ?
C116 S116 C118 95.5(3) . . ?
C118 S117 C119 100.7(3) . . ?
C117 S118 C120 101.2(3) . . ?
C612 C611 S611 113.6(8) . . ?
C612 C611 H61E 108.8 . . ?
S611 C611 H61E 108.8 . . ?
C612 C611 H61F 108.8 . . ?
S611 C611 H61F 108.8 . . ?
H61E C611 H61F 107.7 . . ?
C611 C612 S612 114.6(8) . . ?
C611 C612 H61G 108.6 . . ?
S612 C612 H61G 108.6 . . ?
C611 C612 H61H 108.6 . . ?
S612 C612 H61H 108.6 . . ?
H61G C612 H61H 107.6 . . ?
C614 C613 S613 117.4(7) . . ?
C614 C613 S612 127.9(8) . . ?
S613 C613 S612 114.2(5) . . ?
C613 C614 S611 128.8(7) . . ?
C613 C614 S614 115.7(6) . . ?
S611 C614 S614 115.2(5) . . ?
C616 C615 S613 122.3(10) . . ?
C616 C615 S614 122.1(7) . . ?
S613 C615 S614 115.5(4) . . ?
C615 C616 S615 122.2(7) . . ?
C615 C616 S616 122.5(8) . . ?
S615 C616 S616 115.0(4) . . ?
C618 C617 S618 129.8(7) . . ?
C618 C617 S615 117.1(6) . . ?
S618 C617 S615 113.0(5) . . ?
C617 C618 S617 126.9(8) . . ?
C617 C618 S616 116.5(7) . . ?
S617 C618 S616 114.6(7) . . ?
C620 C619 S617 113.9(8) . . ?
C620 C619 H61I 108.8 . . ?
S617 C619 H61I 108.8 . . ?
C620 C619 H61J 108.8 . . ?
S617 C619 H61J 108.8 . . ?
H61I C619 H61J 107.7 . . ?
C619 C620 S618 115.1(8) . . ?
C619 C620 H62C 108.5 . . ?
S618 C620 H62C 108.5 . . ?
C619 C620 H62D 108.5 . . ?
S618 C620 H62D 108.5 . . ?
H62C C620 H62D 107.5 . . ?
C614 S611 C611 101.2(6) . . ?
C613 S612 C612 101.2(5) . . ?
C615 S613 C613 95.3(4) . . ?
C615 S614 C614 95.5(5) . . ?
C616 S615 C617 95.2(4) . . ?
C616 S616 C618 95.4(4) . . ?
C618 S617 C619 100.0(6) . . ?
C617 S618 C620 102.3(5) . . ?
O204 C201 O201 126.1(8) . . ?
O204 C201 C202 119.6(7) . . ?
O201 C201 C202 114.1(6) . . ?
O203 C202 O202 126.4(7) . . ?
O203 C202 C201 119.1(7) . . ?
O202 C202 C201 114.6(7) . . ?
O214 C211 O211 125.7(7) . . ?
O214 C211 C212 119.1(7) . . ?
O211 C211 C212 115.2(6) . . ?
O213 C212 O212 125.2(7) . . ?
O213 C212 C211 119.8(7) . . ?
O212 C212 C211 115.0(6) . . ?
O221 C221 O224 123.0(7) . . ?
O221 C221 C222 120.6(7) . . ?
O224 C221 C222 116.0(7) . . ?
O223 C222 O222 126.3(7) . . ?
O223 C222 C221 119.8(7) . . ?
O222 C222 C221 113.9(7) . . ?
C201 O201 Fe1 115.1(5) . . ?
C202 O202 Fe1 113.9(5) . . ?
C211 O211 Fe1 113.7(4) . . ?
C212 O212 Fe1 114.3(4) . . ?
C221 O221 Fe1 108.8(5) . . ?
C222 O222 Fe1 112.5(5) . . ?
O221 Fe1 O201 86.6(2) . . ?
O221 Fe1 O212 91.3(2) . . ?
O201 Fe1 O212 97.2(2) . . ?
O221 Fe1 O222 82.0(2) . . ?
O201 Fe1 O222 94.8(2) . . ?
O212 Fe1 O222 165.9(2) . . ?
O221 Fe1 O202 167.2(2) . . ?
O201 Fe1 O202 81.0(2) . . ?
O212 Fe1 O202 93.5(2) . . ?
O222 Fe1 O202 95.6(2) . . ?
O221 Fe1 O211 97.4(2) . . ?
O201 Fe1 O211 175.7(2) . . ?
O212 Fe1 O211 81.2(2) . . ?
O222 Fe1 O211 87.2(2) . . ?
O202 Fe1 O211 95.1(2) . . ?
O304 C301 O301 123(2) . . ?
O304 C301 C302 123(2) . . ?
O301 C301 C302 114.5(18) . . ?
O303 C302 O302 127(2) . . ?
O303 C302 C301 118(2) . . ?
O302 C302 C301 114.7(18) . . ?
O314 C311 O311 124(2) . . ?
O314 C311 C312 122(2) . . ?
O311 C311 C312 113.7(18) . . ?
O313 C312 O312 127(2) . . ?
O313 C312 C311 118(2) . . ?
O312 C312 C311 115.4(18) . . ?
O321 C321 O324 125(2) . . ?
O321 C321 C322 125.9(19) . . ?
O324 C321 C322 109(2) . . ?
O323 C322 O322 111(2) . . ?
O323 C322 C321 136(2) . . ?
O322 C322 C321 113.6(19) . . ?
C301 O301 Fe31 116.0(15) . . ?
C302 O302 Fe31 113.5(15) . . ?
C311 O311 Fe31 116.4(15) . . ?
C312 O312 Fe31 114.5(15) . . ?
C321 O321 Fe31 102.9(14) . . ?
C322 O322 Fe31 111.4(15) . . ?
O322 Fe31 O301 100.5(11) . . ?
O322 Fe31 O321 84.7(9) . . ?
O301 Fe31 O321 85.8(10) . . ?
O322 Fe31 O312 163.4(11) . . ?
O301 Fe31 O312 96.1(10) . . ?
O321 Fe31 O312 95.8(10) . . ?
O322 Fe31 O311 83.6(10) . . ?
O301 Fe31 O311 174.7(12) . . ?
O321 Fe31 O311 98.0(11) . . ?
O312 Fe31 O311 79.9(9) . . ?
O322 Fe31 O302 92.1(10) . . ?
O301 Fe31 O302 81.0(9) . . ?
O321 Fe31 O302 165.7(11) . . ?
O312 Fe31 O302 91.1(11) . . ?
O311 Fe31 O302 95.5(10) . . ?
O234 C231 O231 123.5(9) . . ?
O234 C231 C232 119.2(9) . . ?
O231 C231 C232 117.1(9) . . ?
O233 C232 O232 124.8(9) . . ?
O233 C232 C231 120.8(9) . . ?
O232 C232 C231 114.3(8) . . ?
O235 C235 O236 121.8(9) . . ?
O235 C235 C235 116.0(6) . 2_655 ?
O236 C235 C235 121.9(6) . 2_655 ?
C231 O231 Fe2 112.3(6) . . ?
C232 O232 Fe2 113.9(6) . . ?
C235 O235 Fe2 113.6(6) . . ?
O232 Fe2 O232 169.1(5) . 2_655 ?
O232 Fe2 O231 90.7(3) . 2_655 ?
O232 Fe2 O231 81.8(3) 2_655 2_655 ?
O232 Fe2 O231 81.8(3) . . ?
O232 Fe2 O231 90.7(3) 2_655 . ?
O231 Fe2 O231 93.3(4) 2_655 . ?
O232 Fe2 O235 97.9(3) . 2_655 ?
O232 Fe2 O235 90.4(3) 2_655 2_655 ?
O231 Fe2 O235 93.2(3) 2_655 2_655 ?
O231 Fe2 O235 173.5(3) . 2_655 ?
O232 Fe2 O235 90.4(3) . . ?
O232 Fe2 O235 97.9(3) 2_655 . ?
O231 Fe2 O235 173.5(3) 2_655 . ?
O231 Fe2 O235 93.2(3) . . ?
O235 Fe2 O235 80.3(4) 2_655 . ?
O334 C331 O331 122.6(14) . . ?
O334 C331 C332 119.9(14) . . ?
O331 C331 C332 117.5(13) . . ?
O333 C332 O332 127.3(14) . . ?
O333 C332 C331 120.5(14) . . ?
O332 C332 C331 112.2(12) . . ?
O335 C335 O336 125.8(16) . . ?
O335 C335 C335 113.9(9) . 2_655 ?
O336 C335 C335 120.4(11) . 2_655 ?
C331 O331 Fe32 113.7(10) . . ?
C332 O332 Fe32 114.9(9) . . ?
C335 O335 Fe32 117.0(10) . . ?
O331 Fe32 O331 92.8(8) 2_655 . ?
O331 Fe32 O332 81.4(5) 2_655 2_655 ?
O331 Fe32 O332 96.8(6) . 2_655 ?
O331 Fe32 O332 96.8(6) 2_655 . ?
O331 Fe32 O332 81.4(5) . . ?
O332 Fe32 O332 177.5(9) 2_655 . ?
O331 Fe32 O335 97.5(5) 2_655 2_655 ?
O331 Fe32 O335 160.1(5) . 2_655 ?
O332 Fe32 O335 101.4(6) 2_655 2_655 ?
O332 Fe32 O335 80.5(5) . 2_655 ?
O331 Fe32 O335 160.1(5) 2_655 . ?
O331 Fe32 O335 97.5(5) . . ?
O332 Fe32 O335 80.5(5) 2_655 . ?
O332 Fe32 O335 101.4(6) . . ?
O335 Fe32 O335 78.1(7) 2_655 . ?
O244 C241 O241 126.6(7) . . ?
O244 C241 C242 119.0(7) . . ?
O241 C241 C242 114.1(6) . . ?
O243 C242 O242 125.3(7) . . ?
O243 C242 C241 119.5(6) . . ?
O242 C242 C241 115.2(6) . . ?
O246 C245 O245 126.0(6) . . ?
O246 C245 C245 120.6(4) . 2_656 ?
O245 C245 C245 113.2(3) . 2_656 ?
C241 O241 Fe3 114.8(4) . . ?
C242 O242 Fe3 113.8(4) . . ?
C245 O245 Fe3 117.2(4) . . ?
O241 Fe3 O241 92.7(3) 2_656 . ?
O241 Fe3 O245 159.32(17) 2_656 . ?
O241 Fe3 O245 97.43(19) . . ?
O241 Fe3 O245 97.43(19) 2_656 2_656 ?
O241 Fe3 O245 159.32(17) . 2_656 ?
O245 Fe3 O245 79.0(3) . 2_656 ?
O241 Fe3 O242 80.85(19) 2_656 2_656 ?
O241 Fe3 O242 97.7(2) . 2_656 ?
O245 Fe3 O242 79.98(17) . 2_656 ?
O245 Fe3 O242 101.65(18) 2_656 2_656 ?
O241 Fe3 O242 97.7(2) 2_656 . ?
O241 Fe3 O242 80.84(19) . . ?
O245 Fe3 O242 101.65(18) . . ?
O245 Fe3 O242 79.98(17) 2_656 . ?
O242 Fe3 O242 177.9(3) 2_656 . ?
O344 C341 O341 125(3) . . ?
O344 C341 C342 121(3) . . ?
O341 C341 C342 113.6(18) . . ?
O343 C342 O342 124(3) . . ?
O343 C342 C341 122(3) . . ?
O342 C342 C341 113.4(18) . . ?
O346 C345 O345 149.4(16) . . ?
C341 O341 Fe33 108.6(15) . . ?
C342 O342 Fe33 108.4(16) . . ?
C345 O345 Fe33 126(2) . . ?
O345 Fe33 O345 108(2) 2_656 . ?
O345 Fe33 O341 159.4(19) 2_656 . ?
O345 Fe33 O341 92.4(13) . . ?
O345 Fe33 O341 92.4(13) 2_656 2_656 ?
O345 Fe33 O341 159.4(19) . 2_656 ?
O341 Fe33 O341 67(3) . 2_656 ?
O345 Fe33 O342 96.0(13) 2_656 2_656 ?
O345 Fe33 O342 98.5(11) . 2_656 ?
O341 Fe33 O342 82(2) . 2_656 ?
O341 Fe33 O342 77.7(11) 2_656 2_656 ?
O345 Fe33 O342 98.6(11) 2_656 . ?
O345 Fe33 O342 96.0(13) . . ?
O341 Fe33 O342 77.7(11) . . ?
O341 Fe33 O342 81.6(19) 2_656 . ?
O342 Fe33 O342 155(3) 2_656 . ?

loop_
_geom_bond_atom_site_label_1
_geom_bond_atom_site_label_2
_geom_bond_distance
_geom_bond_site_symmetry_2
_geom_bond_publ_flag
C1 C2 1.534(7) . ?
C1 S1 1.786(5) . ?
C1 H1A 0.9900 . ?
C1 H1B 0.9900 . ?
C2 S2 1.807(5) . ?
C2 H2A 0.9900 . ?
C2 H2B 0.9900 . ?
C3 C4 1.369(7) . ?
C3 S2 1.736(5) . ?
C3 S3 1.764(5) . ?
C4 S1 1.739(5) . ?
C4 S4 1.746(5) . ?
C5 C6 1.365(6) . ?
C5 S4 1.746(6) . ?
C5 S3 1.747(6) . ?
C6 S6 1.740(6) . ?
C6 S5 1.746(6) . ?
C7 C8 1.354(7) . ?
C7 S8 1.751(5) . ?
C7 S5 1.754(5) . ?
C8 S7 1.754(5) . ?
C8 S6 1.757(5) . ?
C9 C10 1.528(7) . ?
C9 S7 1.803(6) . ?
C9 H9A 0.9900 . ?
C9 H9B 0.9900 . ?
C10 S8 1.811(6) . ?
C10 H10A 0.9900 . ?
C10 H10B 0.9900 . ?
C501 C502 1.532(8) . ?
C501 S501 1.784(7) . ?
C501 H50A 0.9900 . ?
C501 H50B 0.9900 . ?
C502 S502 1.807(7) . ?
C502 H50C 0.9900 . ?
C502 H50D 0.9900 . ?
C503 C504 1.369(8) . ?
C503 S502 1.738(7) . ?
C503 S503 1.763(7) . ?
C504 S501 1.739(7) . ?
C504 S504 1.747(7) . ?
C505 C506 1.365(7) . ?
C505 S504 1.745(8) . ?
C505 S503 1.748(7) . ?
C506 S506 1.741(7) . ?
C506 S505 1.746(8) . ?
C507 C508 1.355(8) . ?
C507 S508 1.750(7) . ?
C507 S505 1.755(7) . ?
C508 S507 1.756(7) . ?
C508 S506 1.757(7) . ?
C509 C510 1.529(9) . ?
C509 S507 1.804(7) . ?
C509 H50E 0.9900 . ?
C509 H50F 0.9900 . ?
C510 S508 1.811(7) . ?
C510 H51A 0.9900 . ?
C510 H51B 0.9900 . ?
C11 C12 1.535(7) . ?
C11 S11 1.813(6) . ?
C11 H11A 0.9900 . ?
C11 H11B 0.9900 . ?
C12 S12 1.803(5) . ?
C12 H12A 0.9900 . ?
C12 H12B 0.9900 . ?
C13 C14 1.338(7) . ?
C13 S12 1.744(5) . ?
C13 S13 1.772(5) . ?
C14 S14 1.756(5) . ?
C14 S11 1.757(5) . ?
C15 C16 1.369(6) . ?
C15 S14 1.740(6) . ?
C15 S13 1.748(6) . ?
C16 S16 1.738(7) . ?
C16 S15 1.748(7) . ?
C17 C18 1.351(7) . ?
C17 S18 1.736(5) . ?
C17 S15 1.768(5) . ?
C18 S17 1.755(5) . ?
C18 S16 1.759(5) . ?
C19 C20 1.519(8) . ?
C19 S17 1.812(6) . ?
C19 H19A 0.9900 . ?
C19 H19B 0.9900 . ?
C20 S18 1.784(6) . ?
C20 H20A 0.9900 . ?
C20 H20B 0.9900 . ?
C511 C512 1.535(9) . ?
C511 S511 1.808(7) . ?
C511 H51C 0.9900 . ?
C511 H51D 0.9900 . ?
C512 S512 1.804(7) . ?
C512 H51E 0.9900 . ?
C512 H51F 0.9900 . ?
C513 C514 1.339(8) . ?
C513 S512 1.745(7) . ?
C513 S513 1.773(7) . ?
C514 S511 1.756(7) . ?
C514 S514 1.758(7) . ?
C515 C516 1.369(7) . ?
C515 S514 1.741(8) . ?
C515 S513 1.749(7) . ?
C516 S516 1.738(8) . ?
C516 S515 1.748(9) . ?
C517 C518 1.352(8) . ?
C517 S518 1.737(7) . ?
C517 S515 1.769(7) . ?
C518 S517 1.754(7) . ?
C518 S516 1.758(7) . ?
C519 C520 1.519(9) . ?
C519 S517 1.811(8) . ?
C519 H51G 0.9900 . ?
C519 H51H 0.9900 . ?
C520 S518 1.783(7) . ?
C520 H52A 0.9900 . ?
C520 H52B 0.9900 . ?
C21 C22 1.501(8) . ?
C21 S21 1.798(6) . ?
C21 H21A 0.9900 . ?
C21 H21B 0.9900 . ?
C22 S22 1.817(6) . ?
C22 H22A 0.9900 . ?
C22 H22B 0.9900 . ?
C23 C24 1.343(7) . ?
C23 S22 1.758(5) . ?
C23 S23 1.765(5) . ?
C24 S21 1.751(5) . ?
C24 S24 1.758(5) . ?
C25 C26 1.372(6) . ?
C25 S23 1.738(6) . ?
C25 S24 1.747(7) . ?
C26 S26 1.740(6) . ?
C26 S25 1.747(6) . ?
C27 C28 1.357(7) . ?
C27 S28 1.752(5) . ?
C27 S25 1.752(5) . ?
C28 S27 1.738(5) . ?
C28 S26 1.761(5) . ?
C29 C30 1.501(7) . ?
C29 S27 1.819(5) . ?
C29 H29A 0.9900 . ?
C29 H29B 0.9900 . ?
C30 S28 1.798(6) . ?
C30 H30A 0.9900 . ?
C30 H30B 0.9900 . ?
C521 C522 1.500(9) . ?
C521 S521 1.797(8) . ?
C521 H52C 0.9900 . ?
C521 H52D 0.9900 . ?
C522 S522 1.813(7) . ?
C522 H52E 0.9900 . ?
C522 H52F 0.9900 . ?
C523 C524 1.347(8) . ?
C523 S522 1.765(7) . ?
C523 S523 1.771(7) . ?
C524 S521 1.752(7) . ?
C524 S524 1.760(7) . ?
C525 C526 1.374(7) . ?
C525 S523 1.736(7) . ?
C525 S524 1.747(9) . ?
C526 S526 1.740(7) . ?
C526 S525 1.746(8) . ?
C527 C528 1.356(8) . ?
C527 S528 1.749(7) . ?
C527 S525 1.756(7) . ?
C528 S527 1.742(7) . ?
C528 S526 1.761(7) . ?
C529 C530 1.495(9) . ?
C529 S527 1.820(7) . ?
C529 H52G 0.9900 . ?
C529 H52H 0.9900 . ?
C530 S528 1.788(7) . ?
C530 H53A 0.9900 . ?
C530 H53B 0.9900 . ?
C31 C32 1.523(7) . ?
C31 S31 1.801(5) . ?
C31 H31A 0.9900 . ?
C31 H31B 0.9900 . ?
C32 S32 1.806(5) . ?
C32 H32A 0.9900 . ?
C32 H32B 0.9900 . ?
C33 C34 1.353(7) . ?
C33 S32 1.742(5) . ?
C33 S33 1.763(5) . ?
C34 S31 1.749(5) . ?
C34 S34 1.766(5) . ?
C35 C36 1.375(6) . ?
C35 S33 1.739(6) . ?
C35 S34 1.742(6) . ?
C36 S36 1.739(6) . ?
C36 S35 1.739(6) . ?
C37 C38 1.341(7) . ?
C37 S38 1.754(5) . ?
C37 S35 1.759(5) . ?
C38 S37 1.750(5) . ?
C38 S36 1.754(5) . ?
C39 C40 1.513(7) . ?
C39 S37 1.787(5) . ?
C39 H39A 0.9900 . ?
C39 H39B 0.9900 . ?
C40 S38 1.801(5) . ?
C40 H40A 0.9900 . ?
C40 H40B 0.9900 . ?
C531 C532 1.520(8) . ?
C531 S531 1.802(7) . ?
C531 H53C 0.9900 . ?
C531 H53D 0.9900 . ?
C532 S532 1.803(7) . ?
C532 H53E 0.9900 . ?
C532 H53F 0.9900 . ?
C533 C534 1.355(8) . ?
C533 S532 1.742(7) . ?
C533 S533 1.765(7) . ?
C534 S531 1.752(7) . ?
C534 S534 1.768(7) . ?
C535 C536 1.376(8) . ?
C535 S534 1.741(8) . ?
C535 S533 1.741(7) . ?
C536 S535 1.738(7) . ?
C536 S536 1.739(7) . ?
C537 C538 1.347(8) . ?
C537 S535 1.764(7) . ?
C537 S538 1.764(7) . ?
C538 S537 1.746(7) . ?
C538 S536 1.755(7) . ?
C539 C540 1.503(8) . ?
C539 S537 1.779(7) . ?
C539 H53G 0.9900 . ?
C539 H53H 0.9900 . ?
C540 S538 1.803(7) . ?
C540 H54A 0.9900 . ?
C540 H54B 0.9900 . ?
C41 C42 1.518(7) . ?
C41 S41 1.808(5) . ?
C41 H41A 0.9900 . ?
C41 H41B 0.9900 . ?
C42 S42 1.822(6) . ?
C42 H42A 0.9900 . ?
C42 H42B 0.9900 . ?
C43 C44 1.352(7) . ?
C43 S42 1.744(5) . ?
C43 S43 1.768(5) . ?
C44 S41 1.746(5) . ?
C44 S44 1.758(5) . ?
C45 C46 1.368(6) . ?
C45 S43 1.733(6) . ?
C45 S44 1.742(6) . ?
C46 S46 1.744(6) . ?
C46 S45 1.746(6) . ?
C47 C48 1.347(7) . ?
C47 S45 1.747(5) . ?
C47 S48 1.753(5) . ?
C48 S47 1.746(5) . ?
C48 S46 1.751(5) . ?
C49 C50 1.518(7) . ?
C49 S47 1.804(6) . ?
C49 H49A 0.9900 . ?
C49 H49B 0.9900 . ?
C50 S48 1.788(6) . ?
C50 H50G 0.9900 . ?
C50 H50H 0.9900 . ?
C541 C542 1.517(8) . ?
C541 S541 1.806(7) . ?
C541 H54C 0.9900 . ?
C541 H54D 0.9900 . ?
C542 S542 1.822(7) . ?
C542 H54E 0.9900 . ?
C542 H54F 0.9900 . ?
C543 C544 1.353(8) . ?
C543 S542 1.745(7) . ?
C543 S543 1.768(7) . ?
C544 S541 1.746(7) . ?
C544 S544 1.759(7) . ?
C545 C546 1.369(8) . ?
C545 S543 1.733(7) . ?
C545 S544 1.741(8) . ?
C546 S546 1.745(7) . ?
C546 S545 1.745(8) . ?
C547 C548 1.348(8) . ?
C547 S548 1.749(7) . ?
C547 S545 1.753(7) . ?
C548 S547 1.745(7) . ?
C548 S546 1.750(7) . ?
C549 C550 1.508(8) . ?
C549 S547 1.800(7) . ?
C549 H54G 0.9900 . ?
C549 H54H 0.9900 . ?
C550 S548 1.771(7) . ?
C550 H55A 0.9900 . ?
C550 H55B 0.9900 . ?
C51 C52 1.515(7) . ?
C51 S51 1.809(6) . ?
C51 H51I 0.9900 . ?
C51 H51J 0.9900 . ?
C52 S52 1.825(6) . ?
C52 H52I 0.9900 . ?
C52 H52J 0.9900 . ?
C53 C54 1.345(7) . ?
C53 S52 1.748(5) . ?
C53 S53 1.754(5) . ?
C54 S51 1.750(5) . ?
C54 S54 1.755(5) . ?
C55 C56 1.365(6) . ?
C55 S54 1.739(6) . ?
C55 S53 1.744(6) . ?
C56 S56 1.735(6) . ?
C56 S55 1.746(6) . ?
C57 C58 1.337(7) . ?
C57 S58 1.763(5) . ?
C57 S55 1.766(5) . ?
C58 S56 1.746(5) . ?
C58 S57 1.754(5) . ?
C59 C60 1.520(7) . ?
C59 S57 1.780(5) . ?
C59 H59A 0.9900 . ?
C59 H59B 0.9900 . ?
C60 S58 1.799(5) . ?
C60 H60A 0.9900 . ?
C60 H60B 0.9900 . ?
C551 C552 1.515(9) . ?
C551 S551 1.809(8) . ?
C551 H55C 0.9900 . ?
C551 H55D 0.9900 . ?
C552 S552 1.824(8) . ?
C552 H55E 0.9900 . ?
C552 H55F 0.9900 . ?
C553 C554 1.345(8) . ?
C553 S552 1.749(7) . ?
C553 S553 1.755(7) . ?
C554 S551 1.751(7) . ?
C554 S554 1.756(7) . ?
C555 C556 1.366(7) . ?
C555 S554 1.740(9) . ?
C555 S553 1.744(7) . ?
C556 S556 1.735(7) . ?
C556 S555 1.747(9) . ?
C557 C558 1.338(8) . ?
C557 S558 1.764(7) . ?
C557 S555 1.766(7) . ?
C558 S556 1.749(7) . ?
C558 S557 1.755(7) . ?
C559 C560 1.516(8) . ?
C559 S557 1.777(7) . ?
C559 H55G 0.9900 . ?
C559 H55H 0.9900 . ?
C560 S558 1.800(7) . ?
C560 H56A 0.9900 . ?
C560 H56B 0.9900 . ?
C61 C62 1.516(7) . ?
C61 S61 1.799(6) . ?
C61 H61A 0.9900 . ?
C61 H61B 0.9900 . ?
C62 S62 1.823(6) . ?
C62 H62A 0.9900 . ?
C62 H62B 0.9900 . ?
C63 C64 1.347(7) . ?
C63 S62 1.751(5) . ?
C63 S63 1.766(5) . ?
C64 S61 1.749(5) . ?
C64 S64 1.750(5) . ?
C65 C66 1.369(6) . ?
C65 S63 1.740(6) . ?
C65 S64 1.742(6) . ?
C66 S66 1.738(6) . ?
C66 S65 1.742(6) . ?
C67 C68 1.359(7) . ?
C67 S68 1.743(5) . ?
C67 S65 1.751(5) . ?
C68 S66 1.746(5) . ?
C68 S67 1.750(5) . ?
C69 C70 1.517(7) . ?
C69 S67 1.800(5) . ?
C69 H69A 0.9900 . ?
C69 H69B 0.9900 . ?
C70 S68 1.813(5) . ?
C70 H70A 0.9900 . ?
C70 H70B 0.9900 . ?
C561 C562 1.515(9) . ?
C561 S561 1.797(7) . ?
C561 H56C 0.9900 . ?
C561 H56D 0.9900 . ?
C562 S562 1.824(7) . ?
C562 H56E 0.9900 . ?
C562 H56F 0.9900 . ?
C563 C564 1.348(8) . ?
C563 S562 1.750(7) . ?
C563 S563 1.767(7) . ?
C564 S561 1.749(7) . ?
C564 S564 1.751(7) . ?
C565 C566 1.369(8) . ?
C565 S563 1.741(8) . ?
C565 S564 1.743(8) . ?
C566 S566 1.737(8) . ?
C566 S565 1.743(7) . ?
C567 C568 1.363(8) . ?
C567 S568 1.749(7) . ?
C567 S565 1.753(7) . ?
C568 S566 1.748(7) . ?
C568 S567 1.749(7) . ?
C569 C570 1.514(8) . ?
C569 S567 1.794(7) . ?
C569 H56G 0.9900 . ?
C569 H56H 0.9900 . ?
C570 S568 1.816(7) . ?
C570 H57A 0.9900 . ?
C570 H57B 0.9900 . ?
C71 C72 1.528(7) . ?
C71 S71 1.796(5) . ?
C71 H71A 0.9900 . ?
C71 H71B 0.9900 . ?
C72 S72 1.795(5) . ?
C72 H72A 0.9900 . ?
C72 H72B 0.9900 . ?
C73 C74 1.364(7) . ?
C73 S72 1.746(5) . ?
C73 S73 1.753(5) . ?
C74 S71 1.735(5) . ?
C74 S74 1.756(5) . ?
C75 C76 1.367(6) . ?
C75 S73 1.736(7) . ?
C75 S74 1.745(7) . ?
C76 S75 1.737(6) . ?
C76 S76 1.739(6) . ?
C77 C78 1.355(7) . ?
C77 S78 1.750(5) . ?
C77 S75 1.756(5) . ?
C78 S77 1.747(5) . ?
C78 S76 1.749(5) . ?
C79 C80 1.503(7) . ?
C79 S77 1.815(6) . ?
C79 H79A 0.9900 . ?
C79 H79B 0.9900 . ?
C80 S78 1.788(6) . ?
C80 H80A 0.9900 . ?
C80 H80B 0.9900 . ?
C571 C572 1.526(8) . ?
C571 S571 1.795(7) . ?
C571 H57C 0.9900 . ?
C571 H57D 0.9900 . ?
C572 S572 1.793(7) . ?
C572 H57E 0.9900 . ?
C572 H57F 0.9900 . ?
C573 C574 1.364(8) . ?
C573 S572 1.745(7) . ?
C573 S573 1.754(7) . ?
C574 S571 1.735(7) . ?
C574 S574 1.756(7) . ?
C575 C576 1.366(7) . ?
C575 S573 1.736(8) . ?
C575 S574 1.746(9) . ?
C576 S575 1.737(8) . ?
C576 S576 1.740(7) . ?
C577 C578 1.357(8) . ?
C577 S578 1.749(7) . ?
C577 S575 1.758(7) . ?
C578 S576 1.750(7) . ?
C578 S577 1.751(7) . ?
C579 C580 1.503(9) . ?
C579 S577 1.817(8) . ?
C579 H57G 0.9900 . ?
C579 H57H 0.9900 . ?
C580 S578 1.787(7) . ?
C580 H58A 0.9900 . ?
C580 H58B 0.9900 . ?
C81 C82 1.515(7) . ?
C81 S81 1.804(5) . ?
C81 H81A 0.9900 . ?
C81 H81B 0.9900 . ?
C82 S82 1.803(5) . ?
C82 H82A 0.9900 . ?
C82 H82B 0.9900 . ?
C83 C84 1.343(7) . ?
C83 S82 1.746(5) . ?
C83 S83 1.767(5) . ?
C84 S81 1.743(5) . ?
C84 S84 1.759(5) . ?
C85 C86 1.364(6) . ?
C85 S83 1.745(6) . ?
C85 S84 1.751(6) . ?
C86 S85 1.739(6) . ?
C86 S86 1.741(6) . ?
C87 C88 1.340(7) . ?
C87 S88 1.752(5) . ?
C87 S85 1.758(5) . ?
C88 S87 1.756(5) . ?
C88 S86 1.765(5) . ?
C89 C90 1.535(7) . ?
C89 S87 1.802(6) . ?
C89 H89A 0.9900 . ?
C89 H89B 0.9900 . ?
C90 S88 1.788(6) . ?
C90 H90A 0.9900 . ?
C90 H90B 0.9900 . ?
C581 C582 1.516(8) . ?
C581 S581 1.803(7) . ?
C581 H58C 0.9900 . ?
C581 H58D 0.9900 . ?
C582 S582 1.799(7) . ?
C582 H58E 0.9900 . ?
C582 H58F 0.9900 . ?
C583 C584 1.347(8) . ?
C583 S582 1.747(7) . ?
C583 S583 1.767(7) . ?
C584 S581 1.753(7) . ?
C584 S584 1.761(7) . ?
C585 C586 1.364(8) . ?
C585 S583 1.744(7) . ?
C585 S584 1.749(8) . ?
C586 S585 1.738(8) . ?
C586 S586 1.741(8) . ?
C587 C588 1.341(8) . ?
C587 S588 1.753(7) . ?
C587 S585 1.759(7) . ?
C588 S587 1.756(7) . ?
C588 S586 1.765(7) . ?
C589 C590 1.533(9) . ?
C589 S587 1.800(7) . ?
C589 H58G 0.9900 . ?
C589 H58H 0.9900 . ?
C590 S588 1.789(8) . ?
C590 H59C 0.9900 . ?
C590 H59D 0.9900 . ?
C91 C92 1.531(7) . ?
C91 S91 1.804(6) . ?
C91 H91A 0.9900 . ?
C91 H91B 0.9900 . ?
C92 S92 1.800(5) . ?
C92 H92A 0.9900 . ?
C92 H92B 0.9900 . ?
C93 C94 1.347(7) . ?
C93 S92 1.748(5) . ?
C93 S93 1.752(5) . ?
C94 S91 1.755(5) . ?
C94 S94 1.757(5) . ?
C95 C96 1.373(6) . ?
C95 S93 1.742(6) . ?
C95 S94 1.751(6) . ?
C96 S96 1.737(6) . ?
C96 S95 1.742(6) . ?
C97 C98 1.343(7) . ?
C97 S98 1.749(5) . ?
C97 S95 1.757(5) . ?
C98 S97 1.753(5) . ?
C98 S96 1.766(5) . ?
C99 C100 1.507(8) . ?
C99 S97 1.805(6) . ?
C99 H99A 0.9900 . ?
C99 H99B 0.9900 . ?
C100 S98 1.774(6) . ?
C100 H10C 0.9900 . ?
C100 H10D 0.9900 . ?
C591 C592 1.532(9) . ?
C591 S591 1.800(7) . ?
C591 H59E 0.9900 . ?
C591 H59F 0.9900 . ?
C592 S592 1.802(7) . ?
C592 H59G 0.9900 . ?
C592 H59H 0.9900 . ?
C593 C594 1.348(8) . ?
C593 S592 1.751(7) . ?
C593 S593 1.752(7) . ?
C594 S591 1.754(7) . ?
C594 S594 1.761(7) . ?
C595 C596 1.373(8) . ?
C595 S593 1.743(7) . ?
C595 S594 1.751(8) . ?
C596 S596 1.738(8) . ?
C596 S595 1.743(7) . ?
C597 C598 1.344(8) . ?
C597 S598 1.750(7) . ?
C597 S595 1.759(7) . ?
C598 S597 1.754(7) . ?
C598 S596 1.766(7) . ?
C599 C600 1.507(9) . ?
C599 S597 1.804(8) . ?
C599 H59I 0.9900 . ?
C599 H59J 0.9900 . ?
C600 S598 1.774(7) . ?
C600 H60C 0.9900 . ?
C600 H60D 0.9900 . ?
C101 C102 1.510(8) . ?
C101 S101 1.786(6) . ?
C101 H10E 0.9900 . ?
C101 H10F 0.9900 . ?
C102 S102 1.812(6) . ?
C102 H10G 0.9900 . ?
C102 H10H 0.9900 . ?
C103 C104 1.350(7) . ?
C103 S102 1.747(5) . ?
C103 S103 1.760(5) . ?
C104 S101 1.760(5) . ?
C104 S104 1.762(5) . ?
C105 C106 1.366(6) . ?
C105 S103 1.736(6) . ?
C105 S104 1.749(6) . ?
C106 S105 1.738(6) . ?
C106 S106 1.749(6) . ?
C107 C108 1.347(7) . ?
C107 S105 1.749(5) . ?
C107 S108 1.748(5) . ?
C108 S107 1.750(5) . ?
C108 S106 1.753(5) . ?
C109 C110 1.519(7) . ?
C109 S107 1.820(5) . ?
C109 H10I 0.9900 . ?
C109 H10J 0.9900 . ?
C110 S108 1.790(5) . ?
C110 H11C 0.9900 . ?
C110 H11D 0.9900 . ?
C601 C602 1.509(9) . ?
C601 S601 1.786(7) . ?
C601 H60E 0.9900 . ?
C601 H60F 0.9900 . ?
C602 S602 1.812(8) . ?
C602 H60G 0.9900 . ?
C602 H60H 0.9900 . ?
C603 C604 1.352(8) . ?
C603 S602 1.746(7) . ?
C603 S603 1.760(7) . ?
C604 S601 1.761(7) . ?
C604 S604 1.764(7) . ?
C605 C606 1.367(7) . ?
C605 S603 1.736(7) . ?
C605 S604 1.750(8) . ?
C606 S605 1.738(9) . ?
C606 S606 1.751(7) . ?
C607 C608 1.347(8) . ?
C607 S608 1.747(7) . ?
C607 S605 1.751(7) . ?
C608 S607 1.752(7) . ?
C608 S606 1.753(7) . ?
C609 C610 1.517(9) . ?
C609 S607 1.822(7) . ?
C609 H60I 0.9900 . ?
C609 H60J 0.9900 . ?
C610 S608 1.787(7) . ?
C610 H61C 0.9900 . ?
C610 H61D 0.9900 . ?
C111 C112 1.509(7) . ?
C111 S111 1.810(5) . ?
C111 H11E 0.9900 . ?
C111 H11F 0.9900 . ?
C112 S112 1.801(5) . ?
C112 H11G 0.9900 . ?
C112 H11H 0.9900 . ?
C113 C114 1.356(7) . ?
C113 S113 1.749(5) . ?
C113 S112 1.752(5) . ?
C114 S111 1.746(5) . ?
C114 S114 1.764(5) . ?
C115 C116 1.372(6) . ?
C115 S113 1.735(7) . ?
C115 S114 1.738(7) . ?
C116 S115 1.742(6) . ?
C116 S116 1.746(6) . ?
C117 C118 1.349(7) . ?
C117 S115 1.755(5) . ?
C117 S118 1.758(5) . ?
C118 S117 1.745(5) . ?
C118 S116 1.750(5) . ?
C119 C120 1.526(7) . ?
C119 S117 1.810(5) . ?
C119 H11I 0.9900 . ?
C119 H11J 0.9900 . ?
C120 S118 1.805(6) . ?
C120 H12C 0.9900 . ?
C120 H12D 0.9900 . ?
C611 C612 1.508(9) . ?
C611 S611 1.810(7) . ?
C611 H61E 0.9900 . ?
C611 H61F 0.9900 . ?
C612 S612 1.800(7) . ?
C612 H61G 0.9900 . ?
C612 H61H 0.9900 . ?
C613 C614 1.357(8) . ?
C613 S613 1.750(7) . ?
C613 S612 1.753(7) . ?
C614 S611 1.746(7) . ?
C614 S614 1.764(7) . ?
C615 C616 1.373(7) . ?
C615 S613 1.735(9) . ?
C615 S614 1.738(8) . ?
C616 S615 1.742(7) . ?
C616 S616 1.746(7) . ?
C617 C618 1.351(8) . ?
C617 S618 1.756(7) . ?
C617 S615 1.756(7) . ?
C618 S617 1.748(7) . ?
C618 S616 1.751(7) . ?
C619 C620 1.524(8) . ?
C619 S617 1.812(7) . ?
C619 H61I 0.9900 . ?
C619 H61J 0.9900 . ?
C620 S618 1.800(7) . ?
C620 H62C 0.9900 . ?
C620 H62D 0.9900 . ?
C201 O204 1.240(8) . ?
C201 O201 1.254(9) . ?
C201 C202 1.561(10) . ?
C202 O203 1.230(9) . ?
C202 O202 1.270(8) . ?
C211 O214 1.241(8) . ?
C211 O211 1.276(8) . ?
C211 C212 1.544(10) . ?
C212 O213 1.220(9) . ?
C212 O212 1.286(8) . ?
C221 O221 1.250(9) . ?
C221 O224 1.329(9) . ?
C221 C222 1.469(11) . ?
C222 O223 1.253(9) . ?
C222 O222 1.256(9) . ?
O201 Fe1 2.009(5) . ?
O202 Fe1 2.016(5) . ?
O211 Fe1 2.031(5) . ?
O212 Fe1 2.010(5) . ?
O221 Fe1 2.004(5) . ?
O222 Fe1 2.012(5) . ?
C301 O304 1.241(18) . ?
C301 O301 1.260(19) . ?
C301 C302 1.56(2) . ?
C302 O303 1.230(19) . ?
C302 O302 1.281(18) . ?
C311 O314 1.240(18) . ?
C311 O311 1.250(19) . ?
C311 C312 1.543(19) . ?
C312 O313 1.212(19) . ?
C312 O312 1.287(18) . ?
C321 O321 1.262(19) . ?
C321 O324 1.329(19) . ?
C321 C322 1.442(19) . ?
C322 O323 1.236(19) . ?
C322 O322 1.242(19) . ?
O301 Fe31 1.992(15) . ?
O302 Fe31 2.038(16) . ?
O311 Fe31 2.030(15) . ?
O312 Fe31 2.014(15) . ?
O321 Fe31 2.005(16) . ?
O322 Fe31 1.981(16) . ?
C231 O234 1.261(11) . ?
C231 O231 1.270(10) . ?
C231 C232 1.511(12) . ?
C232 O233 1.237(10) . ?
C232 O232 1.290(11) . ?
C235 O235 1.274(13) . ?
C235 O236 1.280(13) . ?
C235 C235 1.52(2) 2_655 ?
O231 Fe2 2.019(7) . ?
O232 Fe2 1.990(7) . ?
O235 Fe2 2.053(7) . ?
Fe2 O232 1.990(7) 2_655 ?
Fe2 O231 2.019(7) 2_655 ?
Fe2 O235 2.053(7) 2_655 ?
C331 O334 1.258(15) . ?
C331 O331 1.275(14) . ?
C331 C332 1.507(16) . ?
C332 O333 1.252(14) . ?
C332 O332 1.299(15) . ?
C335 O335 1.226(18) . ?
C335 O336 1.265(17) . ?
C335 C335 1.54(3) 2_655 ?
O331 Fe32 1.970(11) . ?
O332 Fe32 1.997(11) . ?
O335 Fe32 2.008(11) . ?
Fe32 O331 1.970(11) 2_655 ?
Fe32 O332 1.997(11) 2_655 ?
Fe32 O335 2.008(11) 2_655 ?
C241 O244 1.232(8) . ?
C241 O241 1.281(8) . ?
C241 C242 1.527(9) . ?
C242 O243 1.247(8) . ?
C242 O242 1.277(8) . ?
C245 O246 1.195(7) . ?
C245 O245 1.251(8) . ?
C245 C245 1.573(12) 2_656 ?
O241 Fe3 2.003(4) . ?
O242 Fe3 2.020(5) . ?
O245 Fe3 2.013(5) . ?
Fe3 O241 2.003(4) 2_656 ?
Fe3 O245 2.013(5) 2_656 ?
Fe3 O242 2.020(5) 2_656 ?
C341 O344 1.239(19) . ?
C341 O341 1.295(18) . ?
C341 C342 1.528(19) . ?
C342 O343 1.241(18) . ?
C342 O342 1.290(19) . ?
C345 O346 1.166(17) . ?
C345 O345 1.196(19) . ?
O341 Fe33 2.037(18) . ?
O342 Fe33 2.045(17) . ?
O345 Fe33 2.013(17) . ?
Fe33 O345 2.013(17) 2_656 ?
Fe33 O341 2.037(18) 2_656 ?
Fe33 O342 2.045(17) 2_656 ?
